data_4076332
loop_
_publ_author_name
'Ple\<sek, Jarom\'ir'
'Gr\"uner, Bohum\'ir'
'\<S\'icha, V\'aclav'
'B\>ohmer, Volker'
'C\'isa\<rov\'a, Ivana'

_publ_section_title
;
 The Zwitterion
 [8,8&#x2032;-\m-CH2O(CH3)-(1,2-C2B9H10)2-3,3&#x2032;-Co]0as a Versatile
 Building Block To Introduce Cobalt Bis(Dicarbollide) Ion into Organic
 Molecules
;
_journal_issue 5
_journal_name_full Organometallics
_journal_page_first 1703
_journal_paper_doi 10.1021/om200938n
_journal_volume 31
_journal_year 2012
_chemical_compound_source 'synthesized by the authors'
_chemical_formula_moiety 'C6 H25 B18 Co O'
_chemical_formula_sum 'C6 H25 B18 Co O'
_chemical_formula_weight 366.77
_chemical_name_systematic
; 
 ? 
;
_space_group_IT_number 14
_symmetry_cell_setting monoclinic
_symmetry_space_group_name_Hall '-P 2yn'
_symmetry_space_group_name_H-M 'P 1 21/n 1'
_atom_sites_solution_hydrogens geom
_atom_sites_solution_primary direct
_atom_sites_solution_secondary difmap
_audit_creation_method SHELXL-97
_cell_angle_alpha 90.00
_cell_angle_beta 101.3795(5)
_cell_angle_gamma 90.00
_cell_formula_units_Z 12
_cell_length_a 15.01830(10)
_cell_length_b 10.42780(10)
_cell_length_c 35.8282(3)
_cell_measurement_reflns_used 202524
_cell_measurement_temperature 150(2)
_cell_measurement_theta_max 27.5
_cell_measurement_theta_min 1
_cell_volume 5500.68(8)
_computing_cell_refinement 'COLLECT and DENZO'
_computing_data_collection 'COLLECT (Hooft, 1998) and DENZO (Otwinowski & Minor, 1997)'
_computing_data_reduction 'COLLECT and DENZO'
_computing_structure_refinement 'SHELXL-97 (Sheldrick, 1997)'
_computing_structure_solution 'SIR92 (Altomare et al., 1994)'
_diffrn_ambient_temperature 150(2)
_diffrn_detector_area_resol_mean 9.091
_diffrn_measured_fraction_theta_full 0.989
_diffrn_measured_fraction_theta_max 0.989
_diffrn_measurement_device_type 'Nonius KappaCCD area detector'
_diffrn_measurement_method '\f and \w scans to fill the Ewald sphere'
_diffrn_radiation_monochromator graphite
_diffrn_radiation_source 'fine-focus sealed tube'
_diffrn_radiation_type MoK\a
_diffrn_radiation_wavelength 0.71070
_diffrn_reflns_av_R_equivalents 0.027
_diffrn_reflns_av_sigmaI/netI 0.0364
_diffrn_reflns_limit_h_max 19
_diffrn_reflns_limit_h_min 0
_diffrn_reflns_limit_k_max 13
_diffrn_reflns_limit_k_min 0
_diffrn_reflns_limit_l_max 45
_diffrn_reflns_limit_l_min -46
_diffrn_reflns_number 71567
_diffrn_reflns_theta_full 27.52
_diffrn_reflns_theta_max 27.52
_diffrn_reflns_theta_min 2.04
_diffrn_standards_number 0
_exptl_absorpt_coefficient_mu 0.926
_exptl_absorpt_correction_type none
_exptl_crystal_colour red
_exptl_crystal_density_diffrn 1.329
_exptl_crystal_density_method 'not measured'
_exptl_crystal_description plate
_exptl_crystal_F_000 2232
_exptl_crystal_size_max 0.25
_exptl_crystal_size_mid 0.22
_exptl_crystal_size_min 0.15
_refine_diff_density_max 0.630
_refine_diff_density_min -0.421
_refine_diff_density_rms 0.057
_refine_ls_extinction_method none
_refine_ls_goodness_of_fit_ref 1.048
_refine_ls_hydrogen_treatment mixed
_refine_ls_matrix_type full
_refine_ls_number_parameters 946
_refine_ls_number_reflns 12547
_refine_ls_number_restraints 0
_refine_ls_restrained_S_all 1.048
_refine_ls_R_factor_all 0.0493
_refine_ls_R_factor_gt 0.0354
_refine_ls_shift/su_max 0.002
_refine_ls_shift/su_mean 0.000
_refine_ls_structure_factor_coef Fsqd
_refine_ls_weighting_details 'calc w=1/[\s^2^(Fo^2^)+(0.0322P)^2^+3.6492P] where P=(Fo^2^+2Fc^2^)/3'
_refine_ls_weighting_scheme calc
_refine_ls_wR_factor_gt 0.0807
_refine_ls_wR_factor_ref 0.0861
_reflns_number_gt 10256
_reflns_number_total 12547
_reflns_threshold_expression I>2\s(I)
_cod_data_source_file om200938n_si_001.cif
_cod_data_source_block 2
_cod_original_cell_volume 5500.67(8)
_cod_original_sg_symbol_H-M P21/n
_cod_database_code 4076332

loop_
_symmetry_equiv_pos_as_xyz
'x, y, z'
'-x+1/2, y+1/2, -z+1/2'
'-x, -y, -z'
'x-1/2, -y-1/2, z-1/2'

loop_
_atom_site_label
_atom_site_type_symbol
_atom_site_fract_x
_atom_site_fract_y
_atom_site_fract_z
_atom_site_U_iso_or_equiv
_atom_site_adp_type
_atom_site_occupancy
_atom_site_symmetry_multiplicity
_atom_site_calc_flag
_atom_site_refinement_flags
Co1 Co 0.894474(16) 0.47289(2) 0.403229(6) 0.01715(6) Uani 1 1 d .
C11 C 0.99388(12) 0.48631(18) 0.37124(5) 0.0215(4) Uani 1 1 d .
H11 H 1.0130(15) 0.403(2) 0.3653(6) 0.038(6) Uiso 1 1 d .
C12 C 1.02682(12) 0.53501(18) 0.41467(5) 0.0218(4) Uani 1 1 d .
H12 H 1.0603(14) 0.479(2) 0.4313(6) 0.025(5) Uiso 1 1 d .
B14 B 0.89381(14) 0.5529(2) 0.34979(6) 0.0210(4) Uani 1 1 d .
H14 H 0.8513(13) 0.5096(18) 0.3268(5) 0.021(5) Uiso 1 1 d .
B15 B 0.99926(15) 0.6056(2) 0.33936(6) 0.0246(5) Uani 1 1 d .
H15 H 1.0142(14) 0.580(2) 0.3118(6) 0.033(6) Uiso 1 1 d .
B16 B 1.08495(15) 0.5893(2) 0.38045(6) 0.0246(5) Uani 1 1 d .
H16 H 1.1513(13) 0.5532(19) 0.3807(5) 0.025(5) Uiso 1 1 d .
B17 B 0.95338(14) 0.6422(2) 0.42810(6) 0.0218(4) Uani 1 1 d .
H17 H 0.9495(13) 0.6635(19) 0.4565(6) 0.024(5) Uiso 1 1 d .
B18 B 0.86727(14) 0.6582(2) 0.38591(6) 0.0200(4) Uani 1 1 d .
B19 B 0.91866(15) 0.7199(2) 0.34859(6) 0.0231(4) Uani 1 1 d .
H19 H 0.8852(14) 0.778(2) 0.3271(6) 0.033(6) Uiso 1 1 d .
B110 B 1.03674(15) 0.7418(2) 0.36757(6) 0.0250(5) Uani 1 1 d .
H110 H 1.0781(13) 0.8193(19) 0.3575(5) 0.024(5) Uiso 1 1 d .
B111 B 1.05813(15) 0.6915(2) 0.41567(6) 0.0237(4) Uani 1 1 d .
H111 H 1.1113(14) 0.726(2) 0.4382(6) 0.034(6) Uiso 1 1 d .
B112 B 0.95621(15) 0.7749(2) 0.39660(6) 0.0247(5) Uani 1 1 d .
H112 H 0.9437(13) 0.868(2) 0.4056(6) 0.032(6) Uiso 1 1 d .
C21 C 0.85190(13) 0.28852(18) 0.38995(6) 0.0250(4) Uani 1 1 d .
H21 H 0.8836(13) 0.2547(19) 0.3715(6) 0.024(5) Uiso 1 1 d .
C22 C 0.91059(13) 0.30325(18) 0.43262(6) 0.0241(4) Uani 1 1 d .
H22 H 0.9717(14) 0.2782(19) 0.4371(5) 0.023(5) Uiso 1 1 d .
B24 B 0.76600(15) 0.3970(2) 0.38042(6) 0.0252(5) Uani 1 1 d .
H24 H 0.7364(13) 0.428(2) 0.3522(6) 0.030(6) Uiso 1 1 d .
B25 B 0.74568(17) 0.2320(2) 0.39050(7) 0.0326(5) Uani 1 1 d .
H25 H 0.7138(15) 0.170(2) 0.3678(6) 0.041(6) Uiso 1 1 d .
B26 B 0.83953(17) 0.1720(2) 0.42325(8) 0.0328(5) Uani 1 1 d .
H26 H 0.8726(15) 0.083(2) 0.4217(6) 0.039(6) Uiso 1 1 d .
B27 B 0.87260(15) 0.4247(2) 0.45723(6) 0.0244(5) Uani 1 1 d .
H27 H 0.9161(14) 0.467(2) 0.4810(6) 0.031(6) Uiso 1 1 d .
B28 B 0.77510(14) 0.4878(2) 0.42366(6) 0.0257(5) Uani 1 1 d .
B29 B 0.69583(16) 0.3572(2) 0.41320(7) 0.0303(5) Uani 1 1 d .
H29 H 0.6261(15) 0.379(2) 0.4064(6) 0.037(6) Uiso 1 1 d .
B210 B 0.74059(16) 0.2198(3) 0.43939(8) 0.0345(6) Uani 1 1 d .
H210 H 0.6955(15) 0.147(2) 0.4500(6) 0.042(6) Uiso 1 1 d .
B211 B 0.84972(16) 0.2598(2) 0.46573(7) 0.0305(5) Uani 1 1 d .
H211 H 0.8861(14) 0.219(2) 0.4920(6) 0.035(6) Uiso 1 1 d .
B212 B 0.76063(16) 0.3756(3) 0.46033(7) 0.0316(5) Uani 1 1 d .
H212 H 0.7306(15) 0.405(2) 0.4839(7) 0.045(7) Uiso 1 1 d .
O1 O 0.77146(9) 0.69468(13) 0.38862(4) 0.0252(3) Uani 1 1 d .
C1 C 0.73864(14) 0.6309(2) 0.42124(6) 0.0293(4) Uani 1 1 d .
H1A H 0.6728 0.6317 0.4168 0.035 Uiso 1 1 calc R
H1B H 0.7618 0.6759 0.4449 0.035 Uiso 1 1 calc R
C2 C 0.73746(15) 0.8252(2) 0.38005(6) 0.0358(5) Uani 1 1 d .
H2A H 0.7586 0.8796 0.4016 0.054 Uiso 1 1 calc R
H2B H 0.6723 0.8244 0.3745 0.054 Uiso 1 1 calc R
H2C H 0.7593 0.8574 0.3584 0.054 Uiso 1 1 calc R
Co2 Co 0.460229(16) 0.50515(2) 0.265763(7) 0.01831(6) Uani 1 1 d .
C31 C 0.32570(12) 0.46070(18) 0.26312(5) 0.0222(4) Uani 1 1 d .
H31 H 0.2886(14) 0.529(2) 0.2533(6) 0.025(5) Uiso 1 1 d .
C32 C 0.38230(13) 0.47321(19) 0.30611(5) 0.0235(4) Uani 1 1 d .
H32 H 0.3774(13) 0.550(2) 0.3199(6) 0.026(5) Uiso 1 1 d .
B34 B 0.37750(14) 0.3635(2) 0.23574(6) 0.0221(4) Uani 1 1 d .
H34 H 0.3647(13) 0.3738(19) 0.2063(6) 0.028(5) Uiso 1 1 d .
B35 B 0.28164(15) 0.3113(2) 0.25454(6) 0.0249(5) Uani 1 1 d .
H35 H 0.2180(14) 0.299(2) 0.2355(6) 0.033(6) Uiso 1 1 d .
B36 B 0.28267(15) 0.3852(2) 0.29876(7) 0.0269(5) Uani 1 1 d .
H36 H 0.2242(14) 0.426(2) 0.3078(6) 0.037(6) Uiso 1 1 d .
B37 B 0.48001(15) 0.3860(2) 0.31373(6) 0.0229(4) Uani 1 1 d .
H37 H 0.5368(12) 0.4066(18) 0.3370(5) 0.020(5) Uiso 1 1 d .
B38 B 0.47755(14) 0.3105(2) 0.26895(6) 0.0204(4) Uani 1 1 d .
B39 B 0.37864(15) 0.2104(2) 0.25852(6) 0.0241(5) Uani 1 1 d .
H39 H 0.3767(13) 0.125(2) 0.2419(6) 0.027(5) Uiso 1 1 d .
B310 B 0.31998(16) 0.2244(2) 0.29703(6) 0.0265(5) Uani 1 1 d .
H310 H 0.2771(14) 0.145(2) 0.3060(6) 0.032(6) Uiso 1 1 d .
B311 B 0.38096(16) 0.3340(2) 0.33059(6) 0.0266(5) Uani 1 1 d .
H311 H 0.3785(13) 0.337(2) 0.3605(6) 0.031(6) Uiso 1 1 d .
B312 B 0.44060(15) 0.2243(2) 0.30635(6) 0.0245(5) Uani 1 1 d .
H312 H 0.4799(14) 0.150(2) 0.3202(6) 0.032(6) Uiso 1 1 d .
C41 C 0.47851(13) 0.69929(18) 0.27279(6) 0.0258(4) Uani 1 1 d .
H41 H 0.4306(14) 0.732(2) 0.2855(6) 0.032(6) Uiso 1 1 d .
C42 C 0.44357(14) 0.65767(19) 0.22906(6) 0.0275(4) Uani 1 1 d .
H42 H 0.3829(14) 0.6685(19) 0.2196(6) 0.024(5) Uiso 1 1 d .
B44 B 0.56984(14) 0.6137(2) 0.29445(6) 0.0235(4) Uani 1 1 d .
H44 H 0.5858(13) 0.604(2) 0.3246(6) 0.029(5) Uiso 1 1 d .
B45 B 0.58068(16) 0.7750(2) 0.27878(7) 0.0310(5) Uani 1 1 d .
H45 H 0.5950(14) 0.851(2) 0.2990(6) 0.033(6) Uiso 1 1 d .
B46 B 0.49723(17) 0.8040(2) 0.23773(8) 0.0347(6) Uani 1 1 d .
H46 H 0.4549(13) 0.888(2) 0.2330(6) 0.030(6) Uiso 1 1 d .
B47 B 0.50777(15) 0.5377(2) 0.21513(6) 0.0259(5) Uani 1 1 d .
H47 H 0.4821(13) 0.4780(19) 0.1922(6) 0.025(5) Uiso 1 1 d .
B48 B 0.59313(14) 0.5066(2) 0.25734(6) 0.0237(4) Uani 1 1 d .
B49 B 0.65555(15) 0.6537(2) 0.26846(7) 0.0287(5) Uani 1 1 d .
H49 H 0.7256(15) 0.653(2) 0.2833(6) 0.039(6) Uiso 1 1 d .
B410 B 0.61106(17) 0.7717(2) 0.23356(8) 0.0349(6) Uani 1 1 d .
H410 H 0.6535(15) 0.847(2) 0.2245(6) 0.040(6) Uiso 1 1 d .
B411 B 0.51895(17) 0.7017(3) 0.20157(7) 0.0351(6) Uani 1 1 d .
H411 H 0.4918(15) 0.728(2) 0.1716(7) 0.043(6) Uiso 1 1 d .
B412 B 0.61728(16) 0.6086(2) 0.21991(7) 0.0309(5) Uani 1 1 d .
H412 H 0.6597(15) 0.577(2) 0.2015(6) 0.043(6) Uiso 1 1 d .
Co3 Co 0.691413(16) 1.03632(2) 0.569264(6) 0.01671(6) Uani 1 1 d .
C51 C 0.78335(12) 1.01732(18) 0.53381(5) 0.0210(4) Uani 1 1 d .
H51 H 0.7993(14) 1.099(2) 0.5270(6) 0.033(6) Uiso 1 1 d .
C52 C 0.82415(13) 0.97437(19) 0.57693(5) 0.0227(4) Uani 1 1 d .
H52 H 0.8620(13) 1.0301(19) 0.5924(5) 0.019(5) Uiso 1 1 d .
B54 B 0.68170(14) 0.9487(2) 0.51598(6) 0.0213(4) Uani 1 1 d .
H54 H 0.6340(14) 0.9911(19) 0.4928(6) 0.027(5) Uiso 1 1 d .
B55 B 0.85582(17) 0.8176(2) 0.57888(7) 0.0294(5) Uani 1 1 d .
H55 H 0.9123(15) 0.787(2) 0.6000(6) 0.041(6) Uiso 1 1 d .
B56 B 0.87547(15) 0.9150(2) 0.54121(7) 0.0265(5) Uani 1 1 d .
H56 H 0.9393(14) 0.954(2) 0.5393(6) 0.030(6) Uiso 1 1 d .
B57 B 0.75497(16) 0.8695(2) 0.59416(6) 0.0260(5) Uani 1 1 d .
H57 H 0.7588(14) 0.855(2) 0.6235(6) 0.040(6) Uiso 1 1 d .
B58 B 0.66245(15) 0.8487(2) 0.55454(6) 0.0229(4) Uani 1 1 d .
B59 B 0.70743(15) 0.7814(2) 0.51610(6) 0.0256(5) Uani 1 1 d .
H59 H 0.6655(14) 0.720(2) 0.4958(6) 0.036(6) Uiso 1 1 d .
B510 B 0.82673(15) 0.7612(2) 0.53158(6) 0.0255(5) Uani 1 1 d .
H510 H 0.8649(14) 0.684(2) 0.5207(6) 0.032(6) Uiso 1 1 d .
B511 B 0.78422(15) 0.8941(2) 0.50274(6) 0.0232(4) Uani 1 1 d .
H511 H 0.7942(13) 0.9160(19) 0.4746(6) 0.026(5) Uiso 1 1 d .
B512 B 0.75242(17) 0.7332(2) 0.56370(7) 0.0296(5) Uani 1 1 d .
H512 H 0.7410(15) 0.642(2) 0.5742(6) 0.043(6) Uiso 1 1 d .
C61 C 0.71252(13) 1.20039(18) 0.60151(6) 0.0257(4) Uani 1 1 d .
H61 H 0.7729(14) 1.2194(19) 0.6069(5) 0.023(5) Uiso 1 1 d .
C62 C 0.65755(13) 1.22679(18) 0.55906(6) 0.0249(4) Uani 1 1 d .
H62 H 0.6901(14) 1.261(2) 0.5405(6) 0.029(6) Uiso 1 1 d .
B64 B 0.66663(17) 1.0794(2) 0.62335(6) 0.0276(5) Uani 1 1 d .
H64 H 0.7066(15) 1.033(2) 0.6460(6) 0.036(6) Uiso 1 1 d .
B65 B 0.65116(17) 1.2437(2) 0.63453(7) 0.0322(5) Uani 1 1 d .
H65 H 0.6882(14) 1.279(2) 0.6613(6) 0.036(6) Uiso 1 1 d .
B66 B 0.64762(16) 1.3386(2) 0.59396(7) 0.0311(5) Uani 1 1 d .
H66 H 0.6803(14) 1.426(2) 0.5944(6) 0.038(6) Uiso 1 1 d .
B67 B 0.56752(15) 1.1279(2) 0.54656(6) 0.0236(4) Uani 1 1 d .
H67 H 0.5375(14) 1.107(2) 0.5176(6) 0.033(6) Uiso 1 1 d .
B68 B 0.56914(15) 1.0298(2) 0.58798(6) 0.0247(5) Uani 1 1 d .
B69 B 0.55670(17) 1.1370(2) 0.62603(7) 0.0318(5) Uani 1 1 d .
H69 H 0.5246(16) 1.105(2) 0.6490(7) 0.050(7) Uiso 1 1 d .
B610 B 0.54519(16) 1.2970(2) 0.60816(7) 0.0290(5) Uani 1 1 d .
H610 H 0.5038(14) 1.372(2) 0.6183(6) 0.033(6) Uiso 1 1 d .
B611 B 0.55348(15) 1.2921(2) 0.55952(7) 0.0268(5) Uani 1 1 d .
H611 H 0.5247(14) 1.360(2) 0.5382(6) 0.038(6) Uiso 1 1 d .
B612 B 0.49621(15) 1.1676(2) 0.57904(7) 0.0280(5) Uani 1 1 d .
H612 H 0.4244(15) 1.157(2) 0.5708(6) 0.038(6) Uiso 1 1 d .
O2 O 0.56463(8) 0.27020(12) 0.25711(4) 0.0234(3) Uani 1 1 d .
C3 C 0.63865(13) 0.36884(19) 0.26406(6) 0.0266(4) Uani 1 1 d .
H3A H 0.6800 0.3555 0.2468 0.032 Uiso 1 1 calc R
H3B H 0.6728 0.3619 0.2899 0.032 Uiso 1 1 calc R
C4 C 0.59916(14) 0.13869(19) 0.26443(6) 0.0332(5) Uani 1 1 d .
H4A H 0.6416 0.1201 0.2483 0.050 Uiso 1 1 calc R
H4B H 0.5494 0.0793 0.2591 0.050 Uiso 1 1 calc R
H4C H 0.6290 0.1309 0.2906 0.050 Uiso 1 1 calc R
O3 O 0.56899(10) 0.81123(14) 0.55936(4) 0.0372(4) Uani 1 1 d .
C5 C 0.52587(14) 0.89032(19) 0.58498(6) 0.0318(5) Uani 1 1 d .
H5A H 0.5353 0.8513 0.6100 0.038 Uiso 1 1 calc R
H5B H 0.4610 0.8958 0.5751 0.038 Uiso 1 1 calc R
C6 C 0.53442(16) 0.6809(2) 0.55199(7) 0.0384(5) Uani 1 1 d .
H6A H 0.5466 0.6324 0.5752 0.058 Uiso 1 1 calc R
H6B H 0.5638 0.6409 0.5335 0.058 Uiso 1 1 calc R
H6C H 0.4701 0.6837 0.5424 0.058 Uiso 1 1 calc R

loop_
_atom_site_aniso_label
_atom_site_aniso_U_11
_atom_site_aniso_U_22
_atom_site_aniso_U_33
_atom_site_aniso_U_23
_atom_site_aniso_U_13
_atom_site_aniso_U_12
Co1 0.01893(12) 0.01747(13) 0.01555(12) 0.00038(9) 0.00464(9) -0.00102(9)
C11 0.0239(9) 0.0198(9) 0.0227(10) -0.0015(8) 0.0091(7) -0.0011(7)
C12 0.0224(9) 0.0223(10) 0.0206(9) 0.0038(8) 0.0041(7) -0.0006(8)
B14 0.0232(10) 0.0229(11) 0.0174(10) -0.0016(8) 0.0048(8) -0.0010(8)
B15 0.0304(11) 0.0258(11) 0.0197(11) 0.0009(9) 0.0100(9) -0.0028(9)
B16 0.0228(11) 0.0252(11) 0.0273(12) 0.0015(9) 0.0084(9) -0.0040(9)
B17 0.0253(11) 0.0222(11) 0.0181(10) -0.0034(8) 0.0051(8) -0.0021(8)
B18 0.0235(10) 0.0184(10) 0.0181(10) 0.0004(8) 0.0044(8) 0.0022(8)
B19 0.0264(11) 0.0227(11) 0.0201(11) 0.0036(9) 0.0042(8) -0.0015(9)
B110 0.0255(11) 0.0248(11) 0.0243(11) 0.0033(9) 0.0042(9) -0.0046(9)
B111 0.0265(11) 0.0241(11) 0.0200(11) 0.0010(9) 0.0030(9) -0.0060(9)
B112 0.0297(11) 0.0183(11) 0.0262(12) -0.0023(9) 0.0053(9) -0.0014(9)
C21 0.0271(10) 0.0207(10) 0.0285(11) -0.0017(8) 0.0085(8) -0.0044(8)
C22 0.0217(10) 0.0226(10) 0.0284(11) 0.0073(8) 0.0059(8) 0.0003(8)
B24 0.0217(11) 0.0288(12) 0.0247(12) 0.0018(9) 0.0037(9) -0.0051(9)
B25 0.0316(13) 0.0306(13) 0.0350(14) 0.0019(11) 0.0053(10) -0.0115(10)
B26 0.0308(12) 0.0243(12) 0.0440(15) 0.0063(11) 0.0087(11) -0.0047(10)
B27 0.0257(11) 0.0297(12) 0.0181(11) 0.0049(9) 0.0054(9) -0.0023(9)
B28 0.0224(11) 0.0318(12) 0.0243(11) 0.0033(9) 0.0085(9) 0.0012(9)
B29 0.0218(11) 0.0371(13) 0.0321(13) 0.0087(11) 0.0057(9) -0.0046(10)
B210 0.0272(12) 0.0354(14) 0.0411(15) 0.0131(11) 0.0072(10) -0.0053(10)
B211 0.0268(12) 0.0346(13) 0.0300(13) 0.0124(10) 0.0051(10) -0.0050(10)
B212 0.0298(12) 0.0404(14) 0.0266(12) 0.0087(11) 0.0106(10) 0.0006(10)
O1 0.0250(7) 0.0236(7) 0.0284(7) 0.0021(6) 0.0088(6) 0.0064(5)
C1 0.0311(11) 0.0356(12) 0.0255(10) 0.0013(9) 0.0156(8) 0.0037(9)
C2 0.0375(12) 0.0278(11) 0.0426(13) 0.0045(10) 0.0088(10) 0.0129(9)
Co2 0.02035(13) 0.01655(12) 0.01745(13) 0.00060(10) 0.00236(9) -0.00027(9)
C31 0.0206(9) 0.0221(10) 0.0229(10) 0.0016(8) 0.0020(7) -0.0006(8)
C32 0.0261(10) 0.0235(10) 0.0214(10) -0.0038(8) 0.0058(8) 0.0000(8)
B34 0.0237(11) 0.0256(11) 0.0165(10) -0.0001(9) 0.0030(8) -0.0041(9)
B35 0.0252(11) 0.0262(12) 0.0231(11) 0.0018(9) 0.0040(9) -0.0058(9)
B36 0.0267(11) 0.0296(12) 0.0261(12) 0.0002(9) 0.0090(9) -0.0021(9)
B37 0.0255(11) 0.0231(11) 0.0196(11) 0.0009(9) 0.0032(8) 0.0000(9)
B38 0.0234(10) 0.0187(10) 0.0197(10) -0.0006(8) 0.0058(8) 0.0001(8)
B39 0.0288(11) 0.0207(11) 0.0233(11) -0.0028(9) 0.0068(9) -0.0043(9)
B310 0.0304(12) 0.0258(12) 0.0241(12) 0.0027(9) 0.0074(9) -0.0027(9)
B311 0.0310(12) 0.0301(12) 0.0193(11) 0.0007(9) 0.0069(9) -0.0022(9)
B312 0.0296(11) 0.0226(11) 0.0210(11) 0.0042(9) 0.0046(9) 0.0014(9)
C41 0.0233(10) 0.0183(9) 0.0344(11) -0.0006(8) 0.0023(8) 0.0000(7)
C42 0.0253(10) 0.0243(10) 0.0303(11) 0.0094(8) -0.0009(8) -0.0006(8)
B44 0.0218(10) 0.0207(11) 0.0260(12) -0.0006(9) -0.0001(9) -0.0039(8)
B45 0.0274(12) 0.0224(12) 0.0412(14) 0.0008(11) 0.0016(10) -0.0046(9)
B46 0.0304(13) 0.0249(12) 0.0457(15) 0.0101(11) -0.0001(11) -0.0027(10)
B47 0.0289(11) 0.0280(12) 0.0203(11) 0.0021(9) 0.0039(9) -0.0037(9)
B48 0.0220(10) 0.0256(11) 0.0240(11) -0.0004(9) 0.0058(8) -0.0028(9)
B49 0.0225(11) 0.0256(12) 0.0367(13) 0.0036(10) 0.0029(10) -0.0036(9)
B410 0.0302(13) 0.0296(13) 0.0427(15) 0.0110(11) 0.0020(11) -0.0065(10)
B411 0.0331(13) 0.0359(14) 0.0346(14) 0.0142(11) 0.0025(10) -0.0083(11)
B412 0.0297(12) 0.0341(13) 0.0301(13) 0.0052(10) 0.0089(10) -0.0059(10)
Co3 0.01916(12) 0.01566(13) 0.01594(12) 0.00018(9) 0.00500(9) -0.00061(9)
C51 0.0246(9) 0.0183(9) 0.0219(9) 0.0010(8) 0.0092(7) -0.0026(7)
C52 0.0212(9) 0.0249(10) 0.0214(10) -0.0033(8) 0.0025(7) 0.0013(8)
B54 0.0225(10) 0.0222(11) 0.0193(10) -0.0035(9) 0.0046(8) -0.0005(8)
B55 0.0352(13) 0.0292(12) 0.0229(12) -0.0006(10) 0.0038(10) 0.0119(10)
B56 0.0229(11) 0.0308(12) 0.0270(12) -0.0042(10) 0.0077(9) 0.0015(9)
B57 0.0371(13) 0.0227(11) 0.0203(11) 0.0036(9) 0.0106(9) 0.0056(9)
B58 0.0267(11) 0.0164(10) 0.0285(12) -0.0014(9) 0.0124(9) -0.0046(8)
B59 0.0293(12) 0.0219(11) 0.0278(12) -0.0071(9) 0.0112(9) -0.0044(9)
B510 0.0305(12) 0.0235(11) 0.0245(11) -0.0002(9) 0.0100(9) 0.0049(9)
B511 0.0264(11) 0.0239(11) 0.0214(11) -0.0020(9) 0.0096(9) 0.0012(9)
B512 0.0446(14) 0.0190(11) 0.0291(12) 0.0040(9) 0.0170(11) 0.0047(10)
C61 0.0225(10) 0.0209(10) 0.0314(11) -0.0081(8) -0.0002(8) 0.0013(8)
C62 0.0276(10) 0.0175(9) 0.0316(11) 0.0038(8) 0.0106(8) 0.0021(8)
B64 0.0400(13) 0.0250(12) 0.0179(11) -0.0017(9) 0.0060(9) 0.0086(10)
B65 0.0372(13) 0.0297(13) 0.0267(13) -0.0086(10) -0.0010(10) 0.0131(10)
B66 0.0300(12) 0.0198(11) 0.0431(14) -0.0062(10) 0.0058(10) 0.0004(9)
B67 0.0237(11) 0.0240(11) 0.0226(11) -0.0016(9) 0.0029(8) 0.0038(9)
B68 0.0253(11) 0.0238(11) 0.0280(12) 0.0000(9) 0.0122(9) 0.0001(9)
B69 0.0420(14) 0.0303(13) 0.0278(12) -0.0011(10) 0.0181(11) 0.0070(10)
B610 0.0313(12) 0.0257(12) 0.0302(13) -0.0056(10) 0.0065(10) 0.0039(9)
B611 0.0282(12) 0.0226(11) 0.0288(12) -0.0005(9) 0.0040(9) 0.0049(9)
B612 0.0228(11) 0.0262(12) 0.0362(13) -0.0055(10) 0.0086(9) 0.0018(9)
O2 0.0235(7) 0.0202(7) 0.0276(7) -0.0010(6) 0.0075(5) 0.0027(5)
C3 0.0218(9) 0.0285(11) 0.0285(11) -0.0034(8) 0.0029(8) -0.0036(8)
C4 0.0360(12) 0.0222(10) 0.0430(13) 0.0011(9) 0.0114(10) 0.0086(9)
O3 0.0398(9) 0.0266(8) 0.0535(10) -0.0146(7) 0.0297(7) -0.0147(6)
C5 0.0340(11) 0.0255(11) 0.0430(13) 0.0006(9) 0.0253(10) 0.0004(9)
C6 0.0466(13) 0.0292(12) 0.0443(13) -0.0091(10) 0.0209(11) -0.0179(10)

loop_
_atom_type_symbol
_atom_type_description
_atom_type_scat_dispersion_real
_atom_type_scat_dispersion_imag
_atom_type_scat_source
C C 0.0033 0.0016 'International Tables Vol C Tables 4.2.6.8 and 6.1.1.4'
H H 0.0000 0.0000 'International Tables Vol C Tables 4.2.6.8 and 6.1.1.4'
B B 0.0013 0.0007 'International Tables Vol C Tables 4.2.6.8 and 6.1.1.4'
O O 0.0106 0.0060 'International Tables Vol C Tables 4.2.6.8 and 6.1.1.4'
Co Co 0.3494 0.9721 'International Tables Vol C Tables 4.2.6.8 and 6.1.1.4'

loop_
_geom_angle_atom_site_label_1
_geom_angle_atom_site_label_2
_geom_angle_atom_site_label_3
_geom_angle
B18 Co1 C22 165.41(8)
B18 Co1 C21 141.27(8)
C22 Co1 C21 46.37(8)
B18 Co1 C12 83.69(8)
C22 Co1 C12 99.11(8)
C21 Co1 C12 125.93(8)
B18 Co1 C11 83.70(8)
C22 Co1 C11 108.65(8)
C21 Co1 C11 99.30(8)
C12 Co1 C11 46.36(7)
B18 Co1 B28 84.33(9)
C22 Co1 B28 84.60(8)
C21 Co1 B28 84.29(9)
C12 Co1 B28 140.97(9)
C11 Co1 B28 164.77(8)
B18 Co1 B14 51.66(8)
C22 Co1 B14 142.71(8)
C21 Co1 B14 102.53(8)
C12 Co1 B14 83.47(8)
C11 Co1 B14 48.29(8)
B28 Co1 B14 116.51(9)
B18 Co1 B27 116.74(9)
C22 Co1 B27 48.68(8)
C21 Co1 B27 83.72(9)
C12 Co1 B27 102.37(8)
C11 Co1 B27 142.83(8)
B28 Co1 B27 52.05(9)
B14 Co1 B27 166.86(9)
B18 Co1 B17 51.30(8)
C22 Co1 B17 120.82(8)
C21 Co1 B17 167.15(8)
C12 Co1 B17 48.54(8)
C11 Co1 B17 83.55(8)
B28 Co1 B17 96.25(9)
B14 Co1 B17 88.76(8)
B27 Co1 B17 86.51(9)
B18 Co1 B24 97.18(9)
C22 Co1 B24 83.15(8)
C21 Co1 B24 48.33(8)
C12 Co1 B24 167.70(8)
C11 Co1 B24 121.42(8)
B28 Co1 B24 51.10(9)
B14 Co1 B24 87.46(9)
B27 Co1 B24 88.25(9)
B17 Co1 B24 139.77(9)
C12 C11 B14 112.49(15)
C12 C11 B15 111.71(15)
B14 C11 B15 63.37(12)
C12 C11 B16 62.53(12)
B14 C11 B16 115.57(15)
B15 C11 B16 62.01(12)
C12 C11 Co1 66.66(9)
B14 C11 Co1 66.72(9)
B15 C11 Co1 124.00(13)
B16 C11 Co1 124.93(13)
C12 C11 H11 116.9(13)
B14 C11 H11 123.5(13)
B15 C11 H11 117.5(13)
B16 C11 H11 110.5(13)
Co1 C11 H11 110.2(13)
C11 C12 B111 110.67(15)
C11 C12 B17 112.64(15)
B111 C12 B17 63.60(12)
C11 C12 B16 61.57(12)
B111 C12 B16 61.64(12)
B17 C12 B16 115.41(15)
C11 C12 Co1 66.98(9)
B111 C12 Co1 124.12(13)
B17 C12 Co1 66.96(10)
B16 C12 Co1 124.35(13)
C11 C12 H12 116.8(13)
B111 C12 H12 119.3(13)
B17 C12 H12 122.6(13)
B16 C12 H12 112.5(13)
Co1 C12 H12 108.3(13)
C11 B14 B19 103.87(15)
C11 B14 B15 58.46(12)
B19 B14 B15 59.71(12)
C11 B14 B18 103.07(14)
B19 B14 B18 59.92(12)
B15 B14 B18 107.11(15)
C11 B14 Co1 64.99(9)
B19 B14 Co1 116.70(13)
B15 B14 Co1 118.13(13)
B18 B14 Co1 63.00(9)
C11 B14 H14 122.1(11)
B19 B14 H14 120.3(11)
B15 B14 H14 113.6(10)
B18 B14 H14 130.2(11)
Co1 B14 H14 116.3(11)
C11 B15 B16 59.50(12)
C11 B15 B110 104.80(15)
B16 B15 B110 60.16(13)
C11 B15 B19 103.97(14)
B16 B15 B19 108.74(16)
B110 B15 B19 60.42(13)
C11 B15 B14 58.17(11)
B16 B15 B14 109.13(15)
B110 B15 B14 108.85(15)
B19 B15 B14 60.13(12)
C11 B15 H15 118.5(11)
B16 B15 H15 119.2(11)
B110 B15 H15 127.9(11)
B19 B15 H15 127.1(11)
B14 B15 H15 117.8(11)
C11 B16 C12 55.90(11)
C11 B16 B111 103.31(14)
C12 B16 B111 58.12(12)
C11 B16 B15 58.49(12)
C12 B16 B15 103.62(14)
B111 B16 B15 107.96(16)
C11 B16 B110 104.02(15)
C12 B16 B110 103.92(15)
B111 B16 B110 60.19(13)
B15 B16 B110 60.14(13)
C11 B16 H16 119.3(11)
C12 B16 H16 118.7(11)
B111 B16 H16 123.7(11)
B15 B16 H16 124.8(11)
B110 B16 H16 130.9(11)
C12 B17 B112 103.40(14)
C12 B17 B18 102.84(14)
B112 B17 B18 60.00(12)
C12 B17 B111 57.97(12)
B112 B17 B111 59.41(12)
B18 B17 B111 106.65(15)
C12 B17 Co1 64.49(9)
B112 B17 Co1 116.36(13)
B18 B17 Co1 62.97(9)
B111 B17 Co1 116.99(13)
C12 B17 H17 124.9(11)
B112 B17 H17 117.3(11)
B18 B17 H17 128.7(10)
B111 B17 H17 113.5(11)
Co1 B17 H17 119.2(11)
O1 B18 B19 120.94(15)
O1 B18 B112 119.65(15)
B19 B18 B112 60.15(12)
O1 B18 B17 120.49(15)
B19 B18 B17 108.51(15)
B112 B18 B17 59.97(12)
O1 B18 B14 123.28(15)
B19 B18 B14 59.56(12)
B112 B18 B14 107.85(14)
B17 B18 B14 108.92(14)
O1 B18 Co1 110.75(12)
B19 B18 Co1 118.45(13)
B112 B18 Co1 118.76(13)
B17 B18 Co1 65.73(10)
B14 B18 Co1 65.34(9)
B15 B19 B14 60.16(12)
B15 B19 B110 59.61(12)
B14 B19 B110 108.22(15)
B15 B19 B18 107.92(15)
B14 B19 B18 60.52(11)
B110 B19 B18 107.70(15)
B15 B19 B112 107.23(16)
B14 B19 B112 108.47(15)
B110 B19 B112 59.56(12)
B18 B19 B112 59.97(12)
B15 B19 H19 120.4(12)
B14 B19 H19 121.2(12)
B110 B19 H19 120.8(12)
B18 B19 H19 123.5(12)
B112 B19 H19 122.9(12)
B111 B110 B15 107.13(15)
B111 B110 B16 59.57(13)
B15 B110 B16 59.70(13)
B111 B110 B112 60.09(13)
B15 B110 B112 108.28(15)
B16 B110 B112 108.22(15)
B111 B110 B19 108.00(15)
B15 B110 B19 59.97(12)
B16 B110 B19 108.01(15)
B112 B110 B19 60.53(12)
B111 B110 H110 121.4(10)
B15 B110 H110 121.9(10)
B16 B110 H110 120.4(10)
B112 B110 H110 122.2(10)
B19 B110 H110 122.8(10)
C12 B111 B16 60.24(12)
C12 B111 B110 105.56(15)
B16 B111 B110 60.24(13)
C12 B111 B112 104.41(15)
B16 B111 B112 108.84(16)
B110 B111 B112 60.20(13)
C12 B111 B17 58.44(11)
B16 B111 B17 109.95(15)
B110 B111 B17 109.11(15)
B112 B111 B17 60.26(12)
C12 B111 H111 119.7(12)
B16 B111 H111 119.8(11)
B110 B111 H111 126.6(11)
B112 B111 H111 125.5(12)
B17 B111 H111 117.7(11)
B111 B112 B110 59.71(12)
B111 B112 B17 60.33(12)
B110 B112 B17 108.77(15)
B111 B112 B18 107.38(15)
B110 B112 B18 107.90(15)
B17 B112 B18 60.03(12)
B111 B112 B19 107.21(15)
B110 B112 B19 59.91(12)
B17 B112 B19 108.33(15)
B18 B112 B19 59.88(12)
B111 B112 H112 121.8(11)
B110 B112 H112 122.8(11)
B17 B112 H112 119.5(11)
B18 B112 H112 121.5(11)
B19 B112 H112 123.2(11)
C22 C21 B24 112.21(15)
C22 C21 B25 111.06(16)
B24 C21 B25 63.72(13)
C22 C21 B26 61.89(13)
B24 C21 B26 115.07(16)
B25 C21 B26 61.53(13)
C22 C21 Co1 66.69(10)
B24 C21 Co1 67.19(10)
B25 C21 Co1 124.81(14)
B26 C21 Co1 124.50(14)
C22 C21 H21 116.0(12)
B24 C21 H21 124.6(12)
B25 C21 H21 118.4(12)
B26 C21 H21 110.7(12)
Co1 C21 H21 109.4(12)
C21 C22 B211 111.59(15)
C21 C22 B27 112.62(15)
B211 C22 B27 63.60(13)
C21 C22 B26 62.58(13)
B211 C22 B26 61.74(14)
B27 C22 B26 115.62(15)
C21 C22 Co1 66.94(10)
B211 C22 Co1 124.41(14)
B27 C22 Co1 66.83(10)
B26 C22 Co1 125.34(13)
C21 C22 H22 117.9(12)
B211 C22 H22 116.8(12)
B27 C22 H22 122.4(12)
B26 C22 H22 111.1(12)
Co1 C22 H22 109.9(12)
C21 B24 B29 103.75(16)
C21 B24 B25 58.29(13)
B29 B24 B25 59.77(14)
C21 B24 B28 104.59(15)
B29 B24 B28 60.46(13)
B25 B24 B28 108.56(16)
C21 B24 Co1 64.47(10)
B29 B24 Co1 116.82(14)
B25 B24 Co1 117.58(14)
B28 B24 Co1 63.74(10)
C21 B24 H24 123.4(11)
B29 B24 H24 120.3(11)
B25 B24 H24 115.2(11)
B28 B24 H24 126.8(11)
Co1 B24 H24 115.6(11)
C21 B25 B26 60.18(13)
C21 B25 B210 105.01(17)
B26 B25 B210 60.08(14)
C21 B25 B29 103.34(16)
B26 B25 B29 108.04(18)
B210 B25 B29 59.79(14)
C21 B25 B24 57.99(12)
B26 B25 B24 109.20(17)
B210 B25 B24 108.02(18)
B29 B25 B24 59.52(13)
C21 B25 H25 118.6(12)
B26 B25 H25 117.8(12)
B210 B25 H25 127.1(12)
B29 B25 H25 128.6(12)
B24 B25 H25 119.7(12)
C22 B26 C21 55.53(11)
C22 B26 B211 58.25(13)
C21 B26 B211 103.16(16)
C22 B26 B25 103.33(16)
C21 B26 B25 58.29(13)
B211 B26 B25 108.27(18)
C22 B26 B210 103.85(17)
C21 B26 B210 103.75(17)
B211 B26 B210 60.33(14)
B25 B26 B210 60.29(14)
C22 B26 H26 115.3(12)
C21 B26 H26 117.6(12)
B211 B26 H26 122.6(12)
B25 B26 H26 126.8(12)
B210 B26 H26 134.1(12)
C22 B27 B212 103.58(16)
C22 B27 B211 57.97(13)
B212 B27 B211 59.89(13)
C22 B27 B28 103.53(15)
B212 B27 B28 60.03(12)
B211 B27 B28 107.60(16)
C22 B27 Co1 64.49(9)
B212 B27 Co1 116.75(14)
B211 B27 Co1 117.34(14)
B28 B27 Co1 63.55(9)
C22 B27 H27 120.5(11)
B212 B27 H27 120.6(11)
B211 B27 H27 111.8(11)
B28 B27 H27 131.8(11)
Co1 B27 H27 117.3(11)
C1 B28 B24 118.80(17)
C1 B28 B29 119.59(17)
B24 B28 B29 59.15(13)
C1 B28 B212 124.07(16)
B24 B28 B212 106.63(17)
B29 B28 B212 59.39(13)
C1 B28 B27 126.79(18)
B24 B28 B27 107.03(15)
B29 B28 B27 106.04(16)
B212 B28 B27 58.82(12)
C1 B28 Co1 111.40(13)
B24 B28 Co1 65.16(10)
B29 B28 Co1 116.93(14)
B212 B28 Co1 116.45(14)
B27 B28 Co1 64.40(9)
B210 B29 B24 109.08(17)
B210 B29 B25 59.92(15)
B24 B29 B25 60.71(13)
B210 B29 B212 60.42(14)
B24 B29 B212 108.47(16)
B25 B29 B212 108.12(17)
B210 B29 B28 109.61(16)
B24 B29 B28 60.40(12)
B25 B29 B28 109.25(16)
B212 B29 B28 60.46(13)
B210 B29 H29 123.7(12)
B24 B29 H29 119.4(12)
B25 B29 H29 122.9(12)
B212 B29 H29 121.8(12)
B28 B29 H29 118.1(12)
B26 B210 B29 108.08(17)
B26 B210 B211 59.48(14)
B29 B210 B211 107.87(17)
B26 B210 B25 59.63(14)
B29 B210 B25 60.29(14)
B211 B210 B25 107.08(16)
B26 B210 B212 108.08(17)
B29 B210 B212 60.19(14)
B211 B210 B212 60.14(14)
B25 B210 B212 108.23(17)
B26 B210 H210 121.1(12)
B29 B210 H210 122.1(12)
B211 B210 H210 122.1(11)
B25 B210 H210 121.6(12)
B212 B210 H210 122.1(12)
C22 B211 B26 60.01(13)
C22 B211 B210 105.07(17)
B26 B211 B210 60.19(14)
C22 B211 B212 103.85(16)
B26 B211 B212 108.87(17)
B210 B211 B212 60.41(14)
C22 B211 B27 58.43(12)
B26 B211 B27 109.86(16)
B210 B211 B27 108.86(17)
B212 B211 B27 59.78(13)
C22 B211 H211 117.8(11)
B26 B211 H211 119.7(12)
B210 B211 H211 129.0(11)
B212 B211 H211 126.8(11)
B27 B211 H211 116.3(12)
B27 B212 B211 60.32(13)
B27 B212 B29 108.48(16)
B211 B212 B29 106.69(18)
B27 B212 B210 108.52(17)
B211 B212 B210 59.45(14)
B29 B212 B210 59.39(14)
B27 B212 B28 61.15(12)
B211 B212 B28 108.82(16)
B29 B212 B28 60.15(13)
B210 B212 B28 108.53(17)
B27 B212 H212 120.8(12)
B211 B212 H212 122.0(12)
B29 B212 H212 122.5(12)
B210 B212 H212 121.9(13)
B28 B212 H212 120.8(13)
C2 O1 C1 114.73(14)
C2 O1 B18 121.19(15)
C1 O1 B18 113.55(14)
O1 C1 B28 107.17(14)
O1 C1 H1A 110.3
B28 C1 H1A 110.3
O1 C1 H1B 110.3
B28 C1 H1B 110.3
H1A C1 H1B 108.5
O1 C2 H2A 109.5
O1 C2 H2B 109.5
H2A C2 H2B 109.5
O1 C2 H2C 109.5
H2A C2 H2C 109.5
H2B C2 H2C 109.5
B38 Co2 C42 143.55(8)
B38 Co2 C41 163.57(8)
C42 Co2 C41 46.27(8)
B38 Co2 C31 83.80(8)
C42 Co2 C31 98.69(8)
C41 Co2 C31 109.54(8)
B38 Co2 C32 83.34(8)
C42 Co2 C32 124.22(8)
C41 Co2 C32 98.87(8)
C31 Co2 C32 46.09(7)
B38 Co2 B48 84.28(8)
C42 Co2 B48 84.26(9)
C41 Co2 B48 84.33(8)
C31 Co2 B48 163.45(8)
C32 Co2 B48 143.04(8)
B38 Co2 B34 51.90(8)
C42 Co2 B34 103.53(8)
C41 Co2 B34 144.42(8)
C31 Co2 B34 48.49(8)
C32 Co2 B34 83.36(8)
B48 Co2 B34 114.96(9)
B38 Co2 B44 115.47(9)
C42 Co2 B44 83.10(8)
C41 Co2 B44 48.15(8)
C31 Co2 B44 144.56(8)
C32 Co2 B44 104.10(8)
B48 Co2 B44 51.82(9)
B34 Co2 B44 165.14(9)
B38 Co2 B37 50.93(8)
C42 Co2 B37 165.41(9)
C41 Co2 B37 119.40(8)
C31 Co2 B37 83.28(8)
C32 Co2 B37 48.39(8)
B48 Co2 B37 97.98(9)
B34 Co2 B37 88.66(9)
B44 Co2 B37 86.99(9)
B38 Co2 B47 98.47(9)
C42 Co2 B47 48.70(9)
C41 Co2 B47 83.48(9)
C31 Co2 B47 119.61(8)
C32 Co2 B47 165.51(8)
B48 Co2 B47 51.26(9)
B34 Co2 B47 86.49(9)
B44 Co2 B47 88.18(9)
B37 Co2 B47 141.83(9)
C32 C31 B35 111.15(15)
C32 C31 B34 112.61(15)
B35 C31 B34 63.57(12)
C32 C31 B36 62.28(12)
B35 C31 B36 61.75(12)
B34 C31 B36 115.73(15)
C32 C31 Co2 67.02(9)
B35 C31 Co2 124.03(13)
B34 C31 Co2 66.68(9)
B36 C31 Co2 125.12(13)
C32 C31 H31 117.6(13)
B35 C31 H31 116.8(13)
B34 C31 H31 123.2(12)
B36 C31 H31 110.1(12)
Co2 C31 H31 110.8(12)
C31 C32 B311 111.51(15)
C31 C32 B37 112.68(15)
B311 C32 B37 63.77(13)
C31 C32 B36 62.24(12)
B311 C32 B36 61.79(13)
B37 C32 B36 115.66(16)
C31 C32 Co2 66.89(9)
B311 C32 Co2 124.55(13)
B37 C32 Co2 66.89(10)
B36 C32 Co2 124.96(13)
C31 C32 H32 118.9(12)
B311 C32 H32 116.3(12)
B37 C32 H32 121.3(12)
B36 C32 H32 111.9(12)
Co2 C32 H32 109.9(12)
C31 B34 B35 58.09(12)
C31 B34 B39 103.45(14)
B35 B34 B39 59.58(12)
C31 B34 B38 102.56(14)
B35 B34 B38 106.55(15)
B39 B34 B38 59.75(12)
C31 B34 Co2 64.83(9)
B35 B34 Co2 117.55(13)
B39 B34 Co2 116.41(13)
B38 B34 Co2 62.90(9)
C31 B34 H34 120.6(11)
B35 B34 H34 114.3(11)
B39 B34 H34 122.5(11)
B38 B34 H34 131.5(11)
Co2 B34 H34 115.0(11)
C31 B35 B36 60.04(12)
C31 B35 B310 105.40(15)
B36 B35 B310 60.37(13)
C31 B35 B39 104.15(15)
B36 B35 B39 108.98(16)
B310 B35 B39 60.37(13)
C31 B35 B34 58.34(12)
B36 B35 B34 109.92(16)
B310 B35 B34 109.29(16)
B39 B35 B34 60.24(12)
C31 B35 H35 119.7(12)
B36 B35 H35 118.4(11)
B310 B35 H35 125.9(11)
B39 B35 H35 126.6(12)
B34 B35 H35 118.8(11)
C31 B36 C32 55.48(11)
C31 B36 B35 58.20(12)
C32 B36 B35 102.90(15)
C31 B36 B311 103.21(15)
C32 B36 B311 58.21(12)
B35 B36 B311 107.92(16)
C31 B36 B310 103.77(15)
C32 B36 B310 103.72(15)
B35 B36 B310 60.05(13)
B311 B36 B310 60.35(13)
C31 B36 H36 119.1(12)
C32 B36 H36 118.3(12)
B35 B36 H36 125.4(12)
B311 B36 H36 123.5(11)
B310 B36 H36 131.5(12)
C32 B37 B38 103.16(14)
C32 B37 B312 103.32(15)
B38 B37 B312 60.20(12)
C32 B37 B311 58.02(12)
B38 B37 B311 107.35(15)
B312 B37 B311 59.56(12)
C32 B37 Co2 64.72(10)
B38 B37 Co2 63.15(9)
B312 B37 Co2 116.66(13)
B311 B37 Co2 117.54(13)
C32 B37 H37 122.5(10)
B38 B37 H37 130.5(10)
B312 B37 H37 119.0(10)
B311 B37 H37 112.2(10)
Co2 B37 H37 118.2(10)
O2 B38 B37 120.69(16)
O2 B38 B312 118.91(15)
B37 B38 B312 60.13(12)
O2 B38 B39 120.42(15)
B37 B38 B39 108.31(14)
B312 B38 B39 59.83(12)
O2 B38 B34 123.54(15)
B37 B38 B34 108.94(14)
B312 B38 B34 107.80(14)
B39 B38 B34 59.63(12)
O2 B38 Co2 111.56(12)
B37 B38 Co2 65.92(10)
B312 B38 Co2 119.02(13)
B39 B38 Co2 118.34(13)
B34 B38 Co2 65.20(10)
B35 B39 B310 59.48(12)
B35 B39 B312 106.97(15)
B310 B39 B312 59.65(12)
B35 B39 B34 60.18(12)
B310 B39 B34 108.53(15)
B312 B39 B34 108.72(15)
B35 B39 B38 107.69(15)
B310 B39 B38 107.84(15)
B312 B39 B38 59.99(12)
B34 B39 B38 60.62(12)
B35 B39 H39 121.1(11)
B310 B39 H39 122.5(11)
B312 B39 H39 123.7(11)
B34 B39 H39 119.4(11)
B38 B39 H39 122.1(10)
B35 B310 B36 59.58(13)
B35 B310 B312 108.01(15)
B36 B310 B312 108.15(16)
B35 B310 B311 106.86(16)
B36 B310 B311 59.48(13)
B312 B310 B311 60.17(13)
B35 B310 B39 60.15(13)
B36 B310 B39 108.19(15)
B312 B310 B39 60.29(12)
B311 B310 B39 107.99(15)
B35 B310 H310 120.8(11)
B36 B310 H310 118.7(10)
B312 B310 H310 124.1(10)
B311 B310 H310 121.6(10)
B39 B310 H310 123.7(10)
C32 B311 B36 60.00(12)
C32 B311 B310 104.92(15)
B36 B311 B310 60.16(13)
C32 B311 B312 103.82(15)
B36 B311 B312 108.48(16)
B310 B311 B312 59.91(13)
C32 B311 B37 58.22(12)
B36 B311 B37 109.55(15)
B310 B311 B37 108.49(15)
B312 B311 B37 60.02(12)
C32 B311 H311 119.5(11)
B36 B311 H311 116.4(11)
B310 B311 H311 125.3(11)
B312 B311 H311 128.5(11)
B37 B311 H311 121.1(11)
B310 B312 B311 59.93(13)
B310 B312 B39 60.06(12)
B311 B312 B39 107.63(16)
B310 B312 B37 108.83(16)
B311 B312 B37 60.42(12)
B39 B312 B37 108.22(15)
B310 B312 B38 108.31(15)
B311 B312 B38 107.61(15)
B39 B312 B38 60.18(12)
B37 B312 B38 59.67(12)
B310 B312 H312 123.4(11)
B311 B312 H312 122.6(11)
B39 B312 H312 122.4(12)
B37 B312 H312 119.6(12)
B38 B312 H312 120.1(11)
C42 C41 B44 112.54(16)
C42 C41 B45 111.13(16)
B44 C41 B45 63.73(13)
C42 C41 B46 62.08(13)
B44 C41 B46 115.67(16)
B45 C41 B46 61.74(14)
C42 C41 Co2 66.71(10)
B44 C41 Co2 67.20(10)
B45 C41 Co2 124.69(14)
B46 C41 Co2 124.81(15)
C42 C41 H41 114.5(12)
B44 C41 H41 124.8(12)
B45 C41 H41 120.3(13)
B46 C41 H41 110.9(13)
Co2 C41 H41 107.7(13)
C41 C42 B411 111.32(16)
C41 C42 B47 112.72(16)
B411 C42 B47 63.37(14)
C41 C42 B46 62.32(13)
B411 C42 B46 61.67(15)
B47 C42 B46 115.37(16)
C41 C42 Co2 67.02(10)
B411 C42 Co2 124.74(14)
B47 C42 Co2 67.38(10)
B46 C42 Co2 125.31(14)
C41 C42 H42 115.9(12)
B411 C42 H42 118.7(12)
B47 C42 H42 124.1(13)
B46 C42 H42 110.7(13)
Co2 C42 H42 108.7(13)
C41 B44 B49 103.94(16)
C41 B44 B45 58.41(12)
B49 B44 B45 59.75(13)
C41 B44 B48 104.09(15)
B49 B44 B48 59.96(12)
B45 B44 B48 107.72(16)
C41 B44 Co2 64.65(10)
B49 B44 Co2 116.72(14)
B45 B44 Co2 117.74(14)
B48 B44 Co2 63.63(10)
C41 B44 H44 121.0(11)
B49 B44 H44 120.7(11)
B45 B44 H44 112.9(11)
B48 B44 H44 130.3(11)
Co2 B44 H44 116.5(11)
C41 B45 B46 59.88(13)
C41 B45 B410 105.34(17)
B46 B45 B410 60.50(15)
C41 B45 B49 103.58(16)
B46 B45 B49 108.86(18)
B410 B45 B49 60.50(14)
C41 B45 B44 57.86(12)
B46 B45 B44 109.22(16)
B410 B45 B44 108.93(17)
B49 B45 B44 59.83(13)
C41 B45 H45 119.1(11)
B46 B45 H45 117.0(11)
B410 B45 H45 125.6(11)
B49 B45 H45 128.2(11)
B44 B45 H45 120.3(11)
C42 B46 C41 55.60(12)
C42 B46 B411 58.58(13)
C41 B46 B411 103.48(17)
C42 B46 B45 103.26(16)
C41 B46 B45 58.37(13)
B411 B46 B45 107.88(18)
C42 B46 B410 103.90(17)
C41 B46 B410 103.80(17)
B411 B46 B410 60.10(15)
B45 B46 B410 59.97(14)
C42 B46 H46 116.7(11)
C41 B46 H46 116.8(11)
B411 B46 H46 124.6(11)
B45 B46 H46 125.0(11)
B410 B46 H46 133.7(11)
C42 B47 B412 103.39(16)
C42 B47 B411 58.08(13)
B412 B47 B411 59.77(13)
C42 B47 B48 103.55(15)
B412 B47 B48 60.33(13)
B411 B47 B48 107.98(16)
C42 B47 Co2 63.92(10)
B412 B47 Co2 116.64(14)
B411 B47 Co2 116.95(15)
B48 B47 Co2 63.59(10)
C42 B47 H47 121.6(11)
B412 B47 H47 121.0(11)
B411 B47 H47 113.4(11)
B48 B47 H47 129.9(11)
Co2 B47 H47 116.5(11)
C3 B48 B49 123.16(16)
C3 B48 B412 120.14(17)
B49 B48 B412 59.34(13)
C3 B48 B47 120.11(17)
B49 B48 B47 106.53(15)
B412 B48 B47 59.06(12)
C3 B48 B44 125.61(17)
B49 B48 B44 58.88(12)
B412 B48 B44 106.09(16)
B47 B48 B44 107.09(15)
C3 B48 Co2 111.61(13)
B49 B48 Co2 116.59(14)
B412 B48 Co2 116.90(14)
B47 B48 Co2 65.15(10)
B44 B48 Co2 64.55(9)
B45 B49 B44 60.41(13)
B45 B49 B412 107.15(17)
B44 B49 B412 108.72(16)
B45 B49 B410 59.44(14)
B44 B49 B410 108.55(16)
B412 B49 B410 59.68(14)
B45 B49 B48 109.20(16)
B44 B49 B48 61.17(12)
B412 B49 B48 60.40(13)
B410 B49 B48 108.96(17)
B45 B49 H49 119.7(12)
B44 B49 H49 118.5(11)
B412 B49 H49 124.9(12)
B410 B49 H49 122.6(12)
B48 B49 H49 121.3(12)
B45 B410 B411 106.96(17)
B45 B410 B412 107.96(17)
B411 B410 B412 60.28(15)
B45 B410 B46 59.53(14)
B411 B410 B46 59.39(15)
B412 B410 B46 107.95(17)
B45 B410 B49 60.06(14)
B411 B410 B49 107.82(17)
B412 B410 B49 60.08(14)
B46 B410 B49 107.74(17)
B45 B410 H410 121.6(12)
B411 B410 H410 121.9(12)
B412 B410 H410 122.7(12)
B46 B410 H410 120.7(12)
B49 B410 H410 122.7(12)
C42 B411 B46 59.74(14)
C42 B411 B410 105.08(18)
B46 B411 B410 60.51(15)
C42 B411 B412 103.69(16)
B46 B411 B412 108.64(18)
B410 B411 B412 60.05(14)
C42 B411 B47 58.55(12)
B46 B411 B47 109.72(17)
B410 B411 B47 108.67(17)
B412 B411 B47 59.71(13)
C42 B411 H411 118.0(12)
B46 B411 H411 118.6(12)
B410 B411 H411 128.1(12)
B412 B411 H411 127.9(12)
B47 B411 H411 117.6(12)
B410 B412 B47 109.02(17)
B410 B412 B411 59.67(14)
B47 B412 B411 60.52(13)
B410 B412 B49 60.24(14)
B47 B412 B49 108.49(16)
B411 B412 B49 107.46(18)
B410 B412 B48 109.29(17)
B47 B412 B48 60.62(12)
B411 B412 B48 108.79(16)
B49 B412 B48 60.25(13)
B410 B412 H412 123.0(13)
B47 B412 H412 117.9(12)
B411 B412 H412 119.9(12)
B49 B412 H412 125.1(12)
B48 B412 H412 120.8(13)
B58 Co3 C61 160.21(9)
B58 Co3 C52 83.44(8)
C61 Co3 C52 98.53(8)
B58 Co3 C51 83.32(8)
C61 Co3 C51 112.26(8)
C52 Co3 C51 45.94(7)
B58 Co3 C62 147.12(9)
C61 Co3 C62 45.86(8)
C52 Co3 C62 121.53(8)
C51 Co3 C62 98.91(8)
B58 Co3 B68 83.99(9)
C61 Co3 B68 83.91(8)
C52 Co3 B68 147.14(8)
C51 Co3 B68 159.73(9)
C62 Co3 B68 83.47(8)
B58 Co3 B64 112.07(9)
C61 Co3 B64 48.40(9)
C52 Co3 B64 106.73(9)
C51 Co3 B64 148.66(9)
C62 Co3 B64 82.80(9)
B68 Co3 B64 51.54(9)
B58 Co3 B54 51.42(8)
C61 Co3 B54 148.33(8)
C52 Co3 B54 82.90(8)
C51 Co3 B54 48.05(8)
C62 Co3 B54 106.73(8)
B68 Co3 B54 111.88(9)
B64 Co3 B54 160.74(9)
B58 Co3 B57 51.21(9)
C61 Co3 B57 116.43(9)
C52 Co3 B57 48.42(8)
C51 Co3 B57 83.01(8)
C62 Co3 B57 161.60(9)
B68 Co3 B57 101.11(9)
B64 Co3 B57 86.20(9)
B54 Co3 B57 88.26(9)
B58 Co3 B67 101.93(9)
C61 Co3 B67 82.31(8)
C52 Co3 B67 161.91(8)
C51 Co3 B67 116.97(8)
C62 Co3 B67 47.76(8)
B68 Co3 B67 50.92(9)
B64 Co3 B67 87.44(9)
B54 Co3 B67 87.04(8)
B57 Co3 B67 146.45(9)
C52 C51 B54 112.88(15)
C52 C51 B511 111.53(15)
B54 C51 B511 63.69(12)
C52 C51 B56 62.51(12)
B54 C51 B56 115.64(15)
B511 C51 B56 61.60(12)
C52 C51 Co3 67.03(9)
B54 C51 Co3 67.01(9)
B511 C51 Co3 124.61(12)
B56 C51 Co3 125.36(13)
C52 C51 H51 116.0(13)
B54 C51 H51 123.2(13)
B511 C51 H51 118.9(13)
B56 C51 H51 111.5(13)
Co3 C51 H51 108.2(13)
C51 C52 B55 110.95(15)
C51 C52 B57 112.47(15)
B55 C52 B57 63.50(13)
C51 C52 B56 62.03(12)
B55 C52 B56 61.68(13)
B57 C52 B56 115.44(16)
C51 C52 Co3 67.04(9)
B55 C52 Co3 124.20(14)
B57 C52 Co3 66.88(10)
B56 C52 Co3 124.93(13)
C51 C52 H52 118.4(12)
B55 C52 H52 116.7(12)
B57 C52 H52 122.5(12)
B56 C52 H52 111.0(12)
Co3 C52 H52 110.4(12)
C51 B54 B59 103.50(15)
C51 B54 B511 58.40(11)
B59 B54 B511 59.55(12)
C51 B54 B58 102.99(15)
B59 B54 B58 60.00(12)
B511 B54 B58 107.21(15)
C51 B54 Co3 64.94(9)
B59 B54 Co3 116.59(13)
B511 B54 Co3 118.10(13)
B58 B54 Co3 62.99(9)
C51 B54 H54 122.0(11)
B59 B54 H54 120.9(11)
B511 B54 H54 113.7(11)
B58 B54 H54 130.2(11)
Co3 B54 H54 116.0(11)
C52 B55 B56 60.07(13)
C52 B55 B510 105.45(16)
B56 B55 B510 60.23(13)
C52 B55 B512 104.09(16)
B56 B55 B512 108.68(16)
B510 B55 B512 60.32(13)
C52 B55 B57 58.39(12)
B56 B55 B57 109.83(16)
B510 B55 B57 109.25(17)
B512 B55 B57 60.15(13)
C52 B55 H55 119.5(13)
B56 B55 H55 119.1(12)
B510 B55 H55 126.3(12)
B512 B55 H55 126.4(13)
B57 B55 H55 118.3(12)
C51 B56 C52 55.46(11)
C51 B56 B511 58.55(12)
C52 B56 B511 103.43(15)
C51 B56 B55 102.95(15)
C52 B56 B55 58.25(12)
B511 B56 B55 107.88(16)
C51 B56 B510 104.02(15)
C52 B56 B510 103.92(15)
B511 B56 B510 60.32(13)
B55 B56 B510 60.02(13)
C51 B56 H56 117.8(11)
C52 B56 H56 117.1(11)
B511 B56 H56 125.1(11)
B55 B56 H56 124.3(11)
B510 B56 H56 132.8(11)
C52 B57 B512 103.31(15)
C52 B57 B55 58.10(12)
B512 B57 B55 59.42(13)
C52 B57 B58 102.89(15)
B512 B57 B58 60.07(13)
B55 B57 B58 106.95(15)
C52 B57 Co3 64.70(10)
B512 B57 Co3 116.55(14)
B55 B57 Co3 117.50(14)
B58 B57 Co3 63.04(10)
C52 B57 H57 122.4(12)
B512 B57 H57 119.2(13)
B55 B57 H57 112.3(12)
B58 B57 H57 130.9(12)
Co3 B57 H57 118.2(12)
O3 B58 B512 119.52(16)
O3 B58 B57 122.49(16)
B512 B58 B57 59.82(13)
O3 B58 B59 119.30(16)
B512 B58 B59 59.49(12)
B57 B58 B59 107.75(15)
O3 B58 B54 122.38(17)
B512 B58 B54 107.50(14)
B57 B58 B54 108.74(15)
B59 B58 B54 59.67(12)
O3 B58 Co3 112.03(13)
B512 B58 Co3 118.72(14)
B57 B58 Co3 65.75(10)
B59 B58 Co3 118.59(13)
B54 B58 Co3 65.59(9)
B511 B59 B512 107.52(16)
B511 B59 B510 59.69(12)
B512 B59 B510 59.95(13)
B511 B59 B54 60.35(12)
B512 B59 B54 108.61(15)
B510 B59 B54 108.66(15)
B511 B59 B58 108.10(15)
B512 B59 B58 60.22(12)
B510 B59 B58 108.38(16)
B54 B59 B58 60.33(12)
B511 B59 H59 122.5(11)
B512 B59 H59 122.7(12)
B510 B59 H59 124.0(11)
B54 B59 H59 118.9(12)
B58 B59 H59 119.6(11)
B55 B510 B56 59.76(13)
B55 B510 B511 107.00(16)
B56 B510 B511 59.46(13)
B55 B510 B512 60.10(14)
B56 B510 B512 108.13(16)
B511 B510 B512 107.84(15)
B55 B510 B59 107.65(15)
B56 B510 B59 107.82(15)
B511 B510 B59 60.06(12)
B512 B510 B59 59.98(13)
B55 B510 H510 122.4(11)
B56 B510 H510 120.3(11)
B511 B510 H510 121.0(11)
B512 B510 H510 123.2(11)
B59 B510 H510 122.6(11)
C51 B511 B56 59.86(12)
C51 B511 B510 104.93(15)
B56 B511 B510 60.23(13)
C51 B511 B59 103.54(14)
B56 B511 B59 108.58(16)
B510 B511 B59 60.25(13)
C51 B511 B54 57.91(11)
B56 B511 B54 109.34(15)
B510 B511 B54 108.91(15)
B59 B511 B54 60.10(12)
C51 B511 H511 118.3(11)
B56 B511 H511 118.6(11)
B510 B511 H511 127.9(11)
B59 B511 H511 127.8(11)
B54 B511 H511 117.9(11)
B55 B512 B510 59.59(13)
B55 B512 B59 107.32(16)
B510 B512 B59 60.07(13)
B55 B512 B57 60.44(13)
B510 B512 B57 108.89(16)
B59 B512 B57 108.61(16)
B55 B512 B58 107.78(16)
B510 B512 B58 108.53(15)
B59 B512 B58 60.28(12)
B57 B512 B58 60.11(13)
B55 B512 H512 122.3(13)
B510 B512 H512 123.3(12)
B59 B512 H512 122.9(13)
B57 B512 H512 119.1(12)
B58 B512 H512 120.3(12)
C62 C61 B65 111.49(15)
C62 C61 B64 112.58(16)
B65 C61 B64 63.36(14)
C62 C61 B66 62.64(13)
B65 C61 B66 61.40(13)
B64 C61 B66 115.02(16)
C62 C61 Co3 67.44(10)
B65 C61 Co3 124.66(14)
B64 C61 Co3 67.00(10)
B66 C61 Co3 125.87(13)
C62 C61 H61 117.9(13)
B65 C61 H61 116.7(12)
B64 C61 H61 122.7(13)
B66 C61 H61 111.0(13)
Co3 C61 H61 109.7(12)
C61 C62 B67 112.44(15)
C61 C62 B611 111.10(15)
B67 C62 B611 63.90(13)
C61 C62 B66 62.24(13)
B67 C62 B66 115.01(15)
B611 C62 B66 61.11(13)
C61 C62 Co3 66.71(10)
B67 C62 Co3 67.41(10)
B611 C62 Co3 125.16(13)
B66 C62 Co3 124.84(14)
C61 C62 H62 118.7(12)
B67 C62 H62 121.8(12)
B611 C62 H62 116.6(12)
B66 C62 H62 112.1(13)
Co3 C62 H62 109.5(12)
C61 B64 B69 103.85(16)
C61 B64 B65 58.25(13)
B69 B64 B65 60.01(14)
C61 B64 B68 103.60(15)
B69 B64 B68 60.22(13)
B65 B64 B68 107.95(16)
C61 B64 Co3 64.60(10)
B69 B64 Co3 117.35(14)
B65 B64 Co3 117.96(15)
B68 B64 Co3 63.77(10)
C61 B64 H64 119.1(13)
B69 B64 H64 121.3(12)
B65 B64 H64 110.9(12)
B68 B64 H64 132.8(13)
Co3 B64 H64 116.4(12)
C61 B65 B66 60.23(13)
C61 B65 B610 105.41(16)
B66 B65 B610 60.20(13)
C61 B65 B69 103.79(16)
B66 B65 B69 108.57(17)
B610 B65 B69 60.25(14)
C61 B65 B64 58.39(12)
B66 B65 B64 109.89(16)
B610 B65 B64 108.93(17)
B69 B65 B64 59.79(14)
C61 B65 H65 117.1(11)
B66 B65 H65 118.0(12)
B610 B65 H65 128.2(12)
B69 B65 H65 128.6(12)
B64 B65 H65 117.8(12)
C61 B66 C62 55.12(11)
C61 B66 B65 58.37(13)
C62 B66 B65 103.02(16)
C61 B66 B611 103.36(16)
C62 B66 B611 58.61(12)
B65 B66 B611 108.45(17)
C61 B66 B610 104.24(17)
C62 B66 B610 104.22(16)
B65 B66 B610 60.51(14)
B611 B66 B610 60.49(13)
C61 B66 H66 118.8(12)
C62 B66 H66 119.6(12)
B65 B66 H66 123.4(12)
B611 B66 H66 124.6(12)
B610 B66 H66 130.5(12)
C62 B67 B612 103.77(15)
C62 B67 B611 58.55(12)
B612 B67 B611 59.52(13)
C62 B67 B68 104.41(15)
B612 B67 B68 60.31(13)
B611 B67 B68 108.19(15)
C62 B67 Co3 64.83(10)
B612 B67 Co3 116.93(14)
B611 B67 Co3 118.14(14)
B68 B67 Co3 63.67(10)
C62 B67 H67 123.1(11)
B612 B67 H67 119.3(11)
B611 B67 H67 113.5(11)
B68 B67 H67 128.1(12)
Co3 B67 H67 116.9(11)
C5 B68 B612 119.58(17)
C5 B68 B67 121.77(17)
B612 B68 B67 59.30(12)
C5 B68 B69 121.17(16)
B612 B68 B69 59.19(13)
B67 B68 B69 106.54(16)
C5 B68 B64 124.91(18)
B612 B68 B64 106.01(15)
B67 B68 B64 106.96(15)
B69 B68 B64 58.91(13)
C5 B68 Co3 112.62(13)
B612 B68 Co3 117.56(13)
B67 B68 Co3 65.40(10)
B69 B68 Co3 117.02(14)
B64 B68 Co3 64.69(10)
B64 B69 B612 108.43(15)
B64 B69 B65 60.20(13)
B612 B69 B65 106.91(17)
B64 B69 B610 108.78(17)
B612 B69 B610 59.77(13)
B65 B69 B610 59.63(14)
B64 B69 B68 60.87(13)
B612 B69 B68 60.30(13)
B65 B69 B68 108.61(16)
B610 B69 B68 109.05(16)
B64 B69 H69 119.6(13)
B612 B69 H69 123.6(13)
B65 B69 H69 121.4(13)
B610 B69 H69 122.3(13)
B68 B69 H69 120.7(13)
B66 B610 B611 59.33(14)
B66 B610 B65 59.29(14)
B611 B610 B65 106.57(16)
B66 B610 B612 107.51(16)
B611 B610 B612 60.08(13)
B65 B610 B612 107.42(16)
B66 B610 B69 107.75(16)
B611 B610 B69 107.78(16)
B65 B610 B69 60.12(14)
B612 B610 B69 59.94(14)
B66 B610 H610 120.1(11)
B611 B610 H610 119.8(11)
B65 B610 H610 123.5(11)
B612 B610 H610 122.4(11)
B69 B610 H610 124.4(11)
C62 B611 B66 60.27(13)
C62 B611 B610 105.24(16)
B66 B611 B610 60.18(14)
C62 B611 B612 103.15(15)
B66 B611 B612 108.14(17)
B610 B611 B612 60.01(13)
C62 B611 B67 57.55(12)
B66 B611 B67 109.03(16)
B610 B611 B67 108.42(16)
B612 B611 B67 59.71(13)
C62 B611 H611 120.0(12)
B66 B611 H611 118.5(12)
B610 B611 H611 126.0(12)
B612 B611 H611 127.4(12)
B67 B611 H611 119.9(12)
B610 B612 B611 59.91(13)
B610 B612 B69 60.29(14)
B611 B612 B69 107.92(17)
B610 B612 B67 109.18(16)
B611 B612 B67 60.77(13)
B69 B612 B67 108.46(16)
B610 B612 B68 109.64(16)
B611 B612 B68 109.24(15)
B69 B612 B68 60.52(13)
B67 B612 B68 60.39(12)
B610 B612 H612 121.3(12)
B611 B612 H612 120.5(12)
B69 B612 H612 123.0(12)
B67 B612 H612 120.1(12)
B68 B612 H612 121.0(12)
C4 O2 C3 112.72(14)
C4 O2 B38 120.21(14)
C3 O2 B38 114.63(14)
O2 C3 B48 108.21(14)
O2 C3 H3A 110.1
B48 C3 H3A 110.1
O2 C3 H3B 110.1
B48 C3 H3B 110.1
H3A C3 H3B 108.4
O2 C4 H4A 109.5
O2 C4 H4B 109.5
H4A C4 H4B 109.5
O2 C4 H4C 109.5
H4A C4 H4C 109.5
H4B C4 H4C 109.5
C6 O3 C5 116.67(14)
C6 O3 B58 121.96(15)
C5 O3 B58 117.49(15)
O3 C5 B68 109.27(15)
O3 C5 H5A 109.8
B68 C5 H5A 109.8
O3 C5 H5B 109.8
B68 C5 H5B 109.8
H5A C5 H5B 108.3
O3 C6 H6A 109.5
O3 C6 H6B 109.5
H6A C6 H6B 109.5
O3 C6 H6C 109.5
H6A C6 H6C 109.5
H6B C6 H6C 109.5

loop_
_geom_bond_atom_site_label_1
_geom_bond_atom_site_label_2
_geom_bond_distance
Co1 B18 2.046(2)
Co1 C22 2.0484(19)
Co1 C21 2.0522(19)
Co1 C12 2.0535(18)
Co1 C11 2.0585(18)
Co1 B28 2.072(2)
Co1 B14 2.087(2)
Co1 B27 2.087(2)
Co1 B17 2.094(2)
Co1 B24 2.096(2)
C11 C12 1.619(3)
C11 B14 1.696(3)
C11 B15 1.701(3)
C11 B16 1.719(3)
C11 H11 0.95(2)
C12 B111 1.697(3)
C12 B17 1.705(3)
C12 B16 1.734(3)
C12 H12 0.91(2)
B14 B19 1.784(3)
B14 B15 1.784(3)
B14 B18 1.801(3)
B14 H14 1.039(19)
B15 B16 1.762(3)
B15 B110 1.770(3)
B15 B19 1.776(3)
B15 H15 1.09(2)
B16 B111 1.758(3)
B16 B110 1.770(3)
B16 H16 1.06(2)
B17 B112 1.791(3)
B17 B18 1.792(3)
B17 B111 1.793(3)
B17 H17 1.053(19)
B18 O1 1.510(2)
B18 B19 1.790(3)
B18 B112 1.792(3)
B19 B110 1.784(3)
B19 B112 1.795(3)
B19 H19 1.03(2)
B110 B111 1.769(3)
B110 B112 1.778(3)
B110 H110 1.122(19)
B111 B112 1.776(3)
B111 H111 1.08(2)
B112 H112 1.05(2)
C21 C22 1.614(3)
C21 B24 1.699(3)
C21 B25 1.704(3)
C21 B26 1.738(3)
C21 H21 0.96(2)
C22 B211 1.696(3)
C22 B27 1.705(3)
C22 B26 1.727(3)
C22 H22 0.94(2)
B24 B29 1.775(3)
B24 B25 1.796(3)
B24 B28 1.798(3)
B24 H24 1.07(2)
B25 B26 1.761(4)
B25 B210 1.773(4)
B25 B29 1.780(4)
B25 H25 1.08(2)
B26 B211 1.757(4)
B26 B210 1.769(3)
B26 H26 1.06(2)
B27 B212 1.782(3)
B27 B211 1.792(3)
B27 B28 1.824(3)
B27 H27 1.06(2)
B28 C1 1.586(3)
B28 B29 1.799(3)
B28 B212 1.804(3)
B29 B210 1.771(3)
B29 B212 1.785(3)
B29 H29 1.05(2)
B210 B211 1.772(3)
B210 B212 1.789(4)
B210 H210 1.13(2)
B211 B212 1.784(3)
B211 H211 1.08(2)
B212 H212 1.08(2)
O1 C2 1.465(2)
O1 C1 1.509(2)
C1 H1A 0.9700
C1 H1B 0.9700
C2 H2A 0.9600
C2 H2B 0.9600
C2 H2C 0.9600
Co2 B38 2.047(2)
Co2 C42 2.0472(19)
Co2 C41 2.0518(19)
Co2 C31 2.0568(18)
Co2 C32 2.0587(19)
Co2 B48 2.077(2)
Co2 B34 2.087(2)
Co2 B44 2.093(2)
Co2 B37 2.094(2)
Co2 B47 2.104(2)
C31 C32 1.611(3)
C31 B35 1.697(3)
C31 B34 1.702(3)
C31 B36 1.730(3)
C31 H31 0.93(2)
C32 B311 1.699(3)
C32 B37 1.702(3)
C32 B36 1.731(3)
C32 H32 0.95(2)
B34 B35 1.790(3)
B34 B39 1.791(3)
B34 B38 1.809(3)
B34 H34 1.04(2)
B35 B36 1.759(3)
B35 B310 1.767(3)
B35 B39 1.780(3)
B35 H35 1.07(2)
B36 B311 1.761(3)
B36 B310 1.773(3)
B36 H36 1.08(2)
B37 B38 1.781(3)
B37 B312 1.789(3)
B37 B311 1.796(3)
B37 H37 1.089(18)
B38 O2 1.512(2)
B38 B312 1.790(3)
B38 B39 1.794(3)
B39 B310 1.783(3)
B39 B312 1.787(3)
B39 H39 1.07(2)
B310 B312 1.776(3)
B310 B311 1.776(3)
B310 H310 1.13(2)
B311 B312 1.781(3)
B311 H311 1.08(2)
B312 H312 1.04(2)
C41 C42 1.611(3)
C41 B44 1.691(3)
C41 B45 1.701(3)
C41 B46 1.728(3)
C41 H41 0.98(2)
C42 B411 1.704(3)
C42 B47 1.712(3)
C42 B46 1.725(3)
C42 H42 0.91(2)
B44 B49 1.781(3)
B44 B45 1.791(3)
B44 B48 1.822(3)
B44 H44 1.06(2)
B45 B46 1.760(4)
B45 B410 1.768(4)
B45 B49 1.779(3)
B45 H45 1.07(2)
B46 B411 1.757(4)
B46 B410 1.777(4)
B46 H46 1.07(2)
B47 B412 1.780(3)
B47 B411 1.795(3)
B47 B48 1.808(3)
B47 H47 1.04(2)
B48 C3 1.589(3)
B48 B49 1.801(3)
B48 B412 1.803(3)
B49 B412 1.784(3)
B49 B410 1.787(3)
B49 H49 1.08(2)
B410 B411 1.770(4)
B410 B412 1.777(4)
B410 H410 1.10(2)
B411 B412 1.781(4)
B411 H411 1.11(2)
B412 H412 1.06(2)
Co3 B58 2.050(2)
Co3 C61 2.0539(19)
Co3 C52 2.0617(18)
Co3 C51 2.0619(18)
Co3 C62 2.0650(19)
Co3 B68 2.077(2)
Co3 B64 2.093(2)
Co3 B54 2.095(2)
Co3 B57 2.097(2)
Co3 B67 2.107(2)
C51 C52 1.609(3)
C51 B54 1.693(3)
C51 B511 1.702(3)
C51 B56 1.725(3)
C51 H51 0.93(2)
C52 B55 1.701(3)
C52 B57 1.706(3)
C52 B56 1.733(3)
C52 H52 0.92(2)
B54 B59 1.787(3)
B54 B511 1.791(3)
B54 B58 1.799(3)
B54 H54 1.08(2)
B55 B56 1.760(3)
B55 B510 1.765(3)
B55 B512 1.774(4)
B55 B57 1.793(3)
B55 H55 1.07(2)
B56 B511 1.755(3)
B56 B510 1.769(3)
B56 H56 1.05(2)
B57 B512 1.787(3)
B57 B58 1.793(3)
B57 H57 1.05(2)
B58 O3 1.500(2)
B58 B512 1.792(3)
B58 B59 1.793(3)
B59 B511 1.777(3)
B59 B512 1.779(3)
B59 B510 1.780(3)
B59 H59 1.08(2)
B510 B511 1.770(3)
B510 B512 1.778(3)
B510 H510 1.10(2)
B511 H511 1.07(2)
B512 H512 1.05(2)
C61 C62 1.605(3)
C61 B65 1.698(3)
C61 B64 1.700(3)
C61 B66 1.731(3)
C61 H61 0.91(2)
C62 B67 1.689(3)
C62 B611 1.708(3)
C62 B66 1.737(3)
C62 H62 0.97(2)
B64 B69 1.777(3)
B64 B65 1.785(3)
B64 B68 1.813(3)
B64 H64 1.03(2)
B65 B66 1.751(4)
B65 B610 1.772(3)
B65 B69 1.781(4)
B65 H65 1.08(2)
B66 B611 1.752(3)
B66 B610 1.767(3)
B66 H66 1.04(2)
B67 B612 1.779(3)
B67 B611 1.798(3)
B67 B68 1.799(3)
B67 H67 1.07(2)
B68 C5 1.588(3)
B68 B612 1.797(3)
B68 B69 1.801(3)
B69 B612 1.777(3)
B69 B610 1.783(3)
B69 H69 1.09(2)
B610 B611 1.772(3)
B610 B612 1.774(3)
B610 H610 1.10(2)
B611 B612 1.775(3)
B611 H611 1.07(2)
B612 H612 1.07(2)
O2 C4 1.471(2)
O2 C3 1.499(2)
C3 H3A 0.9700
C3 H3B 0.9700
C4 H4A 0.9600
C4 H4B 0.9600
C4 H4C 0.9600
O3 C6 1.460(2)
O3 C5 1.475(2)
C5 H5A 0.9700
C5 H5B 0.9700
C6 H6A 0.9600
C6 H6B 0.9600
C6 H6C 0.9600

loop_
_geom_torsion_atom_site_label_1
_geom_torsion_atom_site_label_2
_geom_torsion_atom_site_label_3
_geom_torsion_atom_site_label_4
_geom_torsion
B18 Co1 C11 C12 87.27(11)
C22 Co1 C11 C12 -84.77(11)
C21 Co1 C11 C12 -131.72(11)
B28 Co1 C11 C12 125.7(3)
B14 Co1 C11 C12 129.74(14)
B27 Co1 C11 C12 -39.86(17)
B17 Co1 C11 C12 35.63(11)
B24 Co1 C11 C12 -178.14(11)
B18 Co1 C11 B14 -42.47(11)
C22 Co1 C11 B14 145.49(11)
C21 Co1 C11 B14 98.54(11)
C12 Co1 C11 B14 -129.74(14)
B28 Co1 C11 B14 -4.0(4)
B27 Co1 C11 B14 -169.60(14)
B17 Co1 C11 B14 -94.11(11)
B24 Co1 C11 B14 52.12(13)
B18 Co1 C11 B15 -13.97(15)
C22 Co1 C11 B15 173.98(15)
C21 Co1 C11 B15 127.04(15)
C12 Co1 C11 B15 -101.24(18)
B28 Co1 C11 B15 24.5(4)
B14 Co1 C11 B15 28.50(14)
B27 Co1 C11 B15 -141.10(16)
B17 Co1 C11 B15 -65.61(16)
B24 Co1 C11 B15 80.62(17)
B18 Co1 C11 B16 63.36(16)
C22 Co1 C11 B16 -108.69(16)
C21 Co1 C11 B16 -155.64(15)
C12 Co1 C11 B16 -23.92(14)
B28 Co1 C11 B16 101.8(3)
B14 Co1 C11 B16 105.82(18)
B27 Co1 C11 B16 -63.8(2)
B17 Co1 C11 B16 11.71(16)
B24 Co1 C11 B16 157.94(15)
B14 C11 C12 B111 -69.54(18)
B15 C11 C12 B111 -0.5(2)
B16 C11 C12 B111 38.59(15)
Co1 C11 C12 B111 -119.41(14)
B14 C11 C12 B17 -0.5(2)
B15 C11 C12 B17 68.57(18)
B16 C11 C12 B17 107.64(17)
Co1 C11 C12 B17 -50.36(12)
B14 C11 C12 B16 -108.13(17)
B15 C11 C12 B16 -39.07(15)
Co1 C11 C12 B16 -158.00(13)
B14 C11 C12 Co1 49.87(12)
B15 C11 C12 Co1 118.93(14)
B16 C11 C12 Co1 158.00(13)
B18 Co1 C12 C11 -87.31(11)
C22 Co1 C12 C11 107.14(11)
C21 Co1 C12 C11 65.46(13)
B28 Co1 C12 C11 -160.19(13)
B14 Co1 C12 C11 -35.30(11)
B27 Co1 C12 C11 156.64(11)
B17 Co1 C12 C11 -129.43(14)
B24 Co1 C12 C11 7.5(4)
B18 Co1 C12 B111 12.80(15)
C22 Co1 C12 B111 -152.76(15)
C21 Co1 C12 B111 165.56(14)
C11 Co1 C12 B111 100.10(18)
B28 Co1 C12 B111 -60.1(2)
B14 Co1 C12 B111 64.81(15)
B27 Co1 C12 B111 -103.26(16)
B17 Co1 C12 B111 -29.33(14)
B24 Co1 C12 B111 107.6(4)
B18 Co1 C12 B17 42.13(11)
C22 Co1 C12 B17 -123.42(11)
C21 Co1 C12 B17 -165.10(11)
C11 Co1 C12 B17 129.43(14)
B28 Co1 C12 B17 -30.76(17)
B14 Co1 C12 B17 94.14(11)
B27 Co1 C12 B17 -73.93(12)
B24 Co1 C12 B17 136.9(4)
B18 Co1 C12 B16 -63.79(16)
C22 Co1 C12 B16 130.66(15)
C21 Co1 C12 B16 88.98(17)
C11 Co1 C12 B16 23.52(14)
B28 Co1 C12 B16 -136.68(16)
B14 Co1 C12 B16 -11.78(15)
B27 Co1 C12 B16 -179.84(15)
B17 Co1 C12 B16 -105.92(18)
B24 Co1 C12 B16 31.0(5)
C12 C11 B14 B19 63.46(17)
B15 C11 B14 B19 -40.44(14)
B16 C11 B14 B19 -5.7(2)
Co1 C11 B14 B19 113.30(13)
C12 C11 B14 B15 103.90(16)
B16 C11 B14 B15 34.72(15)
Co1 C11 B14 B15 153.74(13)
C12 C11 B14 B18 1.67(19)
B15 C11 B14 B18 -102.24(15)
B16 C11 B14 B18 -67.52(18)
Co1 C11 B14 B18 51.50(11)
C12 C11 B14 Co1 -49.83(12)
B15 C11 B14 Co1 -153.74(13)
B16 C11 B14 Co1 -119.02(14)
B18 Co1 B14 C11 121.17(13)
C22 Co1 B14 C11 -62.40(16)
C21 Co1 B14 C11 -91.36(11)
C12 Co1 B14 C11 34.07(10)
B28 Co1 B14 C11 178.82(11)
B27 Co1 B14 C11 151.3(4)
B17 Co1 B14 C11 82.46(11)
B24 Co1 B14 C11 -137.61(11)
B18 Co1 B14 B19 27.65(13)
C22 Co1 B14 B19 -155.92(13)
C21 Co1 B14 B19 175.12(13)
C12 Co1 B14 B19 -59.46(14)
C11 Co1 B14 B19 -93.52(16)
B28 Co1 B14 B19 85.29(15)
B27 Co1 B14 B19 57.8(4)
B17 Co1 B14 B19 -11.07(14)
B24 Co1 B14 B19 128.87(15)
B18 Co1 B14 B15 95.86(17)
C22 Co1 B14 B15 -87.71(18)
C21 Co1 B14 B15 -116.68(14)
C12 Co1 B14 B15 8.75(14)
C11 Co1 B14 B15 -25.32(13)
B28 Co1 B14 B15 153.50(14)
B27 Co1 B14 B15 126.0(4)
B17 Co1 B14 B15 57.14(15)
B24 Co1 B14 B15 -162.93(15)
C22 Co1 B14 B18 176.43(12)
C21 Co1 B14 B18 147.47(10)
C12 Co1 B14 B18 -87.11(10)
C11 Co1 B14 B18 -121.17(13)
B28 Co1 B14 B18 57.65(12)
B27 Co1 B14 B18 30.1(4)
B17 Co1 B14 B18 -38.72(11)
B24 Co1 B14 B18 101.22(11)
C12 C11 B15 B16 39.29(15)
B14 C11 B15 B16 144.42(16)
Co1 C11 B15 B16 115.06(16)
C12 C11 B15 B110 -1.9(2)
B14 C11 B15 B110 103.26(16)
B16 C11 B15 B110 -41.16(14)
Co1 C11 B15 B110 73.90(18)
C12 C11 B15 B19 -64.46(18)
B14 C11 B15 B19 40.67(14)
B16 C11 B15 B19 -103.75(16)
Co1 C11 B15 B19 11.3(2)
C12 C11 B15 B14 -105.13(16)
B16 C11 B15 B14 -144.42(16)
Co1 C11 B15 B14 -29.36(14)
B19 B14 B15 C11 133.17(16)
B18 B14 B15 C11 95.08(15)
Co1 B14 B15 C11 27.05(13)
C11 B14 B15 B16 -32.05(14)
B19 B14 B15 B16 101.13(17)
B18 B14 B15 B16 63.04(19)
Co1 B14 B15 B16 -5.0(2)
C11 B14 B15 B110 -96.07(16)
B19 B14 B15 B110 37.11(15)
B18 B14 B15 B110 -1.0(2)
Co1 B14 B15 B110 -69.02(18)
C11 B14 B15 B19 -133.17(16)
B18 B14 B15 B19 -38.09(14)
Co1 B14 B15 B19 -106.13(15)
B14 C11 B16 C12 103.25(17)
B15 C11 B16 C12 138.46(16)
Co1 C11 B16 C12 24.80(14)
C12 C11 B16 B111 -35.36(14)
B14 C11 B16 B111 67.89(19)
B15 C11 B16 B111 103.10(16)
Co1 C11 B16 B111 -10.6(2)
C12 C11 B16 B15 -138.46(16)
B14 C11 B16 B15 -35.21(15)
Co1 C11 B16 B15 -113.66(16)
C12 C11 B16 B110 -97.49(16)
B14 C11 B16 B110 5.8(2)
B15 C11 B16 B110 40.97(14)
Co1 C11 B16 B110 -72.69(18)
B111 C12 B16 C11 -138.46(16)
B17 C12 B16 C11 -103.14(17)
Co1 C12 B16 C11 -24.68(14)
C11 C12 B16 B111 138.46(16)
B17 C12 B16 B111 35.31(16)
Co1 C12 B16 B111 113.77(16)
C11 C12 B16 B15 35.57(14)
B111 C12 B16 B15 -102.89(17)
B17 C12 B16 B15 -67.58(19)
Co1 C12 B16 B15 10.9(2)
C11 C12 B16 B110 97.68(16)
B111 C12 B16 B110 -40.78(14)
B17 C12 B16 B110 -5.5(2)
Co1 C12 B16 B110 72.99(18)
B110 B15 B16 C11 132.81(15)
B19 B15 B16 C11 95.51(16)
B14 B15 B16 C11 31.55(14)
C11 B15 B16 C12 -34.40(13)
B110 B15 B16 C12 98.41(16)
B19 B15 B16 C12 61.11(18)
B14 B15 B16 C12 -2.9(2)
C11 B15 B16 B111 -94.88(16)
B110 B15 B16 B111 37.93(14)
B19 B15 B16 B111 0.6(2)
B14 B15 B16 B111 -63.34(19)
C11 B15 B16 B110 -132.81(15)
B19 B15 B16 B110 -37.30(14)
B14 B15 B16 B110 -101.27(17)
C11 C12 B17 B112 -62.71(18)
B111 C12 B17 B112 39.99(14)
B16 C12 B17 B112 5.4(2)
Co1 C12 B17 B112 -113.08(13)
C11 C12 B17 B18 -0.93(19)
B111 C12 B17 B18 101.78(15)
B16 C12 B17 B18 67.17(18)
Co1 C12 B17 B18 -51.30(11)
C11 C12 B17 B111 -102.71(16)
B16 C12 B17 B111 -34.60(15)
Co1 C12 B17 B111 -153.08(13)
C11 C12 B17 Co1 50.37(12)
B111 C12 B17 Co1 153.08(13)
B16 C12 B17 Co1 118.48(15)
B18 Co1 B17 C12 -121.32(13)
C22 Co1 B17 C12 73.67(12)
C21 Co1 B17 C12 69.4(4)
C11 Co1 B17 C12 -34.23(10)
B28 Co1 B17 C12 161.10(11)
B14 Co1 B17 C12 -82.37(10)
B27 Co1 B17 C12 109.89(11)
B24 Co1 B17 C12 -166.97(12)
B18 Co1 B17 B112 -28.45(13)
C22 Co1 B17 B112 166.54(12)
C21 Co1 B17 B112 162.3(3)
C12 Co1 B17 B112 92.87(16)
C11 Co1 B17 B112 58.64(14)
B28 Co1 B17 B112 -106.03(14)
B14 Co1 B17 B112 10.50(14)
B27 Co1 B17 B112 -157.24(15)
B24 Co1 B17 B112 -74.10(19)
C22 Co1 B17 B18 -165.01(10)
C21 Co1 B17 B18 -169.3(3)
C12 Co1 B17 B18 121.32(13)
C11 Co1 B17 B18 87.09(10)
B28 Co1 B17 B18 -77.59(11)
B14 Co1 B17 B18 38.95(10)
B27 Co1 B17 B18 -128.79(11)
B24 Co1 B17 B18 -45.65(16)
B18 Co1 B17 B111 -95.80(16)
C22 Co1 B17 B111 99.18(15)
C21 Co1 B17 B111 94.9(4)
C12 Co1 B17 B111 25.51(13)
C11 Co1 B17 B111 -8.72(14)
B28 Co1 B17 B111 -173.39(14)
B14 Co1 B17 B111 -56.86(15)
B27 Co1 B17 B111 135.40(15)
B24 Co1 B17 B111 -141.46(14)
C12 B17 B18 O1 152.96(16)
B112 B17 B18 O1 -108.83(18)
B111 B17 B18 O1 -147.02(16)
Co1 B17 B18 O1 100.70(16)
C12 B17 B18 B19 -61.32(17)
B112 B17 B18 B19 36.89(14)
B111 B17 B18 B19 -1.30(19)
Co1 B17 B18 B19 -113.58(13)
C12 B17 B18 B112 -98.22(15)
B111 B17 B18 B112 -38.19(14)
Co1 B17 B18 B112 -150.47(13)
C12 B17 B18 B14 1.93(18)
B112 B17 B18 B14 100.15(16)
B111 B17 B18 B14 61.95(18)
Co1 B17 B18 B14 -50.33(11)
C12 B17 B18 Co1 52.26(11)
B112 B17 B18 Co1 150.47(13)
B111 B17 B18 Co1 112.28(14)
C11 B14 B18 O1 -152.25(16)
B19 B14 B18 O1 109.12(19)
B15 B14 B18 O1 147.12(17)
Co1 B14 B18 O1 -99.50(17)
C11 B14 B18 B19 98.63(15)
B15 B14 B18 B19 37.99(14)
Co1 B14 B18 B19 151.38(13)
C11 B14 B18 B112 61.35(17)
B19 B14 B18 B112 -37.28(14)
B15 B14 B18 B112 0.72(19)
Co1 B14 B18 B112 114.10(14)
C11 B14 B18 B17 -2.20(18)
B19 B14 B18 B17 -100.83(16)
B15 B14 B18 B17 -62.83(18)
Co1 B14 B18 B17 50.55(12)
C11 B14 B18 Co1 -52.75(11)
B19 B14 B18 Co1 -151.38(13)
B15 B14 B18 Co1 -113.38(14)
C22 Co1 B18 O1 -53.2(4)
C21 Co1 B18 O1 61.10(18)
C12 Co1 B18 O1 -155.21(13)
C11 Co1 B18 O1 158.13(13)
B28 Co1 B18 O1 -12.42(13)
B14 Co1 B18 O1 118.14(16)
B27 Co1 B18 O1 -54.52(15)
B17 Co1 B18 O1 -115.11(16)
B24 Co1 B18 O1 37.15(14)
C22 Co1 B18 B19 160.6(3)
C21 Co1 B18 B19 -85.06(18)
C12 Co1 B18 B19 58.63(14)
C11 Co1 B18 B19 11.97(14)
B28 Co1 B18 B19 -158.58(15)
B14 Co1 B18 B19 -28.02(13)
B27 Co1 B18 B19 159.32(13)
B17 Co1 B18 B19 98.73(17)
B24 Co1 B18 B19 -109.01(15)
C22 Co1 B18 B112 91.0(3)
C21 Co1 B18 B112 -154.67(13)
C12 Co1 B18 B112 -10.98(14)
C11 Co1 B18 B112 -57.64(14)
B28 Co1 B18 B112 131.81(15)
B14 Co1 B18 B112 -97.63(16)
B27 Co1 B18 B112 89.72(15)
B17 Co1 B18 B112 29.12(13)
B24 Co1 B18 B112 -178.62(14)
C22 Co1 B18 B17 61.9(3)
C21 Co1 B18 B17 176.21(12)
C12 Co1 B18 B17 -40.10(10)
C11 Co1 B18 B17 -86.76(10)
B28 Co1 B18 B17 102.68(11)
B14 Co1 B18 B17 -126.75(13)
B27 Co1 B18 B17 60.59(12)
B24 Co1 B18 B17 152.25(10)
C22 Co1 B18 B14 -171.4(3)
C21 Co1 B18 B14 -57.04(16)
C12 Co1 B18 B14 86.65(10)
C11 Co1 B18 B14 39.99(10)
B28 Co1 B18 B14 -130.57(11)
B27 Co1 B18 B14 -172.66(10)
B17 Co1 B18 B14 126.75(13)
B24 Co1 B18 B14 -81.00(11)
C11 B15 B19 B14 -39.68(14)
B16 B15 B19 B14 -101.78(16)
B110 B15 B19 B14 -138.97(16)
C11 B15 B19 B110 99.29(16)
B16 B15 B19 B110 37.19(14)
B14 B15 B19 B110 138.97(16)
C11 B15 B19 B18 -1.12(19)
B16 B15 B19 B18 -63.22(19)
B110 B15 B19 B18 -100.41(16)
B14 B15 B19 B18 38.56(14)
C11 B15 B19 B112 62.12(18)
B16 B15 B19 B112 0.0(2)
B110 B15 B19 B112 -37.17(14)
B14 B15 B19 B112 101.80(16)
C11 B14 B19 B15 39.81(13)
B18 B14 B19 B15 137.05(16)
Co1 B14 B19 B15 108.51(15)
C11 B14 B19 B110 3.22(19)
B15 B14 B19 B110 -36.59(14)
B18 B14 B19 B110 100.46(16)
Co1 B14 B19 B110 71.92(17)
C11 B14 B19 B18 -97.24(15)
B15 B14 B19 B18 -137.05(16)
Co1 B14 B19 B18 -28.54(13)
C11 B14 B19 B112 -59.89(18)
B15 B14 B19 B112 -99.70(16)
B18 B14 B19 B112 37.36(14)
Co1 B14 B19 B112 8.81(19)
O1 B18 B19 B15 -151.34(16)
B112 B18 B19 B15 99.94(17)
B17 B18 B19 B15 63.13(18)
B14 B18 B19 B15 -38.40(14)
Co1 B18 B19 B15 -8.7(2)
O1 B18 B19 B14 -112.94(19)
B112 B18 B19 B14 138.34(16)
B17 B18 B19 B14 101.53(16)
Co1 B18 B19 B14 29.68(13)
O1 B18 B19 B110 145.72(17)
B112 B18 B19 B110 37.00(14)
B17 B18 B19 B110 0.2(2)
B14 B18 B19 B110 -101.34(16)
Co1 B18 B19 B110 -71.66(18)
O1 B18 B19 B112 108.72(19)
B17 B18 B19 B112 -36.81(14)
B14 B18 B19 B112 -138.34(16)
Co1 B18 B19 B112 -108.66(15)
C11 B15 B110 B111 3.4(2)
B16 B15 B110 B111 -37.45(14)
B19 B15 B110 B111 101.27(16)
B14 B15 B110 B111 64.29(19)
C11 B15 B110 B16 40.82(14)
B19 B15 B110 B16 138.71(15)
B14 B15 B110 B16 101.73(16)
C11 B15 B110 B112 -60.03(19)
B16 B15 B110 B112 -100.85(16)
B19 B15 B110 B112 37.86(15)
B14 B15 B110 B112 0.9(2)
C11 B15 B110 B19 -97.89(15)
B16 B15 B110 B19 -138.71(15)
B14 B15 B110 B19 -36.98(14)
C11 B16 B110 B111 97.49(15)
C12 B16 B110 B111 39.73(14)
B15 B16 B110 B111 137.63(16)
C11 B16 B110 B15 -40.14(13)
C12 B16 B110 B15 -97.90(15)
B111 B16 B110 B15 -137.63(16)
C11 B16 B110 B112 60.83(18)
C12 B16 B110 B112 3.07(19)
B111 B16 B110 B112 -36.67(15)
B15 B16 B110 B112 100.96(16)
C11 B16 B110 B19 -3.22(19)
C12 B16 B110 B19 -60.98(18)
B111 B16 B110 B19 -100.71(16)
B15 B16 B110 B19 36.92(14)
B15 B19 B110 B111 -99.78(17)
B14 B19 B110 B111 -62.95(19)
B18 B19 B110 B111 1.0(2)
B112 B19 B110 B111 38.21(15)
B14 B19 B110 B15 36.83(14)
B18 B19 B110 B15 100.80(16)
B112 B19 B110 B15 137.98(16)
B15 B19 B110 B16 -36.80(14)
B14 B19 B110 B16 0.0(2)
B18 B19 B110 B16 63.99(19)
B112 B19 B110 B16 101.18(16)
B15 B19 B110 B112 -137.98(16)
B14 B19 B110 B112 -101.15(16)
B18 B19 B110 B112 -37.19(14)
C11 C12 B111 B16 -38.56(15)
B17 C12 B111 B16 -144.35(16)
Co1 C12 B111 B16 -114.13(16)
C11 C12 B111 B110 2.62(19)
B17 C12 B111 B110 -103.17(16)
B16 C12 B111 B110 41.18(14)
Co1 C12 B111 B110 -72.95(18)
C11 C12 B111 B112 65.16(18)
B17 C12 B111 B112 -40.63(14)
B16 C12 B111 B112 103.72(16)
Co1 C12 B111 B112 -10.4(2)
C11 C12 B111 B17 105.78(16)
B16 C12 B111 B17 144.35(16)
Co1 C12 B111 B17 30.22(14)
C11 B16 B111 C12 34.36(13)
B15 B16 B111 C12 95.16(16)
B110 B16 B111 C12 133.06(15)
C11 B16 B111 B110 -98.70(16)
C12 B16 B111 B110 -133.06(15)
B15 B16 B111 B110 -37.90(14)
C11 B16 B111 B112 -61.84(18)
C12 B16 B111 B112 -96.19(16)
B15 B16 B111 B112 -1.0(2)
B110 B16 B111 B112 36.87(14)
C11 B16 B111 B17 2.5(2)
C12 B16 B111 B17 -31.89(14)
B15 B16 B111 B17 63.26(19)
B110 B16 B111 B17 101.17(17)
B15 B110 B111 C12 -3.7(2)
B16 B110 B111 C12 -41.18(14)
B112 B110 B111 C12 97.95(16)
B19 B110 B111 C12 59.55(19)
B15 B110 B111 B16 37.50(15)
B112 B110 B111 B16 139.13(16)
B19 B110 B111 B16 100.73(17)
B15 B110 B111 B112 -101.62(16)
B16 B110 B111 B112 -139.13(16)
B19 B110 B111 B112 -38.40(15)
B15 B110 B111 B17 -65.08(19)
B16 B110 B111 B17 -102.58(17)
B112 B110 B111 B17 36.54(15)
B19 B110 B111 B17 -1.9(2)
B112 B17 B111 C12 -133.42(16)
B18 B17 B111 C12 -94.96(15)
Co1 B17 B111 C12 -27.30(13)
C12 B17 B111 B16 32.57(15)
B112 B17 B111 B16 -100.85(17)
B18 B17 B111 B16 -62.39(19)
Co1 B17 B111 B16 5.3(2)
C12 B17 B111 B110 96.91(17)
B112 B17 B111 B110 -36.52(15)
B18 B17 B111 B110 2.0(2)
Co1 B17 B111 B110 69.61(19)
C12 B17 B111 B112 133.42(16)
B18 B17 B111 B112 38.47(14)
Co1 B17 B111 B112 106.13(15)
C12 B111 B112 B110 -99.90(16)
B16 B111 B112 B110 -36.89(14)
B17 B111 B112 B110 -139.61(16)
C12 B111 B112 B17 39.71(13)
B16 B111 B112 B17 102.72(16)
B110 B111 B112 B17 139.61(16)
C12 B111 B112 B18 1.06(19)
B16 B111 B112 B18 64.07(19)
B110 B111 B112 B18 100.96(16)
B17 B111 B112 B18 -38.66(14)
C12 B111 B112 B19 -61.97(18)
B16 B111 B112 B19 1.0(2)
B110 B111 B112 B19 37.93(14)
B17 B111 B112 B19 -101.68(16)
B15 B110 B112 B111 99.66(17)
B16 B110 B112 B111 36.44(15)
B19 B110 B112 B111 137.27(16)
B111 B110 B112 B17 -36.48(15)
B15 B110 B112 B17 63.17(19)
B16 B110 B112 B17 0.0(2)
B19 B110 B112 B17 100.78(16)
B111 B110 B112 B18 -100.08(16)
B15 B110 B112 B18 -0.4(2)
B16 B110 B112 B18 -63.63(19)
B19 B110 B112 B18 37.19(14)
B111 B110 B112 B19 -137.27(16)
B15 B110 B112 B19 -37.61(15)
B16 B110 B112 B19 -100.83(17)
C12 B17 B112 B111 -39.27(14)
B18 B17 B112 B111 -136.52(15)
Co1 B17 B112 B111 -107.18(15)
C12 B17 B112 B110 -3.04(19)
B18 B17 B112 B110 -100.29(16)
B111 B17 B112 B110 36.22(15)
Co1 B17 B112 B110 -70.96(18)
C12 B17 B112 B18 97.25(15)
B111 B17 B112 B18 136.52(15)
Co1 B17 B112 B18 29.33(12)
C12 B17 B112 B19 60.52(18)
B18 B17 B112 B19 -36.73(14)
B111 B17 B112 B19 99.79(17)
Co1 B17 B112 B19 -7.4(2)
O1 B18 B112 B111 148.99(16)
B19 B18 B112 B111 -100.19(16)
B17 B18 B112 B111 38.79(14)
B14 B18 B112 B111 -63.17(18)
Co1 B18 B112 B111 8.0(2)
O1 B18 B112 B110 -148.03(16)
B19 B18 B112 B110 -37.21(14)
B17 B18 B112 B110 101.77(16)
B14 B18 B112 B110 -0.2(2)
Co1 B18 B112 B110 70.94(18)
O1 B18 B112 B17 110.20(18)
B19 B18 B112 B17 -138.98(15)
B14 B18 B112 B17 -101.96(15)
Co1 B18 B112 B17 -30.83(13)
O1 B18 B112 B19 -110.82(18)
B17 B18 B112 B19 138.98(15)
B14 B18 B112 B19 37.02(14)
Co1 B18 B112 B19 108.15(15)
B15 B19 B112 B111 -0.6(2)
B14 B19 B112 B111 62.88(18)
B110 B19 B112 B111 -37.84(14)
B18 B19 B112 B111 100.48(16)
B15 B19 B112 B110 37.19(14)
B14 B19 B112 B110 100.72(16)
B18 B19 B112 B110 138.31(16)
B15 B19 B112 B17 -64.33(18)
B14 B19 B112 B17 -0.8(2)
B110 B19 B112 B17 -101.52(16)
B18 B19 B112 B17 36.79(14)
B15 B19 B112 B18 -101.12(16)
B14 B19 B112 B18 -37.59(14)
B110 B19 B112 B18 -138.31(16)
B18 Co1 C21 C22 -161.52(12)
C12 Co1 C21 C22 65.11(13)
C11 Co1 C21 C22 106.96(10)
B28 Co1 C21 C22 -87.98(11)
B14 Co1 C21 C22 156.09(10)
B27 Co1 C21 C22 -35.63(11)
B17 Co1 C21 C22 5.1(4)
B24 Co1 C21 C22 -128.88(14)
B18 Co1 C21 B24 -32.64(17)
C22 Co1 C21 B24 128.88(14)
C12 Co1 C21 B24 -166.00(11)
C11 Co1 C21 B24 -124.16(11)
B28 Co1 C21 B24 40.91(11)
B14 Co1 C21 B24 -75.02(11)
B27 Co1 C21 B24 93.26(11)
B17 Co1 C21 B24 134.0(3)
B18 Co1 C21 B25 -61.3(2)
C22 Co1 C21 B25 100.20(19)
C12 Co1 C21 B25 165.31(15)
C11 Co1 C21 B25 -152.84(16)
B28 Co1 C21 B25 12.22(17)
B14 Co1 C21 B25 -103.71(17)
B27 Co1 C21 B25 64.57(17)
B17 Co1 C21 B25 105.3(4)
B24 Co1 C21 B25 -28.69(16)
B18 Co1 C21 B26 -138.22(16)
C22 Co1 C21 B26 23.30(14)
C12 Co1 C21 B26 88.41(17)
C11 Co1 C21 B26 130.26(16)
B28 Co1 C21 B26 -64.68(16)
B14 Co1 C21 B26 179.39(16)
B27 Co1 C21 B26 -12.33(16)
B17 Co1 C21 B26 28.4(4)
B24 Co1 C21 B26 -105.58(19)
B24 C21 C22 B211 68.7(2)
B25 C21 C22 B211 -0.5(2)
B26 C21 C22 B211 -38.83(16)
Co1 C21 C22 B211 119.48(15)
B24 C21 C22 B27 -0.6(2)
B25 C21 C22 B27 -69.8(2)
B26 C21 C22 B27 -108.15(17)
Co1 C21 C22 B27 50.16(12)
B24 C21 C22 B26 107.50(17)
B25 C21 C22 B26 38.30(16)
Co1 C21 C22 B26 158.31(13)
B24 C21 C22 Co1 -50.81(12)
B25 C21 C22 Co1 -120.01(15)
B26 C21 C22 Co1 -158.31(13)
B18 Co1 C22 C21 128.0(3)
C12 Co1 C22 C21 -131.94(10)
C11 Co1 C22 C21 -85.06(11)
B28 Co1 C22 C21 87.25(11)
B14 Co1 C22 C21 -40.77(17)
B27 Co1 C22 C21 129.56(14)
B17 Co1 C22 C21 -178.69(10)
B24 Co1 C22 C21 35.85(11)
B18 Co1 C22 B211 26.9(4)
C21 Co1 C22 B211 -101.13(19)
C12 Co1 C22 B211 126.93(16)
C11 Co1 C22 B211 173.81(15)
B28 Co1 C22 B211 -13.89(17)
B14 Co1 C22 B211 -141.91(16)
B27 Co1 C22 B211 28.42(15)
B17 Co1 C22 B211 80.18(18)
B24 Co1 C22 B211 -65.28(17)
B18 Co1 C22 B27 -1.5(4)
C21 Co1 C22 B27 -129.56(14)
C12 Co1 C22 B27 98.51(11)
C11 Co1 C22 B27 145.38(11)
B28 Co1 C22 B27 -42.31(11)
B14 Co1 C22 B27 -170.33(13)
B17 Co1 C22 B27 51.75(13)
B24 Co1 C22 B27 -93.71(11)
B18 Co1 C22 B26 104.3(3)
C21 Co1 C22 B26 -23.71(15)
C12 Co1 C22 B26 -155.65(16)
C11 Co1 C22 B26 -108.77(16)
B28 Co1 C22 B26 63.54(17)
B14 Co1 C22 B26 -64.5(2)
B27 Co1 C22 B26 105.85(19)
B17 Co1 C22 B26 157.60(15)
B24 Co1 C22 B26 12.14(16)
C22 C21 B24 B29 -62.89(19)
B25 C21 B24 B29 40.48(16)
B26 C21 B24 B29 5.3(2)
Co1 C21 B24 B29 -113.44(14)
C22 C21 B24 B25 -103.37(17)
B26 C21 B24 B25 -35.14(17)
Co1 C21 B24 B25 -153.92(14)
C22 C21 B24 B28 -0.33(19)
B25 C21 B24 B28 103.04(17)
B26 C21 B24 B28 67.91(19)
Co1 C21 B24 B28 -50.88(11)
C22 C21 B24 Co1 50.55(12)
B25 C21 B24 Co1 153.92(14)
B26 C21 B24 Co1 118.79(16)
B18 Co1 B24 C21 160.12(10)
C22 Co1 B24 C21 -34.57(10)
C12 Co1 B24 C21 66.8(4)
C11 Co1 B24 C21 73.13(12)
B28 Co1 B24 C21 -123.15(14)
B14 Co1 B24 C21 109.27(11)
B27 Co1 B24 C21 -83.15(11)
B17 Co1 B24 C21 -165.65(12)
B18 Co1 B24 B29 -106.80(16)
C22 Co1 B24 B29 58.51(16)
C21 Co1 B24 B29 93.08(18)
C12 Co1 B24 B29 159.9(3)
C11 Co1 B24 B29 166.22(14)
B28 Co1 B24 B29 -30.07(15)
B14 Co1 B24 B29 -157.64(16)
B27 Co1 B24 B29 9.94(16)
B17 Co1 B24 B29 -72.6(2)
B18 Co1 B24 B25 -174.93(15)
C22 Co1 B24 B25 -9.62(15)
C21 Co1 B24 B25 24.95(14)
C12 Co1 B24 B25 91.8(4)
C11 Co1 B24 B25 98.08(16)
B28 Co1 B24 B25 -98.20(18)
B14 Co1 B24 B25 134.23(16)
B27 Co1 B24 B25 -58.19(16)
B17 Co1 B24 B25 -140.70(15)
B18 Co1 B24 B28 -76.73(11)
C22 Co1 B24 B28 88.58(11)
C21 Co1 B24 B28 123.15(15)
C12 Co1 B24 B28 -170.0(4)
C11 Co1 B24 B28 -163.72(11)
B14 Co1 B24 B28 -127.57(11)
B27 Co1 B24 B28 40.01(12)
B17 Co1 B24 B28 -42.50(17)
C22 C21 B25 B26 -38.46(17)
B24 C21 B25 B26 -143.63(18)
Co1 C21 B25 B26 -114.06(18)
C22 C21 B25 B210 3.0(2)
B24 C21 B25 B210 -102.12(18)
B26 C21 B25 B210 41.51(16)
Co1 C21 B25 B210 -72.6(2)
C22 C21 B25 B29 64.9(2)
B24 C21 B25 B29 -40.27(15)
B26 C21 B25 B29 103.35(18)
Co1 C21 B25 B29 -10.7(2)
C22 C21 B25 B24 105.17(17)
B26 C21 B25 B24 143.63(18)
Co1 C21 B25 B24 29.57(16)
B29 B24 B25 C21 -133.13(17)
B28 B24 B25 C21 -96.02(16)
Co1 B24 B25 C21 -26.58(14)
C21 B24 B25 B26 33.01(16)
B29 B24 B25 B26 -100.11(19)
B28 B24 B25 B26 -63.0(2)
Co1 B24 B25 B26 6.4(2)
C21 B24 B25 B210 96.77(18)
B29 B24 B25 B210 -36.35(16)
B28 B24 B25 B210 0.8(2)
Co1 B24 B25 B210 70.19(19)
C21 B24 B25 B29 133.13(17)
B28 B24 B25 B29 37.10(15)
Co1 B24 B25 B29 106.54(17)
B211 C22 B26 C21 138.55(17)
B27 C22 B26 C21 103.40(17)
Co1 C22 B26 C21 24.64(15)
C21 C22 B26 B211 -138.55(17)
B27 C22 B26 B211 -35.15(17)
Co1 C22 B26 B211 -113.91(17)
C21 C22 B26 B25 -35.12(15)
B211 C22 B26 B25 103.43(18)
B27 C22 B26 B25 68.3(2)
Co1 C22 B26 B25 -10.5(2)
C21 C22 B26 B210 -97.33(18)
B211 C22 B26 B210 41.22(16)
B27 C22 B26 B210 6.1(2)
Co1 C22 B26 B210 -72.7(2)
B24 C21 B26 C22 -102.91(17)
B25 C21 B26 C22 -138.85(18)
Co1 C21 B26 C22 -24.32(14)
C22 C21 B26 B211 35.32(14)
B24 C21 B26 B211 -67.6(2)
B25 C21 B26 B211 -103.54(18)
Co1 C21 B26 B211 11.0(2)
C22 C21 B26 B25 138.85(18)
B24 C21 B26 B25 35.95(17)
Co1 C21 B26 B25 114.53(18)
C22 C21 B26 B210 97.53(18)
B24 C21 B26 B210 -5.4(2)
B25 C21 B26 B210 -41.33(17)
Co1 C21 B26 B210 73.2(2)
C21 B25 B26 C22 33.88(14)
B210 B25 B26 C22 -98.52(18)
B29 B25 B26 C22 -61.45(19)
B24 B25 B26 C22 1.7(2)
B210 B25 B26 C21 -132.40(18)
B29 B25 B26 C21 -95.34(17)
B24 B25 B26 C21 -32.17(15)
C21 B25 B26 B211 94.46(17)
B210 B25 B26 B211 -37.94(16)
B29 B25 B26 B211 -0.9(2)
B24 B25 B26 B211 62.3(2)
C21 B25 B26 B210 132.40(18)
B29 B25 B26 B210 37.06(16)
B24 B25 B26 B210 100.22(19)
C21 C22 B27 B212 63.22(18)
B211 C22 B27 B212 -40.55(15)
B26 C22 B27 B212 -6.1(2)
Co1 C22 B27 B212 113.44(14)
C21 C22 B27 B211 103.78(17)
B26 C22 B27 B211 34.48(16)
Co1 C22 B27 B211 154.00(13)
C21 C22 B27 B28 1.29(19)
B211 C22 B27 B28 -102.49(16)
B26 C22 B27 B28 -68.00(19)
Co1 C22 B27 B28 51.51(11)
C21 C22 B27 Co1 -50.22(12)
B211 C22 B27 Co1 -154.00(13)
B26 C22 B27 Co1 -119.51(16)
B18 Co1 B27 C22 179.57(10)
C21 Co1 B27 C22 34.15(10)
C12 Co1 B27 C22 -91.32(11)
C11 Co1 B27 C22 -62.97(17)
B28 Co1 B27 C22 121.80(14)
B14 Co1 B27 C22 153.4(4)
B17 Co1 B27 C22 -137.49(11)
B24 Co1 B27 C22 82.41(11)
B18 Co1 B27 B212 86.66(17)
C22 Co1 B27 B212 -92.91(18)
C21 Co1 B27 B212 -58.76(16)
C12 Co1 B27 B212 175.77(15)
C11 Co1 B27 B212 -155.88(14)
B28 Co1 B27 B212 28.88(15)
B14 Co1 B27 B212 60.5(4)
B17 Co1 B27 B212 129.59(17)
B24 Co1 B27 B212 -10.50(16)
B18 Co1 B27 B211 154.84(14)
C22 Co1 B27 B211 -24.73(13)
C21 Co1 B27 B211 9.42(15)
C12 Co1 B27 B211 -116.05(15)
C11 Co1 B27 B211 -87.70(19)
B28 Co1 B27 B211 97.06(17)
B14 Co1 B27 B211 128.7(4)
B17 Co1 B27 B211 -162.23(15)
B24 Co1 B27 B211 57.68(15)
B18 Co1 B27 B28 57.78(13)
C22 Co1 B27 B28 -121.80(14)
C21 Co1 B27 B28 -87.64(11)
C12 Co1 B27 B28 146.89(11)
C11 Co1 B27 B28 175.24(13)
B14 Co1 B27 B28 31.6(4)
B17 Co1 B27 B28 100.71(12)
B24 Co1 B27 B28 -39.38(12)
C21 B24 B28 C1 153.11(16)
B29 B24 B28 C1 -109.14(19)
B25 B24 B28 C1 -145.94(17)
Co1 B24 B28 C1 101.79(16)
C21 B24 B28 B29 -97.75(16)
B25 B24 B28 B29 -36.80(15)
Co1 B24 B28 B29 -149.07(14)
C21 B24 B28 B212 -60.64(18)
B29 B24 B28 B212 37.11(15)
B25 B24 B28 B212 0.3(2)
Co1 B24 B28 B212 -111.96(14)
C21 B24 B28 B27 1.09(19)
B29 B24 B28 B27 98.84(17)
B25 B24 B28 B27 62.04(19)
Co1 B24 B28 B27 -50.23(12)
C21 B24 B28 Co1 51.32(11)
B29 B24 B28 Co1 149.07(14)
B25 B24 B28 Co1 112.27(15)
C22 B27 B28 C1 -150.54(17)
B212 B27 B28 C1 111.4(2)
B211 B27 B28 C1 149.20(18)
Co1 B27 B28 C1 -98.45(18)
C22 B27 B28 B24 -1.43(18)
B212 B27 B28 B24 -99.47(17)
B211 B27 B28 B24 -61.69(18)
Co1 B27 B28 B24 50.66(12)
C22 B27 B28 B29 60.54(17)
B212 B27 B28 B29 -37.51(15)
B211 B27 B28 B29 0.3(2)
Co1 B27 B28 B29 112.62(14)
C22 B27 B28 B212 98.05(17)
B211 B27 B28 B212 37.78(16)
Co1 B27 B28 B212 150.14(15)
C22 B27 B28 Co1 -52.09(11)
B212 B27 B28 Co1 -150.14(15)
B211 B27 B28 Co1 -112.36(15)
B18 Co1 B28 C1 -8.90(15)
C22 Co1 B28 C1 161.58(16)
C21 Co1 B28 C1 -151.82(16)
C12 Co1 B28 C1 63.8(2)
C11 Co1 B28 C1 -47.3(4)
B14 Co1 B28 C1 -50.65(17)
B27 Co1 B28 C1 121.70(19)
B17 Co1 B28 C1 41.08(16)
B24 Co1 B28 C1 -112.88(18)
B18 Co1 B28 B24 103.97(11)
C22 Co1 B28 B24 -85.54(11)
C21 Co1 B28 B24 -38.94(11)
C12 Co1 B28 B24 176.65(12)
C11 Co1 B28 B24 65.6(3)
B14 Co1 B28 B24 62.23(13)
B27 Co1 B28 B24 -125.42(15)
B17 Co1 B28 B24 153.96(11)
B18 Co1 B28 B29 133.63(16)
C22 Co1 B28 B29 -55.88(15)
C21 Co1 B28 B29 -9.28(15)
C12 Co1 B28 B29 -153.70(13)
C11 Co1 B28 B29 95.2(3)
B14 Co1 B28 B29 91.89(16)
B27 Co1 B28 B29 -95.76(18)
B17 Co1 B28 B29 -176.38(15)
B24 Co1 B28 B29 29.66(14)
B18 Co1 B28 B212 -159.02(17)
C22 Co1 B28 B212 11.46(16)
C21 Co1 B28 B212 58.06(16)
C12 Co1 B28 B212 -86.3(2)
C11 Co1 B28 B212 162.6(3)
B14 Co1 B28 B212 159.23(14)
B27 Co1 B28 B212 -28.42(15)
B17 Co1 B28 B212 -109.03(16)
B24 Co1 B28 B212 97.00(18)
B18 Co1 B28 B27 -130.61(12)
C22 Co1 B28 B27 39.88(11)
C21 Co1 B28 B27 86.48(11)
C12 Co1 B28 B27 -57.93(17)
C11 Co1 B28 B27 -169.0(3)
B14 Co1 B28 B27 -172.35(11)
B17 Co1 B28 B27 -80.62(12)
B24 Co1 B28 B27 125.42(15)
C21 B24 B29 B210 -3.1(2)
B25 B24 B29 B210 36.67(17)
B28 B24 B29 B210 -102.23(18)
Co1 B24 B29 B210 -71.1(2)
C21 B24 B29 B25 -39.73(15)
B28 B24 B29 B25 -138.90(17)
Co1 B24 B29 B25 -107.81(17)
C21 B24 B29 B212 61.1(2)
B25 B24 B29 B212 100.87(19)
B28 B24 B29 B212 -38.03(16)
Co1 B24 B29 B212 -6.9(2)
C21 B24 B29 B28 99.17(16)
B25 B24 B29 B28 138.90(17)
Co1 B24 B29 B28 31.09(14)
C21 B25 B29 B210 -99.79(18)
B26 B25 B29 B210 -37.19(16)
B24 B25 B29 B210 -139.29(17)
C21 B25 B29 B24 39.50(14)
B26 B25 B29 B24 102.10(17)
B210 B25 B29 B24 139.29(17)
C21 B25 B29 B212 -61.96(19)
B26 B25 B29 B212 0.6(2)
B210 B25 B29 B212 37.83(15)
B24 B25 B29 B212 -101.45(17)
C21 B25 B29 B28 2.2(2)
B26 B25 B29 B28 64.8(2)
B210 B25 B29 B28 102.03(18)
B24 B25 B29 B28 -37.26(15)
C1 B28 B29 B210 -150.83(18)
B24 B28 B29 B210 101.34(19)
B212 B28 B29 B210 -36.46(16)
B27 B28 B29 B210 0.8(2)
Co1 B28 B29 B210 69.8(2)
C1 B28 B29 B24 107.8(2)
B212 B28 B29 B24 -137.80(17)
B27 B28 B29 B24 -100.55(16)
Co1 B28 B29 B24 -31.54(14)
C1 B28 B29 B25 145.22(18)
B24 B28 B29 B25 37.39(16)
B212 B28 B29 B25 -100.41(18)
B27 B28 B29 B25 -63.16(19)
Co1 B28 B29 B25 5.9(2)
C1 B28 B29 B212 -114.4(2)
B24 B28 B29 B212 137.80(17)
B27 B28 B29 B212 37.25(15)
Co1 B28 B29 B212 106.26(16)
C22 B26 B210 B29 60.3(2)
C21 B26 B210 B29 3.0(2)
B211 B26 B210 B29 100.50(19)
B25 B26 B210 B29 -37.29(17)
C22 B26 B210 B211 -40.16(15)
C21 B26 B210 B211 -97.49(17)
B25 B26 B210 B211 -137.79(18)
C22 B26 B210 B25 97.63(17)
C21 B26 B210 B25 40.30(15)
B211 B26 B210 B25 137.79(18)
C22 B26 B210 B212 -3.3(2)
C21 B26 B210 B212 -60.7(2)
B211 B26 B210 B212 36.82(16)
B25 B26 B210 B212 -100.96(18)
B24 B29 B210 B26 0.0(2)
B25 B29 B210 B26 37.00(17)
B212 B29 B210 B26 -100.91(19)
B28 B29 B210 B26 -64.4(2)
B24 B29 B210 B211 62.9(2)
B25 B29 B210 B211 99.87(18)
B212 B29 B210 B211 -38.04(16)
B28 B29 B210 B211 -1.6(2)
B24 B29 B210 B25 -37.01(16)
B212 B29 B210 B25 -137.91(17)
B28 B29 B210 B25 -101.43(18)
B24 B29 B210 B212 100.90(18)
B25 B29 B210 B212 137.91(17)
B28 B29 B210 B212 36.48(16)
C21 B25 B210 B26 -41.56(16)
B29 B25 B210 B26 -138.46(17)
B24 B25 B210 B26 -102.23(18)
C21 B25 B210 B29 96.91(17)
B26 B25 B210 B29 138.46(17)
B24 B25 B210 B29 36.24(15)
C21 B25 B210 B211 -4.3(2)
B26 B25 B210 B211 37.27(17)
B29 B25 B210 B211 -101.20(19)
B24 B25 B210 B211 -65.0(2)
C21 B25 B210 B212 59.1(2)
B26 B25 B210 B212 100.70(18)
B29 B25 B210 B212 -37.76(16)
B24 B25 B210 B212 -1.5(2)
C21 C22 B211 B26 39.19(16)
B27 C22 B211 B26 144.58(17)
Co1 C22 B211 B26 115.33(17)
C21 C22 B211 B210 -2.2(2)
B27 C22 B211 B210 103.15(18)
B26 C22 B211 B210 -41.43(16)
Co1 C22 B211 B210 73.9(2)
C21 C22 B211 B212 -64.8(2)
B27 C22 B211 B212 40.56(15)
B26 C22 B211 B212 -104.02(18)
Co1 C22 B211 B212 11.3(2)
C21 C22 B211 B27 -105.39(17)
B26 C22 B211 B27 -144.58(17)
Co1 C22 B211 B27 -29.25(15)
C21 B26 B211 C22 -34.09(14)
B25 B26 B211 C22 -94.66(17)
B210 B26 B211 C22 -132.58(17)
C22 B26 B211 B210 132.58(17)
C21 B26 B211 B210 98.49(17)
B25 B26 B211 B210 37.92(16)
C22 B26 B211 B212 95.44(17)
C21 B26 B211 B212 61.35(19)
B25 B26 B211 B212 0.8(2)
B210 B26 B211 B212 -37.14(16)
C22 B26 B211 B27 31.67(15)
C21 B26 B211 B27 -2.4(2)
B25 B26 B211 B27 -63.0(2)
B210 B26 B211 B27 -100.91(18)
B26 B210 B211 C22 41.33(15)
B29 B210 B211 C22 -59.5(2)
B25 B210 B211 C22 4.0(2)
B212 B210 B211 C22 -97.59(17)
B29 B210 B211 B26 -100.87(19)
B25 B210 B211 B26 -37.33(17)
B212 B210 B211 B26 -138.93(17)
B26 B210 B211 B212 138.93(17)
B29 B210 B211 B212 38.06(16)
B25 B210 B211 B212 101.60(18)
B26 B210 B211 B27 102.59(18)
B29 B210 B211 B27 1.7(2)
B25 B210 B211 B27 65.3(2)
B212 B210 B211 B27 -36.34(16)
B212 B27 B211 C22 133.07(17)
B28 B27 B211 C22 95.23(16)
Co1 B27 B211 C22 26.45(13)
C22 B27 B211 B26 -32.26(15)
B212 B27 B211 B26 100.81(18)
B28 B27 B211 B26 63.0(2)
Co1 B27 B211 B26 -5.8(2)
C22 B27 B211 B210 -96.46(18)
B212 B27 B211 B210 36.61(16)
B28 B27 B211 B210 -1.2(2)
Co1 B27 B211 B210 -70.0(2)
C22 B27 B211 B212 -133.07(17)
B28 B27 B211 B212 -37.84(15)
Co1 B27 B211 B212 -106.62(16)
C22 B27 B212 B211 39.58(14)
B28 B27 B212 B211 137.54(17)
Co1 B27 B212 B211 107.59(17)
C22 B27 B212 B29 -59.5(2)
B211 B27 B212 B29 -99.10(19)
B28 B27 B212 B29 38.45(16)
Co1 B27 B212 B29 8.5(2)
C22 B27 B212 B210 3.5(2)
B211 B27 B212 B210 -36.11(16)
B28 B27 B212 B210 101.43(18)
Co1 B27 B212 B210 71.48(19)
C22 B27 B212 B28 -97.96(16)
B211 B27 B212 B28 -137.54(17)
Co1 B27 B212 B28 -29.95(15)
C22 B211 B212 B27 -39.87(14)
B26 B211 B212 B27 -102.50(17)
B210 B211 B212 B27 -139.54(17)
C22 B211 B212 B29 62.2(2)
B26 B211 B212 B29 -0.4(2)
B210 B211 B212 B29 -37.42(15)
B27 B211 B212 B29 102.12(17)
C22 B211 B212 B210 99.67(18)
B26 B211 B212 B210 37.04(16)
B27 B211 B212 B210 139.54(17)
C22 B211 B212 B28 -1.2(2)
B26 B211 B212 B28 -63.8(2)
B210 B211 B212 B28 -100.89(19)
B27 B211 B212 B28 38.65(16)
B210 B29 B212 B27 101.03(19)
B24 B29 B212 B27 -0.9(2)
B25 B29 B212 B27 63.4(2)
B28 B29 B212 B27 -38.90(16)
B210 B29 B212 B211 37.45(15)
B24 B29 B212 B211 -64.5(2)
B25 B29 B212 B211 -0.2(2)
B28 B29 B212 B211 -102.48(17)
B24 B29 B212 B210 -101.93(19)
B25 B29 B212 B210 -37.61(15)
B28 B29 B212 B210 -139.93(17)
B210 B29 B212 B28 139.93(17)
B24 B29 B212 B28 38.00(16)
B25 B29 B212 B28 102.32(17)
B26 B210 B212 B27 -0.1(2)
B29 B210 B212 B27 -100.96(17)
B211 B210 B212 B27 36.48(15)
B25 B210 B212 B27 -63.2(2)
B26 B210 B212 B211 -36.54(16)
B29 B210 B212 B211 -137.45(17)
B25 B210 B212 B211 -99.64(18)
B26 B210 B212 B29 100.91(18)
B211 B210 B212 B29 137.45(17)
B25 B210 B212 B29 37.81(16)
B26 B210 B212 B28 64.8(2)
B29 B210 B212 B28 -36.08(15)
B211 B210 B212 B28 101.37(17)
B25 B210 B212 B28 1.7(2)
C1 B28 B212 B27 -115.8(2)
B24 B28 B212 B27 100.16(16)
B29 B28 B212 B27 137.16(17)
Co1 B28 B212 B27 30.10(15)
C1 B28 B212 B211 -154.12(19)
B24 B28 B212 B211 61.9(2)
B29 B28 B212 B211 98.88(19)
B27 B28 B212 B211 -38.29(16)
Co1 B28 B212 B211 -8.2(2)
C1 B28 B212 B29 107.0(2)
B24 B28 B212 B29 -37.00(15)
B27 B28 B212 B29 -137.16(17)
Co1 B28 B212 B29 -107.06(17)
C1 B28 B212 B210 142.8(2)
B24 B28 B212 B210 -1.2(2)
B29 B28 B212 B210 35.76(16)
B27 B28 B212 B210 -101.40(18)
Co1 B28 B212 B210 -71.30(19)
B19 B18 O1 C2 -38.6(2)
B112 B18 O1 C2 32.3(2)
B17 B18 O1 C2 102.8(2)
B14 B18 O1 C2 -110.4(2)
Co1 B18 O1 C2 176.17(14)
B19 B18 O1 C1 178.49(16)
B112 B18 O1 C1 -110.57(18)
B17 B18 O1 C1 -40.0(2)
B14 B18 O1 C1 106.73(19)
Co1 B18 O1 C1 33.30(18)
C2 O1 C1 B28 175.03(16)
B18 O1 C1 B28 -39.6(2)
B24 B28 C1 O1 -44.6(2)
B29 B28 C1 O1 -113.44(18)
B212 B28 C1 O1 175.40(17)
B27 B28 C1 O1 101.3(2)
Co1 B28 C1 O1 27.98(19)
B38 Co2 C31 C32 86.71(11)
C42 Co2 C31 C32 -129.98(11)
C41 Co2 C31 C32 -83.43(11)
B48 Co2 C31 C32 130.9(3)
B34 Co2 C31 C32 129.60(14)
B44 Co2 C31 C32 -39.69(18)
B37 Co2 C31 C32 35.43(11)
B47 Co2 C31 C32 -177.05(11)
B38 Co2 C31 B35 -14.05(15)
C42 Co2 C31 B35 129.26(15)
C41 Co2 C31 B35 175.81(14)
C32 Co2 C31 B35 -100.76(18)
B48 Co2 C31 B35 30.1(4)
B34 Co2 C31 B35 28.85(14)
B44 Co2 C31 B35 -140.44(16)
B37 Co2 C31 B35 -65.33(15)
B47 Co2 C31 B35 82.19(17)
B38 Co2 C31 B34 -42.90(11)
C42 Co2 C31 B34 100.42(11)
C41 Co2 C31 B34 146.96(11)
C32 Co2 C31 B34 -129.60(14)
B48 Co2 C31 B34 1.2(3)
B44 Co2 C31 B34 -169.29(14)
B37 Co2 C31 B34 -94.17(11)
B47 Co2 C31 B34 53.35(13)
B38 Co2 C31 B36 63.05(16)
C42 Co2 C31 B36 -153.64(16)
C41 Co2 C31 B36 -107.09(16)
C32 Co2 C31 B36 -23.66(14)
B48 Co2 C31 B36 107.2(3)
B34 Co2 C31 B36 105.94(19)
B44 Co2 C31 B36 -63.3(2)
B37 Co2 C31 B36 11.77(16)
B47 Co2 C31 B36 159.29(15)
B35 C31 C32 B311 -0.5(2)
B34 C31 C32 B311 -69.62(19)
B36 C31 C32 B311 38.59(15)
Co2 C31 C32 B311 -119.65(14)
B35 C31 C32 B37 69.04(19)
B34 C31 C32 B37 -0.1(2)
B36 C31 C32 B37 108.08(17)
Co2 C31 C32 B37 -50.15(13)
B35 C31 C32 B36 -39.05(15)
B34 C31 C32 B36 -108.20(17)
Co2 C31 C32 B36 -158.23(13)
B35 C31 C32 Co2 119.18(14)
B34 C31 C32 Co2 50.03(12)
B36 C31 C32 Co2 158.23(13)
B38 Co2 C32 C31 -87.80(11)
C42 Co2 C32 C31 66.36(13)
C41 Co2 C32 C31 108.63(11)
B48 Co2 C32 C31 -159.00(13)
B34 Co2 C32 C31 -35.51(11)
B44 Co2 C32 C31 157.56(11)
B37 Co2 C32 C31 -129.64(14)
B47 Co2 C32 C31 10.3(4)
B38 Co2 C32 B311 13.17(16)
C42 Co2 C32 B311 167.32(14)
C41 Co2 C32 B311 -150.41(15)
C31 Co2 C32 B311 100.96(18)
B48 Co2 C32 B311 -58.0(2)
B34 Co2 C32 B311 65.45(16)
B44 Co2 C32 B311 -101.48(16)
B37 Co2 C32 B311 -28.68(15)
B47 Co2 C32 B311 111.3(3)
B38 Co2 C32 B37 41.84(11)
C42 Co2 C32 B37 -164.01(11)
C41 Co2 C32 B37 -121.73(11)
C31 Co2 C32 B37 129.64(14)
B48 Co2 C32 B37 -29.36(18)
B34 Co2 C32 B37 94.12(11)
B44 Co2 C32 B37 -72.80(12)
B47 Co2 C32 B37 139.9(3)
B38 Co2 C32 B36 -64.19(16)
C42 Co2 C32 B36 89.96(17)
C41 Co2 C32 B36 132.24(16)
C31 Co2 C32 B36 23.60(14)
B48 Co2 C32 B36 -135.39(16)
B34 Co2 C32 B36 -11.91(16)
B44 Co2 C32 B36 -178.84(15)
B37 Co2 C32 B36 -106.03(19)
B47 Co2 C32 B36 33.9(4)
C32 C31 B34 B35 103.27(17)
B36 C31 B34 B35 34.30(16)
Co2 C31 B34 B35 153.48(13)
C32 C31 B34 B39 62.93(18)
B35 C31 B34 B39 -40.34(14)
B36 C31 B34 B39 -6.0(2)
Co2 C31 B34 B39 113.13(13)
C32 C31 B34 B38 1.44(19)
B35 C31 B34 B38 -101.83(15)
B36 C31 B34 B38 -67.53(18)
Co2 C31 B34 B38 51.65(10)
C32 C31 B34 Co2 -50.21(12)
B35 C31 B34 Co2 -153.48(13)
B36 C31 B34 Co2 -119.18(15)
B38 Co2 B34 C31 120.70(13)
C42 Co2 B34 C31 -89.69(11)
C41 Co2 B34 C31 -62.00(17)
C32 Co2 B34 C31 33.97(10)
B48 Co2 B34 C31 -179.61(10)
B44 Co2 B34 C31 155.1(3)
B37 Co2 B34 C31 82.21(11)
B47 Co2 B34 C31 -135.67(11)
B38 Co2 B34 B35 95.39(17)
C42 Co2 B34 B35 -115.00(15)
C41 Co2 B34 B35 -87.31(19)
C31 Co2 B34 B35 -25.31(13)
C32 Co2 B34 B35 8.66(15)
B48 Co2 B34 B35 155.08(14)
B44 Co2 B34 B35 129.8(3)
B37 Co2 B34 B35 56.90(15)
B47 Co2 B34 B35 -160.98(16)
B38 Co2 B34 B39 27.63(13)
C42 Co2 B34 B39 177.24(13)
C41 Co2 B34 B39 -155.07(14)
C31 Co2 B34 B39 -93.07(16)
C32 Co2 B34 B39 -59.10(14)
B48 Co2 B34 B39 87.32(15)
B44 Co2 B34 B39 62.1(4)
B37 Co2 B34 B39 -10.86(14)
B47 Co2 B34 B39 131.26(15)
C42 Co2 B34 B38 149.62(10)
C41 Co2 B34 B38 177.30(13)
C31 Co2 B34 B38 -120.70(13)
C32 Co2 B34 B38 -86.72(10)
B48 Co2 B34 B38 59.69(12)
B44 Co2 B34 B38 34.4(4)
B37 Co2 B34 B38 -38.49(10)
B47 Co2 B34 B38 103.63(11)
C32 C31 B35 B36 39.28(15)
B34 C31 B35 B36 144.81(16)
Co2 C31 B35 B36 115.16(16)
C32 C31 B35 B310 -2.1(2)
B34 C31 B35 B310 103.46(16)
B36 C31 B35 B310 -41.35(14)
Co2 C31 B35 B310 73.81(18)
C32 C31 B35 B39 -64.73(18)
B34 C31 B35 B39 40.81(14)
B36 C31 B35 B39 -104.00(16)
Co2 C31 B35 B39 11.2(2)
C32 C31 B35 B34 -105.54(16)
B36 C31 B35 B34 -144.81(16)
Co2 C31 B35 B34 -29.65(14)
B39 B34 B35 C31 133.10(15)
B38 B34 B35 C31 94.72(15)
Co2 B34 B35 C31 27.12(13)
C31 B34 B35 B36 -32.07(15)
B39 B34 B35 B36 101.03(17)
B38 B34 B35 B36 62.65(19)
Co2 B34 B35 B36 -5.0(2)
C31 B34 B35 B310 -96.58(17)
B39 B34 B35 B310 36.52(15)
B38 B34 B35 B310 -1.9(2)
Co2 B34 B35 B310 -69.47(19)
C31 B34 B35 B39 -133.10(15)
B38 B34 B35 B39 -38.39(14)
Co2 B34 B35 B39 -105.99(15)
B35 C31 B36 C32 138.17(16)
B34 C31 B36 C32 103.23(17)
Co2 C31 B36 C32 24.67(14)
C32 C31 B36 B35 -138.17(16)
B34 C31 B36 B35 -34.94(16)
Co2 C31 B36 B35 -113.50(17)
C32 C31 B36 B311 -35.09(14)
B35 C31 B36 B311 103.08(17)
B34 C31 B36 B311 68.13(19)
Co2 C31 B36 B311 -10.4(2)
C32 C31 B36 B310 -97.34(16)
B35 C31 B36 B310 40.82(14)
B34 C31 B36 B310 5.9(2)
Co2 C31 B36 B310 -72.68(19)
B311 C32 B36 C31 -138.82(16)
B37 C32 B36 C31 -103.33(17)
Co2 C32 B36 C31 -24.60(14)
C31 C32 B36 B35 35.56(14)
B311 C32 B36 B35 -103.26(17)
B37 C32 B36 B35 -67.77(19)
Co2 C32 B36 B35 11.0(2)
C31 C32 B36 B311 138.82(16)
B37 C32 B36 B311 35.48(16)
Co2 C32 B36 B311 114.22(17)
C31 C32 B36 B310 97.44(16)
B311 C32 B36 B310 -41.38(14)
B37 C32 B36 B310 -5.9(2)
Co2 C32 B36 B310 72.84(19)
B310 B35 B36 C31 132.88(16)
B39 B35 B36 C31 95.74(16)
B34 B35 B36 C31 31.45(14)
C31 B35 B36 C32 -34.32(13)
B310 B35 B36 C32 98.56(16)
B39 B35 B36 C32 61.42(19)
B34 B35 B36 C32 -2.9(2)
C31 B35 B36 B311 -94.71(16)
B310 B35 B36 B311 38.16(15)
B39 B35 B36 B311 1.0(2)
B34 B35 B36 B311 -63.3(2)
C31 B35 B36 B310 -132.88(16)
B39 B35 B36 B310 -37.14(15)
B34 B35 B36 B310 -101.43(17)
C31 C32 B37 B38 -1.29(19)
B311 C32 B37 B38 102.42(16)
B36 C32 B37 B38 67.65(18)
Co2 C32 B37 B38 -51.44(11)
C31 C32 B37 B312 -63.32(18)
B311 C32 B37 B312 40.40(14)
B36 C32 B37 B312 5.6(2)
Co2 C32 B37 B312 -113.46(13)
C31 C32 B37 B311 -103.71(17)
B36 C32 B37 B311 -34.77(15)
Co2 C32 B37 B311 -153.86(13)
C31 C32 B37 Co2 50.15(12)
B311 C32 B37 Co2 153.86(13)
B36 C32 B37 Co2 119.09(15)
B38 Co2 B37 C32 -121.41(14)
C42 Co2 B37 C32 64.7(4)
C41 Co2 B37 C32 74.71(12)
C31 Co2 B37 C32 -33.96(10)
B48 Co2 B37 C32 162.68(11)
B34 Co2 B37 C32 -82.30(11)
B44 Co2 B37 C32 111.91(11)
B47 Co2 B37 C32 -164.90(13)
C42 Co2 B37 B38 -173.8(3)
C41 Co2 B37 B38 -163.88(10)
C31 Co2 B37 B38 87.45(10)
C32 Co2 B37 B38 121.41(14)
B48 Co2 B37 B38 -75.90(11)
B34 Co2 B37 B38 39.11(11)
B44 Co2 B37 B38 -126.68(11)
B47 Co2 B37 B38 -43.48(17)
B38 Co2 B37 B312 -28.67(13)
C42 Co2 B37 B312 157.5(3)
C41 Co2 B37 B312 167.45(12)
C31 Co2 B37 B312 58.78(14)
C32 Co2 B37 B312 92.75(16)
B48 Co2 B37 B312 -104.57(15)
B34 Co2 B37 B312 10.44(14)
B44 Co2 B37 B312 -155.35(15)
B47 Co2 B37 B312 -72.2(2)
B38 Co2 B37 B311 -96.49(17)
C42 Co2 B37 B311 89.7(4)
C41 Co2 B37 B311 99.64(15)
C31 Co2 B37 B311 -9.03(14)
C32 Co2 B37 B311 24.93(13)
B48 Co2 B37 B311 -172.39(15)
B34 Co2 B37 B311 -57.38(15)
B44 Co2 B37 B311 136.83(15)
B47 Co2 B37 B311 -139.97(15)
C32 B37 B38 O2 154.13(16)
B312 B37 B38 O2 -107.90(19)
B311 B37 B38 O2 -145.66(17)
Co2 B37 B38 O2 101.71(16)
C32 B37 B38 B312 -97.97(15)
B311 B37 B38 B312 -37.76(14)
Co2 B37 B38 B312 -150.39(13)
C32 B37 B38 B39 -61.14(18)
B312 B37 B38 B39 36.83(14)
B311 B37 B38 B39 -0.9(2)
Co2 B37 B38 B39 -113.56(14)
C32 B37 B38 B34 2.15(19)
B312 B37 B38 B34 100.12(16)
B311 B37 B38 B34 62.35(18)
Co2 B37 B38 B34 -50.27(12)
C32 B37 B38 Co2 52.42(11)
B312 B37 B38 Co2 150.39(13)
B311 B37 B38 Co2 112.63(14)
C31 B34 B38 O2 -153.21(16)
B35 B34 B38 O2 146.71(17)
B39 B34 B38 O2 108.40(19)
Co2 B34 B38 O2 -100.34(17)
C31 B34 B38 B37 -2.20(18)
B35 B34 B38 B37 -62.28(18)
B39 B34 B38 B37 -100.59(16)
Co2 B34 B38 B37 50.67(12)
C31 B34 B38 B312 61.51(17)
B35 B34 B38 B312 1.43(19)
B39 B34 B38 B312 -36.88(14)
Co2 B34 B38 B312 114.38(14)
C31 B34 B38 B39 98.39(15)
B35 B34 B38 B39 38.31(14)
Co2 B34 B38 B39 151.26(12)
C31 B34 B38 Co2 -52.87(11)
B35 B34 B38 Co2 -112.95(14)
B39 B34 B38 Co2 -151.26(12)
C42 Co2 B38 O2 62.3(2)
C41 Co2 B38 O2 -56.3(3)
C31 Co2 B38 O2 158.52(14)
C32 Co2 B38 O2 -155.08(14)
B48 Co2 B38 O2 -9.98(13)
B34 Co2 B38 O2 118.15(16)
B44 Co2 B38 O2 -52.61(16)
B37 Co2 B38 O2 -115.11(17)
B47 Co2 B38 O2 39.42(14)
C42 Co2 B38 B37 177.39(13)
C41 Co2 B38 B37 58.8(3)
C31 Co2 B38 B37 -86.37(10)
C32 Co2 B38 B37 -39.97(10)
B48 Co2 B38 B37 105.14(11)
B34 Co2 B38 B37 -126.74(13)
B44 Co2 B38 B37 62.51(12)
B47 Co2 B38 B37 154.53(11)
C42 Co2 B38 B312 -153.27(14)
C41 Co2 B38 B312 88.2(3)
C31 Co2 B38 B312 -57.03(15)
C32 Co2 B38 B312 -10.64(14)
B48 Co2 B38 B312 134.47(15)
B34 Co2 B38 B312 -97.40(17)
B44 Co2 B38 B312 91.84(16)
B37 Co2 B38 B312 29.34(13)
B47 Co2 B38 B312 -176.13(15)
C42 Co2 B38 B39 -83.99(18)
C41 Co2 B38 B39 157.4(2)
C31 Co2 B38 B39 12.25(14)
C32 Co2 B38 B39 58.65(14)
B48 Co2 B38 B39 -156.24(15)
B34 Co2 B38 B39 -28.12(13)
B44 Co2 B38 B39 161.13(13)
B37 Co2 B38 B39 98.62(16)
B47 Co2 B38 B39 -106.85(14)
C42 Co2 B38 B34 -55.87(16)
C41 Co2 B38 B34 -174.4(3)
C31 Co2 B38 B34 40.37(10)
C32 Co2 B38 B34 86.77(10)
B48 Co2 B38 B34 -128.13(11)
B44 Co2 B38 B34 -170.76(10)
B37 Co2 B38 B34 126.74(13)
B47 Co2 B38 B34 -78.73(11)
C31 B35 B39 B310 99.88(16)
B36 B35 B39 B310 37.14(15)
B34 B35 B39 B310 139.74(16)
C31 B35 B39 B312 62.37(18)
B36 B35 B39 B312 -0.4(2)
B310 B35 B39 B312 -37.52(15)
B34 B35 B39 B312 102.23(16)
C31 B35 B39 B34 -39.86(13)
B36 B35 B39 B34 -102.61(17)
B310 B35 B39 B34 -139.74(16)
C31 B35 B39 B38 -0.79(19)
B36 B35 B39 B38 -63.54(19)
B310 B35 B39 B38 -100.68(16)
B34 B35 B39 B38 39.07(14)
C31 B34 B39 B35 39.59(13)
B38 B34 B39 B35 136.45(15)
Co2 B34 B39 B35 107.90(15)
C31 B34 B39 B310 3.63(19)
B35 B34 B39 B310 -35.95(15)
B38 B34 B39 B310 100.49(16)
Co2 B34 B39 B310 71.95(18)
C31 B34 B39 B312 -59.68(18)
B35 B34 B39 B312 -99.27(16)
B38 B34 B39 B312 37.18(14)
Co2 B34 B39 B312 8.63(19)
C31 B34 B39 B38 -96.86(15)
B35 B34 B39 B38 -136.45(15)
Co2 B34 B39 B38 -28.55(12)
O2 B38 B39 B35 -152.35(16)
B37 B38 B39 B35 62.81(18)
B312 B38 B39 B35 99.77(16)
B34 B38 B39 B35 -38.87(14)
Co2 B38 B39 B35 -9.14(19)
O2 B38 B39 B310 144.87(17)
B37 B38 B39 B310 0.0(2)
B312 B38 B39 B310 36.98(15)
B34 B38 B39 B310 -101.65(16)
Co2 B38 B39 B310 -71.92(18)
O2 B38 B39 B312 107.88(19)
B37 B38 B39 B312 -36.96(14)
B34 B38 B39 B312 -138.63(15)
Co2 B38 B39 B312 -108.90(15)
O2 B38 B39 B34 -113.48(18)
B37 B38 B39 B34 101.67(16)
B312 B38 B39 B34 138.63(15)
Co2 B38 B39 B34 29.73(13)
C31 B35 B310 B36 41.19(14)
B39 B35 B310 B36 138.95(16)
B34 B35 B310 B36 102.48(17)
C31 B35 B310 B312 -59.70(19)
B36 B35 B310 B312 -100.89(17)
B39 B35 B310 B312 38.05(15)
B34 B35 B310 B312 1.6(2)
C31 B35 B310 B311 3.7(2)
B36 B35 B310 B311 -37.51(15)
B39 B35 B310 B311 101.43(17)
B34 B35 B310 B311 64.97(19)
C31 B35 B310 B39 -97.76(16)
B36 B35 B310 B39 -138.95(16)
B34 B35 B310 B39 -36.47(15)
C31 B36 B310 B35 -39.89(14)
C32 B36 B310 B35 -97.16(16)
B311 B36 B310 B35 -137.43(16)
C31 B36 B310 B312 60.76(19)
C32 B36 B310 B312 3.50(19)
B35 B36 B310 B312 100.65(17)
B311 B36 B310 B312 -36.78(15)
C31 B36 B310 B311 97.54(16)
C32 B36 B310 B311 40.28(14)
B35 B36 B310 B311 137.43(16)
C31 B36 B310 B39 -3.0(2)
C32 B36 B310 B39 -60.31(19)
B35 B36 B310 B39 36.84(15)
B311 B36 B310 B39 -100.59(17)
B312 B39 B310 B35 137.55(16)
B34 B39 B310 B35 36.25(15)
B38 B39 B310 B35 100.42(16)
B35 B39 B310 B36 -36.60(15)
B312 B39 B310 B36 100.96(17)
B34 B39 B310 B36 -0.3(2)
B38 B39 B310 B36 63.83(19)
B35 B39 B310 B312 -137.55(16)
B34 B39 B310 B312 -101.30(16)
B38 B39 B310 B312 -37.13(15)
B35 B39 B310 B311 -99.51(17)
B312 B39 B310 B311 38.04(15)
B34 B39 B310 B311 -63.26(19)
B38 B39 B310 B311 0.9(2)
C31 C32 B311 B36 -38.78(15)
B37 C32 B311 B36 -144.32(16)
Co2 C32 B311 B36 -114.84(16)
C31 C32 B311 B310 2.8(2)
B37 C32 B311 B310 -102.77(16)
B36 C32 B311 B310 41.55(14)
Co2 C32 B311 B310 -73.29(19)
C31 C32 B311 B312 64.81(19)
B37 C32 B311 B312 -40.73(14)
B36 C32 B311 B312 103.59(17)
Co2 C32 B311 B312 -11.3(2)
C31 C32 B311 B37 105.54(16)
B36 C32 B311 B37 144.32(16)
Co2 C32 B311 B37 29.47(14)
C31 B36 B311 C32 33.87(13)
B35 B36 B311 C32 94.34(16)
B310 B36 B311 C32 132.36(15)
C31 B36 B311 B310 -98.49(16)
C32 B36 B311 B310 -132.36(15)
B35 B36 B311 B310 -38.02(15)
C31 B36 B311 B312 -61.74(19)
C32 B36 B311 B312 -95.61(16)
B35 B36 B311 B312 -1.3(2)
B310 B36 B311 B312 36.75(15)
C31 B36 B311 B37 2.1(2)
C32 B36 B311 B37 -31.75(14)
B35 B36 B311 B37 62.6(2)
B310 B36 B311 B37 100.62(17)
B35 B310 B311 C32 -3.9(2)
B36 B310 B311 C32 -41.47(14)
B312 B310 B311 C32 97.54(16)
B39 B310 B311 C32 59.45(19)
B35 B310 B311 B36 37.56(15)
B312 B310 B311 B36 139.01(16)
B39 B310 B311 B36 100.92(17)
B35 B310 B311 B312 -101.45(16)
B36 B310 B311 B312 -139.01(16)
B39 B310 B311 B312 -38.09(15)
B35 B310 B311 B37 -64.86(19)
B36 B310 B311 B37 -102.42(17)
B312 B310 B311 B37 36.60(15)
B39 B310 B311 B37 -1.5(2)
B38 B37 B311 C32 -94.94(16)
B312 B37 B311 C32 -132.99(16)
Co2 B37 B311 C32 -26.70(13)
C32 B37 B311 B36 32.42(15)
B38 B37 B311 B36 -62.52(19)
B312 B37 B311 B36 -100.57(17)
Co2 B37 B311 B36 5.7(2)
C32 B37 B311 B310 96.44(17)
B38 B37 B311 B310 1.5(2)
B312 B37 B311 B310 -36.55(15)
Co2 B37 B311 B310 69.74(19)
C32 B37 B311 B312 132.99(16)
B38 B37 B311 B312 38.05(14)
Co2 B37 B311 B312 106.29(15)
B35 B310 B312 B311 99.51(17)
B36 B310 B312 B311 36.49(15)
B39 B310 B312 B311 137.50(16)
B35 B310 B312 B39 -37.99(15)
B36 B310 B312 B39 -101.02(17)
B311 B310 B312 B39 -137.50(16)
B35 B310 B312 B37 62.65(19)
B36 B310 B312 B37 -0.4(2)
B311 B310 B312 B37 -36.86(15)
B39 B310 B312 B37 100.64(16)
B35 B310 B312 B38 -0.7(2)
B36 B310 B312 B38 -63.69(19)
B311 B310 B312 B38 -100.17(16)
B39 B310 B312 B38 37.33(14)
C32 B311 B312 B310 -99.43(16)
B36 B311 B312 B310 -36.86(15)
B37 B311 B312 B310 -139.25(16)
C32 B311 B312 B39 -61.54(18)
B36 B311 B312 B39 1.0(2)
B310 B311 B312 B39 37.90(14)
B37 B311 B312 B39 -101.35(16)
C32 B311 B312 B37 39.81(14)
B36 B311 B312 B37 102.39(17)
B310 B311 B312 B37 139.25(16)
C32 B311 B312 B38 1.9(2)
B36 B311 B312 B38 64.51(19)
B310 B311 B312 B38 101.37(16)
B37 B311 B312 B38 -37.88(14)
B35 B39 B312 B310 37.44(15)
B34 B39 B312 B310 100.98(17)
B38 B39 B312 B310 138.43(16)
B35 B39 B312 B311 -0.4(2)
B310 B39 B312 B311 -37.84(15)
B34 B39 B312 B311 63.14(19)
B38 B39 B312 B311 100.59(16)
B35 B39 B312 B37 -64.26(18)
B310 B39 B312 B37 -101.69(17)
B34 B39 B312 B37 -0.7(2)
B38 B39 B312 B37 36.74(14)
B35 B39 B312 B38 -100.99(16)
B310 B39 B312 B38 -138.43(16)
B34 B39 B312 B38 -37.45(14)
C32 B37 B312 B310 -2.96(19)
B38 B37 B312 B310 -100.67(16)
B311 B37 B312 B310 36.65(15)
Co2 B37 B312 B310 -71.11(17)
C32 B37 B312 B311 -39.61(14)
B38 B37 B312 B311 -137.31(16)
Co2 B37 B312 B311 -107.76(15)
C32 B37 B312 B39 60.75(18)
B38 B37 B312 B39 -36.96(14)
B311 B37 B312 B39 100.36(17)
Co2 B37 B312 B39 -7.4(2)
C32 B37 B312 B38 97.70(15)
B311 B37 B312 B38 137.31(16)
Co2 B37 B312 B38 29.56(13)
O2 B38 B312 B310 -147.64(16)
B37 B38 B312 B310 101.56(17)
B39 B38 B312 B310 -37.28(15)
B34 B38 B312 B310 -0.5(2)
Co2 B38 B312 B310 70.50(18)
O2 B38 B312 B311 149.02(16)
B37 B38 B312 B311 38.22(15)
B39 B38 B312 B311 -100.62(17)
B34 B38 B312 B311 -63.83(19)
Co2 B38 B312 B311 7.2(2)
O2 B38 B312 B39 -110.37(18)
B37 B38 B312 B39 138.83(16)
B34 B38 B312 B39 36.79(14)
Co2 B38 B312 B39 107.78(16)
O2 B38 B312 B37 110.80(18)
B39 B38 B312 B37 -138.83(16)
B34 B38 B312 B37 -102.04(16)
Co2 B38 B312 B37 -31.05(13)
B38 Co2 C41 C42 133.8(3)
C31 Co2 C41 C42 -83.25(12)
C32 Co2 C41 C42 -129.66(11)
B48 Co2 C41 C42 87.47(11)
B34 Co2 C41 C42 -38.69(18)
B44 Co2 C41 C42 129.31(15)
B37 Co2 C41 C42 -176.54(11)
B47 Co2 C41 C42 35.91(11)
B38 Co2 C41 B44 4.5(3)
C42 Co2 C41 B44 -129.31(15)
C31 Co2 C41 B44 147.44(11)
C32 Co2 C41 B44 101.02(11)
B48 Co2 C41 B44 -41.84(11)
B34 Co2 C41 B44 -168.00(13)
B37 Co2 C41 B44 54.14(13)
B47 Co2 C41 B44 -93.40(12)
B38 Co2 C41 B45 33.4(4)
C42 Co2 C41 B45 -100.3(2)
C31 Co2 C41 B45 176.41(16)
C32 Co2 C41 B45 130.00(17)
B48 Co2 C41 B45 -12.87(17)
B34 Co2 C41 B45 -139.03(17)
B44 Co2 C41 B45 28.98(16)
B37 Co2 C41 B45 83.12(18)
B47 Co2 C41 B45 -64.43(17)
B38 Co2 C41 B46 110.7(3)
C42 Co2 C41 B46 -23.05(15)
C31 Co2 C41 B46 -106.30(16)
C32 Co2 C41 B46 -152.71(16)
B48 Co2 C41 B46 64.42(16)
B34 Co2 C41 B46 -61.7(2)
B44 Co2 C41 B46 106.27(19)
B37 Co2 C41 B46 160.41(15)
B47 Co2 C41 B46 12.86(16)
B44 C41 C42 B411 -69.4(2)
B45 C41 C42 B411 -0.1(2)
B46 C41 C42 B411 38.74(17)
Co2 C41 C42 B411 -119.93(16)
B44 C41 C42 B47 -0.4(2)
B45 C41 C42 B47 68.9(2)
B46 C41 C42 B47 107.76(18)
Co2 C41 C42 B47 -50.91(13)
B44 C41 C42 B46 -108.12(18)
B45 C41 C42 B46 -38.81(16)
Co2 C41 C42 B46 -158.67(14)
B44 C41 C42 Co2 50.55(13)
B45 C41 C42 Co2 119.86(15)
B46 C41 C42 Co2 158.67(14)
B38 Co2 C42 C41 -159.90(13)
C31 Co2 C42 C41 108.78(11)
C32 Co2 C42 C41 66.90(13)
B48 Co2 C42 C41 -87.64(11)
B34 Co2 C42 C41 158.03(11)
B44 Co2 C42 C41 -35.49(11)
B37 Co2 C42 C41 12.0(4)
B47 Co2 C42 C41 -129.14(15)
B38 Co2 C42 B411 -59.1(2)
C41 Co2 C42 B411 100.8(2)
C31 Co2 C42 B411 -150.47(17)
C32 Co2 C42 B411 167.65(16)
B48 Co2 C42 B411 13.11(18)
B34 Co2 C42 B411 -101.22(18)
B44 Co2 C42 B411 65.27(18)
B37 Co2 C42 B411 112.8(3)
B47 Co2 C42 B411 -28.39(16)
B38 Co2 C42 B47 -30.76(18)
C41 Co2 C42 B47 129.14(15)
C31 Co2 C42 B47 -122.08(11)
C32 Co2 C42 B47 -163.96(11)
B48 Co2 C42 B47 41.50(11)
B34 Co2 C42 B47 -72.83(12)
B44 Co2 C42 B47 93.65(12)
B37 Co2 C42 B47 141.2(3)
B38 Co2 C42 B46 -136.65(17)
C41 Co2 C42 B46 23.25(16)
C31 Co2 C42 B46 132.03(17)
C32 Co2 C42 B46 90.15(18)
B48 Co2 C42 B46 -64.39(18)
B34 Co2 C42 B46 -178.72(17)
B44 Co2 C42 B46 -12.24(17)
B37 Co2 C42 B46 35.3(4)
B47 Co2 C42 B46 -105.9(2)
C42 C41 B44 B49 62.96(19)
B45 C41 B44 B49 -40.36(15)
B46 C41 B44 B49 -5.8(2)
Co2 C41 B44 B49 113.26(14)
C42 C41 B44 B45 103.32(18)
B46 C41 B44 B45 34.61(18)
Co2 C41 B44 B45 153.63(14)
C42 C41 B44 B48 1.0(2)
B45 C41 B44 B48 -102.36(17)
B46 C41 B44 B48 -67.7(2)
Co2 C41 B44 B48 51.26(11)
C42 C41 B44 Co2 -50.30(13)
B45 C41 B44 Co2 -153.63(14)
B46 C41 B44 Co2 -119.01(17)
B38 Co2 B44 C41 -178.60(10)
C42 Co2 B44 C41 34.27(11)
C31 Co2 B44 C41 -61.03(17)
C32 Co2 B44 C41 -89.34(11)
B48 Co2 B44 C41 122.39(14)
B34 Co2 B44 C41 151.9(3)
B37 Co2 B44 C41 -135.00(11)
B47 Co2 B44 C41 82.88(12)
B38 Co2 B44 B49 87.95(16)
C42 Co2 B44 B49 -59.17(15)
C41 Co2 B44 B49 -93.44(17)
C31 Co2 B44 B49 -154.47(14)
C32 Co2 B44 B49 177.22(14)
B48 Co2 B44 B49 28.95(14)
B34 Co2 B44 B49 58.4(4)
B37 Co2 B44 B49 131.56(15)
B47 Co2 B44 B49 -10.56(15)
B38 Co2 B44 B45 156.09(14)
C42 Co2 B44 B45 8.96(15)
C41 Co2 B44 B45 -25.31(14)
C31 Co2 B44 B45 -86.3(2)
C32 Co2 B44 B45 -114.65(15)
B48 Co2 B44 B45 97.08(18)
B34 Co2 B44 B45 126.5(3)
B37 Co2 B44 B45 -160.31(16)
B47 Co2 B44 B45 57.57(16)
B38 Co2 B44 B48 59.01(12)
C42 Co2 B44 B48 -88.11(11)
C41 Co2 B44 B48 -122.39(14)
C31 Co2 B44 B48 176.58(13)
C32 Co2 B44 B48 148.27(10)
B34 Co2 B44 B48 29.5(4)
B37 Co2 B44 B48 102.61(11)
B47 Co2 B44 B48 -39.51(11)
C42 C41 B45 B46 38.95(17)
B44 C41 B45 B46 144.47(18)
Co2 C41 B45 B46 114.60(19)
C42 C41 B45 B410 -2.5(2)
B44 C41 B45 B410 103.00(18)
B46 C41 B45 B410 -41.47(16)
Co2 C41 B45 B410 73.1(2)
C42 C41 B45 B49 -65.2(2)
B44 C41 B45 B49 40.33(15)
B46 C41 B45 B49 -104.14(19)
Co2 C41 B45 B49 10.5(2)
C42 C41 B45 B44 -105.51(17)
B46 C41 B45 B44 -144.47(18)
Co2 C41 B45 B44 -29.87(16)
B49 B44 B45 C41 133.31(17)
B48 B44 B45 C41 95.95(16)
Co2 B44 B45 C41 26.97(14)
C41 B44 B45 B46 -32.17(16)
B49 B44 B45 B46 101.1(2)
B48 B44 B45 B46 63.8(2)
Co2 B44 B45 B46 -5.2(2)
C41 B44 B45 B410 -96.59(18)
B49 B44 B45 B410 36.73(16)
B48 B44 B45 B410 -0.6(2)
Co2 B44 B45 B410 -69.62(19)
C41 B44 B45 B49 -133.31(17)
B48 B44 B45 B49 -37.37(15)
Co2 B44 B45 B49 -106.34(16)
B411 C42 B46 C41 -138.53(17)
B47 C42 B46 C41 -103.53(18)
Co2 C42 B46 C41 -24.23(15)
C41 C42 B46 B411 138.53(17)
B47 C42 B46 B411 35.00(17)
Co2 C42 B46 B411 114.30(19)
C41 C42 B46 B45 35.49(16)
B411 C42 B46 B45 -103.04(19)
B47 C42 B46 B45 -68.0(2)
Co2 C42 B46 B45 11.3(2)
C41 C42 B46 B410 97.37(18)
B411 C42 B46 B410 -41.16(16)
B47 C42 B46 B410 -6.2(2)
Co2 C42 B46 B410 73.1(2)
B44 C41 B46 C42 103.09(18)
B45 C41 B46 C42 138.42(18)
Co2 C41 B46 C42 24.02(15)
C42 C41 B46 B411 -35.53(15)
B44 C41 B46 B411 67.6(2)
B45 C41 B46 B411 102.89(18)
Co2 C41 B46 B411 -11.5(2)
C42 C41 B46 B45 -138.42(18)
B44 C41 B46 B45 -35.33(17)
Co2 C41 B46 B45 -114.41(18)
C42 C41 B46 B410 -97.57(19)
B44 C41 B46 B410 5.5(2)
B45 C41 B46 B410 40.85(16)
Co2 C41 B46 B410 -73.6(2)
C41 B45 B46 C42 -34.24(15)
B410 B45 B46 C42 98.56(18)
B49 B45 B46 C42 60.9(2)
B44 B45 B46 C42 -2.8(2)
B410 B45 B46 C41 132.80(18)
B49 B45 B46 C41 95.09(17)
B44 B45 B46 C41 31.41(16)
C41 B45 B46 B411 -95.11(17)
B410 B45 B46 B411 37.69(16)
B49 B45 B46 B411 0.0(2)
B44 B45 B46 B411 -63.7(2)
C41 B45 B46 B410 -132.80(18)
B49 B45 B46 B410 -37.71(16)
B44 B45 B46 B410 -101.39(19)
C41 C42 B47 B412 -62.64(19)
B411 C42 B47 B412 40.72(15)
B46 C42 B47 B412 6.3(2)
Co2 C42 B47 B412 -113.37(14)
C41 C42 B47 B411 -103.36(18)
B46 C42 B47 B411 -34.39(17)
Co2 C42 B47 B411 -154.09(14)
C41 C42 B47 B48 -0.4(2)
B411 C42 B47 B48 102.94(17)
B46 C42 B47 B48 68.55(19)
Co2 C42 B47 B48 -51.15(11)
C41 C42 B47 Co2 50.72(13)
B411 C42 B47 Co2 154.09(14)
B46 C42 B47 Co2 119.70(16)
B38 Co2 B47 C42 162.11(11)
C41 Co2 B47 C42 -34.34(11)
C31 Co2 B47 C42 74.46(12)
C32 Co2 B47 C42 65.9(4)
B48 Co2 B47 C42 -122.29(14)
B34 Co2 B47 C42 111.46(11)
B44 Co2 B47 C42 -82.41(11)
B37 Co2 B47 C42 -165.20(13)
B38 Co2 B47 B412 -105.44(16)
C42 Co2 B47 B412 92.45(18)
C41 Co2 B47 B412 58.11(16)
C31 Co2 B47 B412 166.91(14)
C32 Co2 B47 B412 158.4(3)
B48 Co2 B47 B412 -29.84(14)
B34 Co2 B47 B412 -156.08(16)
B44 Co2 B47 B412 10.04(16)
B37 Co2 B47 B412 -72.7(2)
B38 Co2 B47 B411 -173.30(15)
C42 Co2 B47 B411 24.59(14)
C41 Co2 B47 B411 -9.75(15)
C31 Co2 B47 B411 99.05(16)
C32 Co2 B47 B411 90.5(4)
B48 Co2 B47 B411 -97.70(18)
B34 Co2 B47 B411 136.05(16)
B44 Co2 B47 B411 -57.82(16)
B37 Co2 B47 B411 -140.61(15)
B38 Co2 B47 B48 -75.59(11)
C42 Co2 B47 B48 122.29(14)
C41 Co2 B47 B48 87.95(11)
C31 Co2 B47 B48 -163.25(10)
C32 Co2 B47 B48 -171.8(3)
B34 Co2 B47 B48 -126.24(11)
B44 Co2 B47 B48 39.88(11)
B37 Co2 B47 B48 -42.90(18)
C42 B47 B48 C3 152.92(16)
B412 B47 B48 C3 -109.2(2)
B411 B47 B48 C3 -146.65(17)
Co2 B47 B48 C3 101.58(17)
C42 B47 B48 B49 -60.80(18)
B412 B47 B48 B49 37.06(15)
B411 B47 B48 B49 -0.4(2)
Co2 B47 B48 B49 -112.15(14)
C42 B47 B48 B412 -97.86(17)
B411 B47 B48 B412 -37.44(16)
Co2 B47 B48 B412 -149.21(14)
C42 B47 B48 B44 0.98(19)
B412 B47 B48 B44 98.84(17)
B411 B47 B48 B44 61.40(19)
Co2 B47 B48 B44 -50.37(11)
C42 B47 B48 Co2 51.35(11)
B412 B47 B48 Co2 149.21(14)
B411 B47 B48 Co2 111.77(15)
C41 B44 B48 C3 -151.15(17)
B49 B44 B48 C3 110.7(2)
B45 B44 B48 C3 147.98(18)
Co2 B44 B48 C3 -99.26(18)
C41 B44 B48 B49 98.15(16)
B45 B44 B48 B49 37.28(15)
Co2 B44 B48 B49 150.04(14)
C41 B44 B48 B412 60.71(18)
B49 B44 B48 B412 -37.44(15)
B45 B44 B48 B412 -0.2(2)
Co2 B44 B48 B412 112.60(14)
C41 B44 B48 B47 -1.18(19)
B49 B44 B48 B47 -99.32(16)
B45 B44 B48 B47 -62.05(18)
Co2 B44 B48 B47 50.71(12)
C41 B44 B48 Co2 -51.89(11)
B49 B44 B48 Co2 -150.04(14)
B45 B44 B48 Co2 -112.76(14)
B38 Co2 B48 C3 -8.60(14)
C42 Co2 B48 C3 -153.94(15)
C41 Co2 B48 C3 159.54(15)
C31 Co2 B48 C3 -52.7(4)
C32 Co2 B48 C3 62.3(2)
B34 Co2 B48 C3 -51.67(16)
B44 Co2 B48 C3 120.34(18)
B37 Co2 B48 C3 40.58(15)
B47 Co2 B48 C3 -114.28(18)
B38 Co2 B48 B49 -157.50(16)
C42 Co2 B48 B49 57.16(15)
C41 Co2 B48 B49 10.65(15)
C31 Co2 B48 B49 158.4(2)
C32 Co2 B48 B49 -86.59(19)
B34 Co2 B48 B49 159.44(14)
B44 Co2 B48 B49 -28.56(14)
B37 Co2 B48 B49 -108.32(15)
B47 Co2 B48 B49 96.82(17)
B38 Co2 B48 B412 135.17(16)
C42 Co2 B48 B412 -10.17(15)
C41 Co2 B48 B412 -56.68(15)
C31 Co2 B48 B412 91.1(3)
C32 Co2 B48 B412 -153.92(14)
B34 Co2 B48 B412 92.11(16)
B44 Co2 B48 B412 -95.89(18)
B37 Co2 B48 B412 -175.65(15)
B47 Co2 B48 B412 29.49(14)
B38 Co2 B48 B47 105.68(11)
C42 Co2 B48 B47 -39.66(11)
C41 Co2 B48 B47 -86.18(11)
C31 Co2 B48 B47 61.6(3)
C32 Co2 B48 B47 176.58(13)
B34 Co2 B48 B47 62.61(13)
B44 Co2 B48 B47 -125.38(14)
B37 Co2 B48 B47 154.86(11)
B38 Co2 B48 B44 -128.94(11)
C42 Co2 B48 B44 85.72(11)
C41 Co2 B48 B44 39.21(11)
C31 Co2 B48 B44 -173.0(3)
C32 Co2 B48 B44 -58.03(17)
B34 Co2 B48 B44 -172.00(10)
B37 Co2 B48 B44 -79.76(11)
B47 Co2 B48 B44 125.38(14)
C41 B45 B49 B44 -39.33(15)
B46 B45 B49 B44 -101.76(17)
B410 B45 B49 B44 -139.46(17)
C41 B45 B49 B412 62.85(19)
B46 B45 B49 B412 0.4(2)
B410 B45 B49 B412 -37.28(15)
B44 B45 B49 B412 102.19(17)
C41 B45 B49 B410 100.13(18)
B46 B45 B49 B410 37.71(16)
B44 B45 B49 B410 139.46(17)
C41 B45 B49 B48 -1.1(2)
B46 B45 B49 B48 -63.5(2)
B410 B45 B49 B48 -101.18(18)
B44 B45 B49 B48 38.28(15)
C41 B44 B49 B45 39.69(15)
B48 B44 B49 B45 138.10(17)
Co2 B44 B49 B45 108.04(16)
C41 B44 B49 B412 -59.8(2)
B45 B44 B49 B412 -99.54(18)
B48 B44 B49 B412 38.56(16)
Co2 B44 B49 B412 8.5(2)
C41 B44 B49 B410 3.5(2)
B45 B44 B49 B410 -36.18(16)
B48 B44 B49 B410 101.92(18)
Co2 B44 B49 B410 71.86(19)
C41 B44 B49 B48 -98.41(16)
B45 B44 B49 B48 -138.10(17)
Co2 B44 B49 B48 -30.06(14)
C3 B48 B49 B45 -152.66(18)
B412 B48 B49 B45 99.28(19)
B47 B48 B49 B45 62.4(2)
B44 B48 B49 B45 -37.95(16)
Co2 B48 B49 B45 -7.7(2)
C3 B48 B49 B44 -114.7(2)
B412 B48 B49 B44 137.24(17)
B47 B48 B49 B44 100.31(16)
Co2 B48 B49 B44 30.28(14)
C3 B48 B49 B412 108.1(2)
B47 B48 B49 B412 -36.93(15)
B44 B48 B49 B412 -137.24(17)
Co2 B48 B49 B412 -106.95(16)
C3 B48 B49 B410 144.06(19)
B412 B48 B49 B410 36.00(17)
B47 B48 B49 B410 -0.9(2)
B44 B48 B49 B410 -101.23(18)
Co2 B48 B49 B410 -70.95(19)
C41 B45 B410 B411 4.0(2)
B46 B45 B410 B411 -37.15(17)
B49 B45 B410 B411 101.16(19)
B44 B45 B410 B411 64.7(2)
C41 B45 B410 B412 -59.5(2)
B46 B45 B410 B412 -100.67(19)
B49 B45 B410 B412 37.65(16)
B44 B45 B410 B412 1.2(2)
C41 B45 B410 B46 41.16(15)
B49 B45 B410 B46 138.32(17)
B44 B45 B410 B46 101.87(18)
C41 B45 B410 B49 -97.16(17)
B46 B45 B410 B49 -138.32(17)
B44 B45 B410 B49 -36.44(15)
C42 B46 B410 B45 -97.46(17)
C41 B46 B410 B45 -40.04(15)
B411 B46 B410 B45 -137.84(18)
C42 B46 B410 B411 40.38(15)
C41 B46 B410 B411 97.80(18)
B45 B46 B410 B411 137.84(18)
C42 B46 B410 B412 3.2(2)
C41 B46 B410 B412 60.6(2)
B411 B46 B410 B412 -37.15(17)
B45 B46 B410 B412 100.69(19)
C42 B46 B410 B49 -60.2(2)
C41 B46 B410 B49 -2.8(2)
B411 B46 B410 B49 -100.61(19)
B45 B46 B410 B49 37.23(16)
B44 B49 B410 B45 36.59(16)
B412 B49 B410 B45 137.90(17)
B48 B49 B410 B45 101.60(17)
B45 B49 B410 B411 -99.70(19)
B44 B49 B410 B411 -63.1(2)
B412 B49 B410 B411 38.21(17)
B48 B49 B410 B411 1.9(2)
B45 B49 B410 B412 -137.90(17)
B44 B49 B410 B412 -101.31(17)
B48 B49 B410 B412 -36.30(16)
B45 B49 B410 B46 -37.00(17)
B44 B49 B410 B46 -0.4(2)
B412 B49 B410 B46 100.90(19)
B48 B49 B410 B46 64.6(2)
C41 C42 B411 B46 -39.02(16)
B47 C42 B411 B46 -144.57(17)
Co2 C42 B411 B46 -115.17(18)
C41 C42 B411 B410 2.6(2)
B47 C42 B411 B410 -102.94(18)
B46 C42 B411 B410 41.63(16)
Co2 C42 B411 B410 -73.5(2)
C41 C42 B411 B412 64.8(2)
B47 C42 B411 B412 -40.75(16)
B46 C42 B411 B412 103.82(19)
Co2 C42 B411 B412 -11.4(2)
C41 C42 B411 B47 105.55(17)
B46 C42 B411 B47 144.57(17)
Co2 C42 B411 B47 29.40(16)
C41 B46 B411 C42 34.19(14)
B45 B46 B411 C42 94.90(17)
B410 B46 B411 C42 132.53(17)
C42 B46 B411 B410 -132.53(17)
C41 B46 B411 B410 -98.34(17)
B45 B46 B411 B410 -37.63(16)
C42 B46 B411 B412 -95.30(17)
C41 B46 B411 B412 -61.1(2)
B45 B46 B411 B412 -0.4(2)
B410 B46 B411 B412 37.23(16)
C42 B46 B411 B47 -31.70(15)
C41 B46 B411 B47 2.5(2)
B45 B46 B411 B47 63.2(2)
B410 B46 B411 B47 100.83(19)
B45 B410 B411 C42 -4.0(2)
B412 B410 B411 C42 97.34(18)
B46 B410 B411 C42 -41.24(16)
B49 B410 B411 C42 59.2(2)
B45 B410 B411 B46 37.21(16)
B412 B410 B411 B46 138.58(18)
B49 B410 B411 B46 100.47(19)
B45 B410 B411 B412 -101.37(18)
B46 B410 B411 B412 -138.58(18)
B49 B410 B411 B412 -38.11(16)
B45 B410 B411 B47 -65.4(2)
B412 B410 B411 B47 35.98(16)
B46 B410 B411 B47 -102.60(19)
B49 B410 B411 B47 -2.1(2)
B412 B47 B411 C42 -132.74(18)
B48 B47 B411 C42 -95.05(17)
Co2 B47 B411 C42 -26.13(14)
C42 B47 B411 B46 32.14(16)
B412 B47 B411 B46 -100.60(19)
B48 B47 B411 B46 -62.9(2)
Co2 B47 B411 B46 6.0(2)
C42 B47 B411 B410 96.6(2)
B412 B47 B411 B410 -36.12(17)
B48 B47 B411 B410 1.6(2)
Co2 B47 B411 B410 70.5(2)
C42 B47 B411 B412 132.74(18)
B48 B47 B411 B412 37.69(16)
Co2 B47 B411 B412 106.61(17)
B45 B410 B412 B47 63.3(2)
B411 B410 B412 B47 -36.41(16)
B46 B410 B412 B47 0.4(2)
B49 B410 B412 B47 100.91(17)
B45 B410 B412 B411 99.67(18)
B46 B410 B412 B411 36.76(17)
B49 B410 B412 B411 137.32(17)
B45 B410 B412 B49 -37.64(16)
B411 B410 B412 B49 -137.32(17)
B46 B410 B412 B49 -100.55(19)
B45 B410 B412 B48 -1.3(2)
B411 B410 B412 B48 -100.99(18)
B46 B410 B412 B48 -64.2(2)
B49 B410 B412 B48 36.32(16)
C42 B47 B412 B410 -3.8(2)
B411 B47 B412 B410 36.05(17)
B48 B47 B412 B410 -101.94(18)
Co2 B47 B412 B410 -71.1(2)
C42 B47 B412 B411 -39.85(15)
B48 B47 B412 B411 -137.99(18)
Co2 B47 B412 B411 -107.13(17)
C42 B47 B412 B49 60.2(2)
B411 B47 B412 B49 100.05(19)
B48 B47 B412 B49 -37.94(15)
Co2 B47 B412 B49 -7.1(2)
C42 B47 B412 B48 98.14(16)
B411 B47 B412 B48 137.99(18)
Co2 B47 B412 B48 30.86(14)
C42 B411 B412 B410 -99.71(19)
B46 B411 B412 B410 -37.43(16)
B47 B411 B412 B410 -139.86(18)
C42 B411 B412 B47 40.16(15)
B46 B411 B412 B47 102.44(18)
B410 B411 B412 B47 139.86(18)
C42 B411 B412 B49 -61.6(2)
B46 B411 B412 B49 0.7(2)
B410 B411 B412 B49 38.10(16)
B47 B411 B412 B49 -101.77(17)
C42 B411 B412 B48 2.1(2)
B46 B411 B412 B48 64.4(2)
B410 B411 B412 B48 101.84(19)
B47 B411 B412 B48 -38.02(16)
B45 B49 B412 B410 37.17(15)
B44 B49 B412 B410 101.01(18)
B48 B49 B412 B410 139.91(17)
B45 B49 B412 B47 -64.6(2)
B44 B49 B412 B47 -0.8(2)
B410 B49 B412 B47 -101.81(19)
B48 B49 B412 B47 38.10(15)
B45 B49 B412 B411 -0.7(2)
B44 B49 B412 B411 63.2(2)
B410 B49 B412 B411 -37.84(16)
B48 B49 B412 B411 102.07(17)
B45 B49 B412 B48 -102.74(17)
B44 B49 B412 B48 -38.91(15)
B410 B49 B412 B48 -139.91(17)
C3 B48 B412 B410 -149.35(18)
B49 B48 B412 B410 -36.32(16)
B47 B48 B412 B410 101.49(18)
B44 B48 B412 B410 0.9(2)
Co2 B48 B412 B410 70.10(19)
C3 B48 B412 B47 109.2(2)
B49 B48 B412 B47 -137.81(17)
B44 B48 B412 B47 -100.58(16)
Co2 B48 B412 B47 -31.39(14)
C3 B48 B412 B411 147.14(19)
B49 B48 B412 B411 -99.83(19)
B47 B48 B412 B411 37.98(16)
B44 B48 B412 B411 -62.6(2)
Co2 B48 B412 B411 6.6(2)
C3 B48 B412 B49 -113.0(2)
B47 B48 B412 B49 137.81(17)
B44 B48 B412 B49 37.22(15)
Co2 B48 B412 B49 106.42(16)
B58 Co3 C51 C52 -87.32(11)
C61 Co3 C51 C52 80.02(11)
C62 Co3 C51 C52 125.79(11)
B68 Co3 C51 C52 -138.9(2)
B64 Co3 C51 C52 35.0(2)
B54 Co3 C51 C52 -129.68(14)
B57 Co3 C51 C52 -35.73(11)
B67 Co3 C51 C52 172.66(11)
B58 Co3 C51 B54 42.36(11)
C61 Co3 C51 B54 -150.29(11)
C52 Co3 C51 B54 129.68(14)
C62 Co3 C51 B54 -104.52(11)
B68 Co3 C51 B54 -9.2(3)
B64 Co3 C51 B54 164.70(16)
B57 Co3 C51 B54 93.96(12)
B67 Co3 C51 B54 -57.65(13)
B58 Co3 C51 B511 13.74(16)
C61 Co3 C51 B511 -178.92(14)
C52 Co3 C51 B511 101.06(18)
C62 Co3 C51 B511 -133.15(15)
B68 Co3 C51 B511 -37.9(3)
B64 Co3 C51 B511 136.08(17)
B54 Co3 C51 B511 -28.62(14)
B57 Co3 C51 B511 65.33(16)
B67 Co3 C51 B511 -86.28(17)
B58 Co3 C51 B56 -63.62(16)
C61 Co3 C51 B56 103.73(16)
C52 Co3 C51 B56 23.71(14)
C62 Co3 C51 B56 149.50(15)
B68 Co3 C51 B56 -115.2(2)
B64 Co3 C51 B56 58.7(2)
B54 Co3 C51 B56 -105.98(18)
B57 Co3 C51 B56 -12.02(16)
B67 Co3 C51 B56 -163.63(15)
B54 C51 C52 B55 69.17(19)
B511 C51 C52 B55 -0.3(2)
B56 C51 C52 B55 -38.88(15)
Co3 C51 C52 B55 119.43(15)
B54 C51 C52 B57 0.2(2)
B511 C51 C52 B57 -69.28(18)
B56 C51 C52 B57 -107.86(17)
Co3 C51 C52 B57 50.45(12)
B54 C51 C52 B56 108.05(17)
B511 C51 C52 B56 38.58(15)
Co3 C51 C52 B56 158.31(13)
B54 C51 C52 Co3 -50.26(12)
B511 C51 C52 Co3 -119.73(13)
B56 C51 C52 Co3 -158.31(13)
B58 Co3 C52 C51 87.04(11)
C61 Co3 C52 C51 -112.83(11)
C62 Co3 C52 C51 -70.07(12)
B68 Co3 C52 C51 155.19(15)
B64 Co3 C52 C51 -161.84(11)
B54 Co3 C52 C51 35.23(11)
B57 Co3 C52 C51 129.21(14)
B67 Co3 C52 C51 -21.5(3)
B58 Co3 C52 B55 -13.42(15)
C61 Co3 C52 B55 146.71(15)
C51 Co3 C52 B55 -100.46(18)
C62 Co3 C52 B55 -170.53(14)
B68 Co3 C52 B55 54.7(2)
B64 Co3 C52 B55 97.70(16)
B54 Co3 C52 B55 -65.23(16)
B57 Co3 C52 B55 28.75(15)
B67 Co3 C52 B55 -122.0(3)
B58 Co3 C52 B57 -42.18(11)
C61 Co3 C52 B57 117.95(11)
C51 Co3 C52 B57 -129.21(14)
C62 Co3 C52 B57 160.71(11)
B68 Co3 C52 B57 25.97(19)
B64 Co3 C52 B57 68.94(12)
B54 Co3 C52 B57 -93.99(11)
B67 Co3 C52 B57 -150.7(3)
B58 Co3 C52 B56 63.57(16)
C61 Co3 C52 B56 -136.30(16)
C51 Co3 C52 B56 -23.46(14)
C62 Co3 C52 B56 -93.54(17)
B68 Co3 C52 B56 131.73(18)
B64 Co3 C52 B56 174.70(16)
B54 Co3 C52 B56 11.76(16)
B57 Co3 C52 B56 105.75(19)
B67 Co3 C52 B56 -45.0(3)
C52 C51 B54 B59 -63.06(18)
B511 C51 B54 B59 40.58(14)
B56 C51 B54 B59 6.3(2)
Co3 C51 B54 B59 -113.33(13)
C52 C51 B54 B511 -103.64(16)
B56 C51 B54 B511 -34.32(15)
Co3 C51 B54 B511 -153.91(13)
C52 C51 B54 B58 -1.25(19)
B511 C51 B54 B58 102.39(15)
B56 C51 B54 B58 68.07(18)
Co3 C51 B54 B58 -51.51(11)
C52 C51 B54 Co3 50.27(12)
B511 C51 B54 Co3 153.91(13)
B56 C51 B54 Co3 119.59(15)
B58 Co3 B54 C51 -121.12(14)
C61 Co3 B54 C51 60.88(18)
C52 Co3 B54 C51 -33.87(10)
C62 Co3 B54 C51 86.98(11)
B68 Co3 B54 C51 176.56(10)
B64 Co3 B54 C51 -155.4(2)
B57 Co3 B54 C51 -82.16(11)
B67 Co3 B54 C51 131.07(11)
B58 Co3 B54 B59 -28.03(13)
C61 Co3 B54 B59 153.97(14)
C52 Co3 B54 B59 59.23(14)
C51 Co3 B54 B59 93.10(16)
C62 Co3 B54 B59 -179.92(13)
B68 Co3 B54 B59 -90.34(15)
B64 Co3 B54 B59 -62.3(3)
B57 Co3 B54 B59 10.94(14)
B67 Co3 B54 B59 -135.84(14)
B58 Co3 B54 B511 -95.99(17)
C61 Co3 B54 B511 86.0(2)
C52 Co3 B54 B511 -8.74(14)
C51 Co3 B54 B511 25.13(12)
C62 Co3 B54 B511 112.11(15)
B68 Co3 B54 B511 -158.31(14)
B64 Co3 B54 B511 -130.3(2)
B57 Co3 B54 B511 -57.03(15)
B67 Co3 B54 B511 156.20(15)
C61 Co3 B54 B58 -178.00(14)
C52 Co3 B54 B58 87.25(11)
C51 Co3 B54 B58 121.12(14)
C62 Co3 B54 B58 -151.90(10)
B68 Co3 B54 B58 -62.31(12)
B64 Co3 B54 B58 -34.3(3)
B57 Co3 B54 B58 38.96(11)
B67 Co3 B54 B58 -107.81(11)
C51 C52 B55 B56 39.03(15)
B57 C52 B55 B56 144.48(17)
Co3 C52 B55 B56 114.85(16)
C51 C52 B55 B510 -2.1(2)
B57 C52 B55 B510 103.38(18)
B56 C52 B55 B510 -41.09(15)
Co3 C52 B55 B510 73.76(19)
C51 C52 B55 B512 -64.65(18)
B57 C52 B55 B512 40.79(15)
B56 C52 B55 B512 -103.69(17)
Co3 C52 B55 B512 11.2(2)
C51 C52 B55 B57 -105.45(16)
B56 C52 B55 B57 -144.48(17)
Co3 C52 B55 B57 -29.63(15)
B54 C51 B56 C52 -103.67(17)
B511 C51 B56 C52 -138.74(16)
Co3 C51 B56 C52 -24.66(14)
C52 C51 B56 B511 138.74(16)
B54 C51 B56 B511 35.07(15)
Co3 C51 B56 B511 114.08(16)
C52 C51 B56 B55 35.52(14)
B54 C51 B56 B55 -68.15(19)
B511 C51 B56 B55 -103.22(17)
Co3 C51 B56 B55 10.9(2)
C52 C51 B56 B510 97.42(16)
B54 C51 B56 B510 -6.3(2)
B511 C51 B56 B510 -41.32(14)
Co3 C51 B56 B510 72.76(18)
B55 C52 B56 C51 138.25(16)
B57 C52 B56 C51 103.09(17)
Co3 C52 B56 C51 24.53(14)
C51 C52 B56 B511 -35.34(14)
B55 C52 B56 B511 102.91(17)
B57 C52 B56 B511 67.8(2)
Co3 C52 B56 B511 -10.8(2)
C51 C52 B56 B55 -138.25(16)
B57 C52 B56 B55 -35.16(17)
Co3 C52 B56 B55 -113.72(18)
C51 C52 B56 B510 -97.61(16)
B55 C52 B56 B510 40.64(15)
B57 C52 B56 B510 5.5(2)
Co3 C52 B56 B510 -73.08(19)
C52 B55 B56 C51 -34.25(14)
B510 B55 B56 C51 98.87(16)
B512 B55 B56 C51 61.60(19)
B57 B55 B56 C51 -2.5(2)
B510 B55 B56 C52 133.12(16)
B512 B55 B56 C52 95.85(17)
B57 B55 B56 C52 31.74(15)
C52 B55 B56 B511 -95.02(16)
B510 B55 B56 B511 38.11(15)
B512 B55 B56 B511 0.8(2)
B57 B55 B56 B511 -63.3(2)
C52 B55 B56 B510 -133.12(16)
B512 B55 B56 B510 -37.27(15)
B57 B55 B56 B510 -101.38(18)
C51 C52 B57 B512 62.81(19)
B55 C52 B57 B512 -40.27(15)
B56 C52 B57 B512 -5.8(2)
Co3 C52 B57 B512 113.34(14)
C51 C52 B57 B55 103.07(17)
B56 C52 B57 B55 34.50(16)
Co3 C52 B57 B55 153.60(13)
C51 C52 B57 B58 0.96(19)
B55 C52 B57 B58 -102.11(16)
B56 C52 B57 B58 -67.61(19)
Co3 C52 B57 B58 51.49(11)
C51 C52 B57 Co3 -50.53(12)
B55 C52 B57 Co3 -153.60(13)
B56 C52 B57 Co3 -119.10(15)
B56 B55 B57 C52 -32.36(15)
B510 B55 B57 C52 -96.69(17)
B512 B55 B57 C52 -133.06(16)
C52 B55 B57 B512 133.06(16)
B56 B55 B57 B512 100.70(18)
B510 B55 B57 B512 36.37(16)
C52 B55 B57 B58 94.88(16)
B56 B55 B57 B58 62.5(2)
B510 B55 B57 B58 -1.8(2)
B512 B55 B57 B58 -38.18(15)
C52 B55 B57 Co3 26.95(14)
B56 B55 B57 Co3 -5.4(2)
B510 B55 B57 Co3 -69.7(2)
B512 B55 B57 Co3 -106.12(17)
B58 Co3 B57 C52 121.15(14)
C61 Co3 B57 C52 -77.31(12)
C51 Co3 B57 C52 34.12(10)
C62 Co3 B57 C52 -63.1(3)
B68 Co3 B57 C52 -165.99(11)
B64 Co3 B57 C52 -116.40(12)
B54 Co3 B57 C52 82.05(11)
B67 Co3 B57 C52 164.05(14)
B58 Co3 B57 B512 28.37(14)
C61 Co3 B57 B512 -170.09(14)
C52 Co3 B57 B512 -92.78(17)
C51 Co3 B57 B512 -58.66(15)
C62 Co3 B57 B512 -155.9(2)
B68 Co3 B57 B512 101.23(15)
B64 Co3 B57 B512 150.82(16)
B54 Co3 B57 B512 -10.73(15)
B67 Co3 B57 B512 71.3(2)
B58 Co3 B57 B55 95.96(18)
C61 Co3 B57 B55 -102.49(16)
C52 Co3 B57 B55 -25.19(14)
C51 Co3 B57 B55 8.93(16)
C62 Co3 B57 B55 -88.3(3)
B68 Co3 B57 B55 168.83(15)
B64 Co3 B57 B55 -141.59(17)
B54 Co3 B57 B55 56.86(16)
B67 Co3 B57 B55 138.86(16)
C61 Co3 B57 B58 161.54(10)
C52 Co3 B57 B58 -121.15(14)
C51 Co3 B57 B58 -87.03(10)
C62 Co3 B57 B58 175.7(2)
B68 Co3 B57 B58 72.86(11)
B64 Co3 B57 B58 122.45(11)
B54 Co3 B57 B58 -39.10(10)
B67 Co3 B57 B58 42.90(19)
C52 B57 B58 O3 -154.13(17)
B512 B57 B58 O3 107.8(2)
B55 B57 B58 O3 145.67(18)
Co3 B57 B58 O3 -101.59(17)
C52 B57 B58 B512 98.09(15)
B55 B57 B58 B512 37.89(15)
Co3 B57 B58 B512 150.63(13)
C52 B57 B58 B59 61.48(18)
B512 B57 B58 B59 -36.62(15)
B55 B57 B58 B59 1.3(2)
Co3 B57 B58 B59 114.02(14)
C52 B57 B58 B54 -1.70(18)
B512 B57 B58 B54 -99.79(16)
B55 B57 B58 B54 -61.90(19)
Co3 B57 B58 B54 50.84(12)
C52 B57 B58 Co3 -52.54(11)
B512 B57 B58 Co3 -150.63(13)
B55 B57 B58 Co3 -112.74(14)
C51 B54 B58 O3 154.27(16)
B59 B54 B58 O3 -107.5(2)
B511 B54 B58 O3 -145.16(17)
Co3 B54 B58 O3 101.54(17)
C51 B54 B58 B512 -61.48(18)
B59 B54 B58 B512 36.76(15)
B511 B54 B58 B512 -0.9(2)
Co3 B54 B58 B512 -114.21(15)
C51 B54 B58 B57 1.80(18)
B59 B54 B58 B57 100.04(16)
B511 B54 B58 B57 62.37(18)
Co3 B54 B58 B57 -50.93(12)
C51 B54 B58 B59 -98.24(15)
B511 B54 B58 B59 -37.68(14)
Co3 B54 B58 B59 -150.98(13)
C51 B54 B58 Co3 52.74(11)
B59 B54 B58 Co3 150.98(13)
B511 B54 B58 Co3 113.30(14)
C61 Co3 B58 O3 60.1(3)
C52 Co3 B58 O3 157.08(15)
C51 Co3 B58 O3 -156.66(16)
C62 Co3 B58 O3 -60.6(2)
B68 Co3 B58 O3 7.50(15)
B64 Co3 B58 O3 51.65(17)
B54 Co3 B58 O3 -116.79(18)
B57 Co3 B58 O3 116.95(18)
B67 Co3 B58 O3 -40.43(16)
C61 Co3 B58 B512 -85.8(3)
C52 Co3 B58 B512 11.21(14)
C51 Co3 B58 B512 57.48(14)
C62 Co3 B58 B512 153.56(14)
B68 Co3 B58 B512 -138.37(16)
B64 Co3 B58 B512 -94.22(15)
B54 Co3 B58 B512 97.35(16)
B57 Co3 B58 B512 -28.91(14)
B67 Co3 B58 B512 173.70(14)
C61 Co3 B58 B57 -56.8(3)
C52 Co3 B58 B57 40.12(10)
C51 Co3 B58 B57 86.39(10)
C62 Co3 B58 B57 -177.53(13)
B68 Co3 B58 B57 -109.46(11)
B64 Co3 B58 B57 -65.31(12)
B54 Co3 B58 B57 126.26(14)
B67 Co3 B58 B57 -157.39(11)
C61 Co3 B58 B59 -154.6(2)
C52 Co3 B58 B59 -57.65(15)
C51 Co3 B58 B59 -11.39(15)
C62 Co3 B58 B59 84.7(2)
B68 Co3 B58 B59 152.77(17)
B64 Co3 B58 B59 -163.08(15)
B54 Co3 B58 B59 28.49(14)
B57 Co3 B58 B59 -97.77(18)
B67 Co3 B58 B59 104.84(16)
C61 Co3 B58 B54 176.9(2)
C52 Co3 B58 B54 -86.14(10)
C51 Co3 B58 B54 -39.87(10)
C62 Co3 B58 B54 56.22(17)
B68 Co3 B58 B54 124.28(11)
B64 Co3 B58 B54 168.44(11)
B57 Co3 B58 B54 -126.26(14)
B67 Co3 B58 B54 76.35(11)
C51 B54 B59 B511 -39.99(14)
B58 B54 B59 B511 -137.37(16)
Co3 B54 B59 B511 -108.46(15)
C51 B54 B59 B512 60.02(18)
B511 B54 B59 B512 100.02(17)
B58 B54 B59 B512 -37.36(15)
Co3 B54 B59 B512 -8.4(2)
C51 B54 B59 B510 -3.62(19)
B511 B54 B59 B510 36.38(14)
B58 B54 B59 B510 -101.00(17)
Co3 B54 B59 B510 -72.09(17)
C51 B54 B59 B58 97.38(15)
B511 B54 B59 B58 137.37(16)
Co3 B54 B59 B58 28.91(13)
O3 B58 B59 B511 150.78(17)
B512 B58 B59 B511 -100.25(17)
B57 B58 B59 B511 -63.49(19)
B54 B58 B59 B511 38.26(15)
Co3 B58 B59 B511 8.0(2)
O3 B58 B59 B512 -109.0(2)
B57 B58 B59 B512 36.76(15)
B54 B58 B59 B512 138.51(16)
Co3 B58 B59 B512 108.30(17)
O3 B58 B59 B510 -146.02(18)
B512 B58 B59 B510 -37.05(15)
B57 B58 B59 B510 -0.3(2)
B54 B58 B59 B510 101.46(17)
Co3 B58 B59 B510 71.25(19)
O3 B58 B59 B54 112.5(2)
B512 B58 B59 B54 -138.51(16)
B57 B58 B59 B54 -101.75(16)
Co3 B58 B59 B54 -30.21(14)
C52 B55 B510 B56 41.02(15)
B512 B55 B510 B56 138.67(16)
B57 B55 B510 B56 102.37(17)
C52 B55 B510 B511 3.5(2)
B56 B55 B510 B511 -37.50(15)
B512 B55 B510 B511 101.17(17)
B57 B55 B510 B511 64.9(2)
C52 B55 B510 B512 -97.65(17)
B56 B55 B510 B512 -138.67(16)
B57 B55 B510 B512 -36.30(15)
C52 B55 B510 B59 -59.7(2)
B56 B55 B510 B59 -100.73(17)
B512 B55 B510 B59 37.94(15)
B57 B55 B510 B59 1.6(2)
C51 B56 B510 B55 -97.05(16)
C52 B56 B510 B55 -39.75(14)
B511 B56 B510 B55 -137.47(16)
C51 B56 B510 B511 40.42(13)
C52 B56 B510 B511 97.72(15)
B55 B56 B510 B511 137.47(16)
C51 B56 B510 B512 -60.01(19)
C52 B56 B510 B512 -2.7(2)
B511 B56 B510 B512 -100.43(17)
B55 B56 B510 B512 37.04(16)
C51 B56 B510 B59 3.39(19)
C52 B56 B510 B59 60.69(18)
B511 B56 B510 B59 -37.03(14)
B55 B56 B510 B59 100.44(17)
B511 B59 B510 B55 99.83(17)
B512 B59 B510 B55 -37.99(15)
B54 B59 B510 B55 63.2(2)
B58 B59 B510 B55 -0.8(2)
B511 B59 B510 B56 36.76(14)
B512 B59 B510 B56 -101.06(17)
B54 B59 B510 B56 0.1(2)
B58 B59 B510 B56 -63.89(19)
B512 B59 B510 B511 -137.83(16)
B54 B59 B510 B511 -36.66(14)
B58 B59 B510 B511 -100.66(16)
B511 B59 B510 B512 137.83(16)
B54 B59 B510 B512 101.17(17)
B58 B59 B510 B512 37.17(15)
C52 C51 B511 B56 -38.97(15)
B54 C51 B511 B56 -144.70(16)
Co3 C51 B511 B56 -115.23(16)
C52 C51 B511 B510 2.51(19)
B54 C51 B511 B510 -103.22(16)
B56 C51 B511 B510 41.48(14)
Co3 C51 B511 B510 -73.75(18)
C52 C51 B511 B59 64.86(18)
B54 C51 B511 B59 -40.87(14)
B56 C51 B511 B59 103.84(17)
Co3 C51 B511 B59 -11.4(2)
C52 C51 B511 B54 105.73(16)
B56 C51 B511 B54 144.70(16)
Co3 C51 B511 B54 29.47(14)
C52 B56 B511 C51 33.95(13)
B55 B56 B511 C51 94.52(16)
B510 B56 B511 C51 132.49(15)
C51 B56 B511 B510 -132.49(15)
C52 B56 B511 B510 -98.54(16)
B55 B56 B511 B510 -37.97(15)
C51 B56 B511 B59 -95.19(15)
C52 B56 B511 B59 -61.24(19)
B55 B56 B511 B59 -0.7(2)
B510 B56 B511 B59 37.30(14)
C51 B56 B511 B54 -31.25(14)
C52 B56 B511 B54 2.7(2)
B55 B56 B511 B54 63.3(2)
B510 B56 B511 B54 101.24(17)
B55 B510 B511 C51 -3.7(2)
B56 B510 B511 C51 -41.30(14)
B512 B510 B511 C51 59.64(19)
B59 B510 B511 C51 97.28(15)
B55 B510 B511 B56 37.64(15)
B512 B510 B511 B56 100.94(17)
B59 B510 B511 B56 138.58(16)
B55 B510 B511 B59 -100.94(17)
B56 B510 B511 B59 -138.58(16)
B512 B510 B511 B59 -37.64(15)
B55 B510 B511 B54 -64.3(2)
B56 B510 B511 B54 -101.96(16)
B512 B510 B511 B54 -1.0(2)
B59 B510 B511 B54 36.62(14)
B512 B59 B511 C51 -62.10(18)
B510 B59 B511 C51 -99.65(16)
B54 B59 B511 C51 39.75(14)
B58 B59 B511 C51 1.5(2)
B512 B59 B511 B56 0.3(2)
B510 B59 B511 B56 -37.29(14)
B54 B59 B511 B56 102.10(16)
B58 B59 B511 B56 63.85(19)
B512 B59 B511 B510 37.55(14)
B54 B59 B511 B510 139.39(16)
B58 B59 B511 B510 101.14(17)
B512 B59 B511 B54 -101.84(16)
B510 B59 B511 B54 -139.39(16)
B58 B59 B511 B54 -38.25(15)
B59 B54 B511 C51 -132.80(16)
B58 B54 B511 C51 -94.92(15)
Co3 B54 B511 C51 -26.85(13)
C51 B54 B511 B56 31.98(15)
B59 B54 B511 B56 -100.82(17)
B58 B54 B511 B56 -62.94(19)
Co3 B54 B511 B56 5.1(2)
C51 B54 B511 B510 96.12(17)
B59 B54 B511 B510 -36.68(15)
B58 B54 B511 B510 1.2(2)
Co3 B54 B511 B510 69.27(18)
C51 B54 B511 B59 132.80(16)
B58 B54 B511 B59 37.88(15)
Co3 B54 B511 B59 105.95(16)
C52 B55 B512 B510 99.97(16)
B56 B55 B512 B510 37.23(15)
B57 B55 B512 B510 139.87(16)
C52 B55 B512 B59 62.06(18)
B56 B55 B512 B59 -0.7(2)
B510 B55 B512 B59 -37.90(15)
B57 B55 B512 B59 101.97(17)
C52 B55 B512 B57 -39.91(14)
B56 B55 B512 B57 -102.64(17)
B510 B55 B512 B57 -139.87(16)
C52 B55 B512 B58 -1.5(2)
B56 B55 B512 B58 -64.23(19)
B510 B55 B512 B58 -101.46(17)
B57 B55 B512 B58 38.41(15)
B56 B510 B512 B55 -36.89(15)
B511 B510 B512 B55 -99.74(17)
B59 B510 B512 B55 -137.41(17)
B55 B510 B512 B59 137.41(17)
B56 B510 B512 B59 100.52(17)
B511 B510 B512 B59 37.67(15)
B55 B510 B512 B57 36.33(16)
B56 B510 B512 B57 -0.6(2)
B511 B510 B512 B57 -63.4(2)
B59 B510 B512 B57 -101.08(17)
B55 B510 B512 B58 100.18(18)
B56 B510 B512 B58 63.3(2)
B511 B510 B512 B58 0.4(2)
B59 B510 B512 B58 -37.23(15)
B511 B59 B512 B55 0.3(2)
B510 B59 B512 B55 37.69(15)
B54 B59 B512 B55 -63.57(19)
B58 B59 B512 B55 -100.97(16)
B511 B59 B512 B510 -37.43(14)
B54 B59 B512 B510 -101.26(16)
B58 B59 B512 B510 -138.66(16)
B511 B59 B512 B57 64.13(19)
B510 B59 B512 B57 101.56(18)
B54 B59 B512 B57 0.3(2)
B58 B59 B512 B57 -37.10(15)
B511 B59 B512 B58 101.22(16)
B510 B59 B512 B58 138.66(16)
B54 B59 B512 B58 37.40(14)
C52 B57 B512 B55 39.60(14)
B58 B57 B512 B55 136.97(16)
Co3 B57 B512 B55 107.72(16)
C52 B57 B512 B510 3.6(2)
B55 B57 B512 B510 -35.98(16)
B58 B57 B512 B510 100.99(17)
Co3 B57 B512 B510 71.7(2)
C52 B57 B512 B59 -60.20(19)
B55 B57 B512 B59 -99.80(17)
B58 B57 B512 B59 37.17(15)
Co3 B57 B512 B59 7.9(2)
C52 B57 B512 B58 -97.37(16)
B55 B57 B512 B58 -136.97(16)
Co3 B57 B512 B58 -29.25(13)
O3 B58 B512 B55 -151.19(17)
B57 B58 B512 B55 -38.56(15)
B59 B58 B512 B55 100.19(17)
B54 B58 B512 B55 63.35(19)
Co3 B58 B512 B55 -7.9(2)
O3 B58 B512 B510 145.76(18)
B57 B58 B512 B510 -101.61(18)
B59 B58 B512 B510 37.14(15)
B54 B58 B512 B510 0.3(2)
Co3 B58 B512 B510 -70.95(19)
O3 B58 B512 B59 108.6(2)
B57 B58 B512 B59 -138.75(16)
B54 B58 B512 B59 -36.84(15)
Co3 B58 B512 B59 -108.10(15)
O3 B58 B512 B57 -112.6(2)
B59 B58 B512 B57 138.75(16)
B54 B58 B512 B57 101.91(16)
Co3 B58 B512 B57 30.66(14)
B58 Co3 C61 C62 -139.4(2)
C52 Co3 C61 C62 126.25(11)
C51 Co3 C61 C62 80.55(11)
B68 Co3 C61 C62 -86.79(11)
B64 Co3 C61 C62 -128.91(15)
B54 Co3 C61 C62 35.96(19)
B57 Co3 C61 C62 173.80(11)
B67 Co3 C61 C62 -35.50(11)
B58 Co3 C61 B65 -38.2(3)
C52 Co3 C61 B65 -132.51(16)
C51 Co3 C61 B65 -178.20(15)
C62 Co3 C61 B65 101.24(19)
B68 Co3 C61 B65 14.45(17)
B64 Co3 C61 B65 -27.67(16)
B54 Co3 C61 B65 137.21(17)
B57 Co3 C61 B65 -84.95(17)
B67 Co3 C61 B65 65.75(17)
B58 Co3 C61 B64 -10.5(3)
C52 Co3 C61 B64 -104.84(11)
C51 Co3 C61 B64 -150.54(11)
C62 Co3 C61 B64 128.91(15)
B68 Co3 C61 B64 42.12(12)
B54 Co3 C61 B64 164.87(15)
B57 Co3 C61 B64 -57.29(13)
B67 Co3 C61 B64 93.41(12)
B58 Co3 C61 B66 -115.6(3)
C52 Co3 C61 B66 150.09(17)
C51 Co3 C61 B66 104.40(17)
C62 Co3 C61 B66 23.84(15)
B68 Co3 C61 B66 -62.95(17)
B64 Co3 C61 B66 -105.1(2)
B54 Co3 C61 B66 59.8(2)
B57 Co3 C61 B66 -162.35(16)
B67 Co3 C61 B66 -11.65(17)
B65 C61 C62 B67 -69.0(2)
B64 C61 C62 B67 0.1(2)
B66 C61 C62 B67 -107.43(17)
Co3 C61 C62 B67 50.93(13)
B65 C61 C62 B611 0.5(2)
B64 C61 C62 B611 69.52(19)
B66 C61 C62 B611 -37.97(16)
Co3 C61 C62 B611 120.39(14)
B65 C61 C62 B66 38.47(16)
B64 C61 C62 B66 107.49(17)
Co3 C61 C62 B66 158.36(13)
B65 C61 C62 Co3 -119.88(16)
B64 C61 C62 Co3 -50.87(13)
B66 C61 C62 Co3 -158.36(13)
B58 Co3 C62 C61 156.06(14)
C52 Co3 C62 C61 -69.33(12)
C51 Co3 C62 C61 -112.47(11)
B68 Co3 C62 C61 87.85(11)
B64 Co3 C62 C61 35.91(11)
B54 Co3 C62 C61 -161.22(11)
B57 Co3 C62 C61 -17.8(3)
B67 Co3 C62 C61 129.00(15)
B58 Co3 C62 B67 27.06(19)
C61 Co3 C62 B67 -129.00(14)
C52 Co3 C62 B67 161.67(10)
C51 Co3 C62 B67 118.53(11)
B68 Co3 C62 B67 -41.15(11)
B64 Co3 C62 B67 -93.08(12)
B54 Co3 C62 B67 69.78(12)
B57 Co3 C62 B67 -146.8(2)
B58 Co3 C62 B611 55.9(2)
C61 Co3 C62 B611 -100.15(19)
C52 Co3 C62 B611 -169.48(15)
C51 Co3 C62 B611 147.38(16)
B68 Co3 C62 B611 -12.30(16)
B64 Co3 C62 B611 -64.24(17)
B54 Co3 C62 B611 98.63(17)
B57 Co3 C62 B611 -118.0(3)
B67 Co3 C62 B611 28.84(15)
B58 Co3 C62 B66 132.63(17)
C61 Co3 C62 B66 -23.43(14)
C52 Co3 C62 B66 -92.76(16)
C51 Co3 C62 B66 -135.90(16)
B68 Co3 C62 B66 64.42(16)
B64 Co3 C62 B66 12.48(16)
B54 Co3 C62 B66 175.35(15)
B57 Co3 C62 B66 -41.3(3)
B67 Co3 C62 B66 105.57(19)
C62 C61 B64 B69 -62.90(19)
B65 C61 B64 B69 40.71(15)
B66 C61 B64 B69 6.3(2)
Co3 C61 B64 B69 -114.00(14)
C62 C61 B64 B65 -103.61(17)
B66 C61 B64 B65 -34.41(17)
Co3 C61 B64 B65 -154.71(14)
C62 C61 B64 B68 -0.7(2)
B65 C61 B64 B68 102.89(16)
B66 C61 B64 B68 68.48(19)
Co3 C61 B64 B68 -51.81(11)
C62 C61 B64 Co3 51.10(13)
B65 C61 B64 Co3 154.71(14)
B66 C61 B64 Co3 120.29(15)
B58 Co3 B64 C61 176.18(11)
C52 Co3 B64 C61 86.57(11)
C51 Co3 B64 C61 61.07(19)
C62 Co3 B64 C61 -34.25(10)
B68 Co3 B64 C61 -121.61(14)
B54 Co3 B64 C61 -155.5(2)
B57 Co3 B64 C61 130.97(12)
B67 Co3 B64 C61 -81.99(11)
B58 Co3 B64 B69 -90.79(17)
C61 Co3 B64 B69 93.03(18)
C52 Co3 B64 B69 179.60(15)
C51 Co3 B64 B69 154.10(15)
C62 Co3 B64 B69 58.78(16)
B68 Co3 B64 B69 -28.58(15)
B54 Co3 B64 B69 -62.4(3)
B57 Co3 B64 B69 -136.00(17)
B67 Co3 B64 B69 11.04(16)
B58 Co3 B64 B65 -159.53(15)
C61 Co3 B64 B65 24.29(14)
C52 Co3 B64 B65 110.86(16)
C51 Co3 B64 B65 85.4(2)
C62 Co3 B64 B65 -9.96(16)
B68 Co3 B64 B65 -97.32(19)
B54 Co3 B64 B65 -131.2(2)
B57 Co3 B64 B65 155.26(17)
B67 Co3 B64 B65 -57.70(17)
B58 Co3 B64 B68 -62.21(12)
C61 Co3 B64 B68 121.61(14)
C52 Co3 B64 B68 -151.82(10)
C51 Co3 B64 B68 -177.32(14)
C62 Co3 B64 B68 87.36(11)
B54 Co3 B64 B68 -33.8(3)
B57 Co3 B64 B68 -107.42(12)
B67 Co3 B64 B68 39.62(11)
C62 C61 B65 B66 -39.00(16)
B64 C61 B65 B66 -144.32(17)
Co3 C61 B65 B66 -115.75(17)
C62 C61 B65 B610 2.3(2)
B64 C61 B65 B610 -103.04(19)
B66 C61 B65 B610 41.28(16)
Co3 C61 B65 B610 -74.5(2)
C62 C61 B65 B69 64.7(2)
B64 C61 B65 B69 -40.58(15)
B66 C61 B65 B69 103.73(17)
Co3 C61 B65 B69 -12.0(2)
C62 C61 B65 B64 105.32(17)
B66 C61 B65 B64 144.32(17)
Co3 C61 B65 B64 28.56(16)
B69 B64 B65 C61 -133.02(17)
B68 B64 B65 C61 -95.18(16)
Co3 B64 B65 C61 -25.91(14)
C61 B64 B65 B66 32.58(16)
B69 B64 B65 B66 -100.44(18)
B68 B64 B65 B66 -62.6(2)
Co3 B64 B65 B66 6.7(2)
C61 B64 B65 B610 96.82(18)
B69 B64 B65 B610 -36.20(16)
B68 B64 B65 B610 1.6(2)
Co3 B64 B65 B610 70.9(2)
C61 B64 B65 B69 133.02(17)
B68 B64 B65 B69 37.84(15)
Co3 B64 B65 B69 107.11(17)
B65 C61 B66 C62 -138.75(17)
B64 C61 B66 C62 -103.63(18)
Co3 C61 B66 C62 -24.86(15)
C62 C61 B66 B65 138.75(17)
B64 C61 B66 B65 35.13(17)
Co3 C61 B66 B65 113.90(19)
C62 C61 B66 B611 35.11(15)
B65 C61 B66 B611 -103.64(18)
B64 C61 B66 B611 -68.5(2)
Co3 C61 B66 B611 10.3(2)
C62 C61 B66 B610 97.59(17)
B65 C61 B66 B610 -41.16(16)
B64 C61 B66 B610 -6.0(2)
Co3 C61 B66 B610 72.7(2)
B67 C62 B66 C61 103.32(17)
B611 C62 B66 C61 139.04(17)
Co3 C62 B66 C61 24.38(15)
C61 C62 B66 B65 -35.18(15)
B67 C62 B66 B65 68.1(2)
B611 C62 B66 B65 103.86(18)
Co3 C62 B66 B65 -10.8(2)
C61 C62 B66 B611 -139.04(17)
B67 C62 B66 B611 -35.72(17)
Co3 C62 B66 B611 -114.66(17)
C61 C62 B66 B610 -97.62(18)
B67 C62 B66 B610 5.7(2)
B611 C62 B66 B610 41.42(15)
Co3 C62 B66 B610 -73.24(19)
B610 B65 B66 C61 -132.87(17)
B69 B65 B66 C61 -95.59(17)
B64 B65 B66 C61 -31.89(15)
C61 B65 B66 C62 33.72(14)
B610 B65 B66 C62 -99.15(17)
B69 B65 B66 C62 -61.87(19)
B64 B65 B66 C62 1.8(2)
C61 B65 B66 B611 94.62(17)
B610 B65 B66 B611 -38.25(15)
B69 B65 B66 B611 -1.0(2)
B64 B65 B66 B611 62.7(2)
C61 B65 B66 B610 132.87(17)
B69 B65 B66 B610 37.28(15)
B64 B65 B66 B610 100.98(19)
C61 C62 B67 B612 63.02(19)
B611 C62 B67 B612 -40.36(15)
B66 C62 B67 B612 -5.7(2)
Co3 C62 B67 B612 113.58(14)
C61 C62 B67 B611 103.38(17)
B66 C62 B67 B611 34.70(16)
Co3 C62 B67 B611 153.94(13)
C61 C62 B67 B68 0.63(19)
B611 C62 B67 B68 -102.75(16)
B66 C62 B67 B68 -68.05(19)
Co3 C62 B67 B68 51.20(11)
C61 C62 B67 Co3 -50.56(12)
B611 C62 B67 Co3 -153.94(13)
B66 C62 B67 Co3 -119.25(16)
B58 Co3 B67 C62 -165.38(10)
C61 Co3 B67 C62 34.25(11)
C52 Co3 B67 C62 -59.7(3)
C51 Co3 B67 C62 -76.87(12)
B68 Co3 B67 C62 122.63(14)
B64 Co3 B67 C62 82.60(11)
B54 Co3 B67 C62 -115.86(11)
B57 Co3 B67 C62 161.78(14)
B58 Co3 B67 B612 101.40(15)
C61 Co3 B67 B612 -58.97(15)
C52 Co3 B67 B612 -152.9(2)
C51 Co3 B67 B612 -170.09(13)
C62 Co3 B67 B612 -93.22(17)
B68 Co3 B67 B612 29.41(14)
B64 Co3 B67 B612 -10.62(16)
B54 Co3 B67 B612 150.92(16)
B57 Co3 B67 B612 68.6(2)
B58 Co3 B67 B611 169.47(15)
C61 Co3 B67 B611 9.10(15)
C52 Co3 B67 B611 -84.8(3)
C51 Co3 B67 B611 -102.01(15)
C62 Co3 B67 B611 -25.15(13)
B68 Co3 B67 B611 97.49(17)
B64 Co3 B67 B611 57.45(16)
B54 Co3 B67 B611 -141.00(16)
B57 Co3 B67 B611 136.63(16)
B58 Co3 B67 B68 71.99(11)
C61 Co3 B67 B68 -88.39(11)
C52 Co3 B67 B68 177.7(2)
C51 Co3 B67 B68 160.50(10)
C62 Co3 B67 B68 -122.63(14)
B64 Co3 B67 B68 -40.03(12)
B54 Co3 B67 B68 121.51(11)
B57 Co3 B67 B68 39.15(19)
C62 B67 B68 C5 -154.25(17)
B612 B67 B68 C5 107.9(2)
B611 B67 B68 C5 144.60(18)
Co3 B67 B68 C5 -102.36(17)
C62 B67 B68 B612 97.84(16)
B611 B67 B68 B612 36.69(15)
Co3 B67 B68 B612 149.74(14)
C62 B67 B68 B69 60.76(18)
B612 B67 B68 B69 -37.08(15)
B611 B67 B68 B69 -0.4(2)
Co3 B67 B68 B69 112.66(15)
C62 B67 B68 B64 -1.03(18)
B612 B67 B68 B64 -98.87(16)
B611 B67 B68 B64 -62.18(18)
Co3 B67 B68 B64 50.86(12)
C62 B67 B68 Co3 -51.90(11)
B612 B67 B68 Co3 -149.74(14)
B611 B67 B68 Co3 -113.04(14)
C61 B64 B68 C5 153.21(17)
B69 B64 B68 C5 -108.4(2)
B65 B64 B68 C5 -146.18(18)
Co3 B64 B68 C5 100.88(18)
C61 B64 B68 B612 -61.05(17)
B69 B64 B68 B612 37.31(15)
B65 B64 B68 B612 -0.4(2)
Co3 B64 B68 B612 -113.38(14)
C61 B64 B68 B67 1.06(18)
B69 B64 B68 B67 99.42(17)
B65 B64 B68 B67 61.67(19)
Co3 B64 B68 B67 -51.27(11)
C61 B64 B68 B69 -98.36(16)
B65 B64 B68 B69 -37.75(16)
Co3 B64 B68 B69 -150.69(14)
C61 B64 B68 Co3 52.33(11)
B69 B64 B68 Co3 150.69(14)
B65 B64 B68 Co3 112.94(15)
B58 Co3 B68 C5 5.21(16)
C61 Co3 B68 C5 -159.09(16)
C52 Co3 B68 C5 -62.8(2)
C51 Co3 B68 C5 56.7(3)
C62 Co3 B68 C5 154.76(16)
B64 Co3 B68 C5 -119.26(19)
B54 Co3 B68 C5 49.32(18)
B57 Co3 B68 C5 -43.29(17)
B67 Co3 B68 C5 115.89(19)
B58 Co3 B68 B612 -139.94(16)
C61 Co3 B68 B612 55.76(15)
C52 Co3 B68 B612 152.06(14)
C51 Co3 B68 B612 -88.4(3)
C62 Co3 B68 B612 9.61(15)
B64 Co3 B68 B612 95.59(18)
B54 Co3 B68 B612 -95.83(16)
B57 Co3 B68 B612 171.56(15)
B67 Co3 B68 B612 -29.26(14)
B58 Co3 B68 B67 -110.68(12)
C61 Co3 B68 B67 85.02(11)
C52 Co3 B68 B67 -178.68(14)
C51 Co3 B68 B67 -59.2(3)
C62 Co3 B68 B67 38.87(11)
B64 Co3 B68 B67 124.85(14)
B54 Co3 B68 B67 -66.57(12)
B57 Co3 B68 B67 -159.17(11)
B58 Co3 B68 B69 152.54(16)
C61 Co3 B68 B69 -11.76(15)
C52 Co3 B68 B69 84.5(2)
C51 Co3 B68 B69 -156.0(2)
C62 Co3 B68 B69 -57.91(15)
B64 Co3 B68 B69 28.07(14)
B54 Co3 B68 B69 -163.35(14)
B57 Co3 B68 B69 104.05(16)
B67 Co3 B68 B69 -96.78(18)
B58 Co3 B68 B64 124.47(12)
C61 Co3 B68 B64 -39.83(11)
C52 Co3 B68 B64 56.47(18)
C51 Co3 B68 B64 176.0(2)
C62 Co3 B68 B64 -85.98(11)
B54 Co3 B68 B64 168.58(11)
B57 Co3 B68 B64 75.98(12)
B67 Co3 B68 B64 -124.85(14)
C61 B64 B69 B612 59.5(2)
B65 B64 B69 B612 99.35(18)
B68 B64 B69 B612 -38.40(16)
Co3 B64 B69 B612 -8.8(2)
C61 B64 B69 B65 -39.82(15)
B68 B64 B69 B65 -137.75(17)
Co3 B64 B69 B65 -108.12(17)
C61 B64 B69 B610 -3.9(2)
B65 B64 B69 B610 35.91(16)
B68 B64 B69 B610 -101.84(18)
Co3 B64 B69 B610 -72.2(2)
C61 B64 B69 B68 97.93(16)
B65 B64 B69 B68 137.75(17)
Co3 B64 B69 B68 29.63(14)
C61 B65 B69 B64 39.87(14)
B66 B65 B69 B64 102.69(18)
B610 B65 B69 B64 139.94(17)
C61 B65 B69 B612 -62.06(19)
B66 B65 B69 B612 0.8(2)
B610 B65 B69 B612 38.01(15)
B64 B65 B69 B612 -101.93(17)
C61 B65 B69 B610 -100.07(17)
B66 B65 B69 B610 -37.26(15)
B64 B65 B69 B610 -139.94(17)
C61 B65 B69 B68 1.6(2)
B66 B65 B69 B68 64.4(2)
B610 B65 B69 B68 101.64(18)
B64 B65 B69 B68 -38.30(15)
C5 B68 B69 B64 114.6(2)
B612 B68 B69 B64 -137.28(17)
B67 B68 B69 B64 -100.15(16)
Co3 B68 B69 B64 -29.79(15)
C5 B68 B69 B612 -108.1(2)
B67 B68 B69 B612 37.13(15)
B64 B68 B69 B612 137.28(17)
Co3 B68 B69 B612 107.50(16)
C5 B68 B69 B65 152.61(19)
B612 B68 B69 B65 -99.28(18)
B67 B68 B69 B65 -62.1(2)
B64 B68 B69 B65 38.01(16)
Co3 B68 B69 B65 8.2(2)
C5 B68 B69 B610 -144.01(19)
B612 B68 B69 B610 -35.89(16)
B67 B68 B69 B610 1.2(2)
B64 B68 B69 B610 101.39(19)
Co3 B68 B69 B610 71.6(2)
C61 B66 B610 B611 -97.49(17)
C62 B66 B610 B611 -40.46(15)
B65 B66 B610 B611 -137.56(17)
C61 B66 B610 B65 40.08(15)
C62 B66 B610 B65 97.10(17)
B611 B66 B610 B65 137.56(17)
C61 B66 B610 B612 -60.2(2)
C62 B66 B610 B612 -3.1(2)
B65 B66 B610 B612 -100.23(18)
B611 B66 B610 B612 37.33(16)
C61 B66 B610 B69 3.1(2)
C62 B66 B610 B69 60.1(2)
B65 B66 B610 B69 -37.02(16)
B611 B66 B610 B69 100.54(18)
C61 B65 B610 B66 -41.29(16)
B69 B65 B610 B66 -138.60(17)
B64 B65 B610 B66 -102.59(18)
C61 B65 B610 B611 -4.0(2)
B66 B65 B610 B611 37.27(16)
B69 B65 B610 B611 -101.33(17)
B64 B65 B610 B611 -65.3(2)
C61 B65 B610 B612 59.1(2)
B66 B65 B610 B612 100.39(18)
B69 B65 B610 B612 -38.21(15)
B64 B65 B610 B612 -2.2(2)
C61 B65 B610 B69 97.31(17)
B66 B65 B610 B69 138.60(17)
B64 B65 B610 B69 36.01(16)
B64 B69 B610 B66 0.5(2)
B612 B69 B610 B66 -100.35(18)
B65 B69 B610 B66 36.66(16)
B68 B69 B610 B66 -64.2(2)
B64 B69 B610 B611 63.1(2)
B612 B69 B610 B611 -37.73(15)
B65 B69 B610 B611 99.28(18)
B68 B69 B610 B611 -1.6(2)
B64 B69 B610 B65 -36.15(16)
B612 B69 B610 B65 -137.01(16)
B68 B69 B610 B65 -100.90(18)
B64 B69 B610 B612 100.86(17)
B65 B69 B610 B612 137.01(16)
B68 B69 B610 B612 36.11(16)
C61 C62 B611 B66 38.45(16)
B67 C62 B611 B66 143.90(17)
Co3 C62 B611 B66 114.17(18)
C61 C62 B611 B610 -3.1(2)
B67 C62 B611 B610 102.40(17)
B66 C62 B611 B610 -41.50(15)
Co3 C62 B611 B610 72.7(2)
C61 C62 B611 B612 -65.13(19)
B67 C62 B611 B612 40.33(15)
B66 C62 B611 B612 -103.57(18)
Co3 C62 B611 B612 10.6(2)
C61 C62 B611 B67 -105.46(17)
B66 C62 B611 B67 -143.90(17)
Co3 C62 B611 B67 -29.74(15)
C61 B66 B611 C62 -33.56(14)
B65 B66 B611 C62 -94.28(17)
B610 B66 B611 C62 -132.54(17)
C61 B66 B611 B610 98.98(17)
C62 B66 B611 B610 132.54(17)
B65 B66 B611 B610 38.26(15)
C61 B66 B611 B612 61.53(19)
C62 B66 B611 B612 95.09(16)
B65 B66 B611 B612 0.8(2)
B610 B66 B611 B612 -37.45(15)
C61 B66 B611 B67 -1.8(2)
C62 B66 B611 B67 31.73(15)
B65 B66 B611 B67 -62.5(2)
B610 B66 B611 B67 -100.81(18)
B66 B610 B611 C62 41.54(15)
B65 B610 B611 C62 4.3(2)
B612 B610 B611 C62 -96.61(16)
B69 B610 B611 C62 -58.9(2)
B65 B610 B611 B66 -37.25(16)
B612 B610 B611 B66 -138.15(17)
B69 B610 B611 B66 -100.48(18)
B66 B610 B611 B612 138.15(17)
B65 B610 B611 B612 100.90(18)
B69 B610 B611 B612 37.67(16)
B66 B610 B611 B67 101.85(17)
B65 B610 B611 B67 64.6(2)
B612 B610 B611 B67 -36.30(15)
B69 B610 B611 B67 1.4(2)
B612 B67 B611 C62 133.13(17)
B68 B67 B611 C62 96.09(16)
Co3 B67 B611 C62 26.80(13)
C62 B67 B611 B66 -32.76(16)
B612 B67 B611 B66 100.36(19)
B68 B67 B611 B66 63.3(2)
Co3 B67 B611 B66 -6.0(2)
C62 B67 B611 B610 -96.69(17)
B612 B67 B611 B610 36.43(16)
B68 B67 B611 B610 -0.6(2)
Co3 B67 B611 B610 -69.90(19)
C62 B67 B611 B612 -133.13(17)
B68 B67 B611 B612 -37.04(15)
Co3 B67 B611 B612 -106.33(16)
B66 B610 B612 B611 -36.99(16)
B65 B610 B612 B611 -99.46(18)
B69 B610 B612 B611 -137.75(16)
B66 B610 B612 B69 100.76(18)
B611 B610 B612 B69 137.75(16)
B65 B610 B612 B69 38.29(16)
B66 B610 B612 B67 0.0(2)
B611 B610 B612 B67 36.95(15)
B65 B610 B612 B67 -62.5(2)
B69 B610 B612 B67 -100.81(18)
B66 B610 B612 B68 64.4(2)
B611 B610 B612 B68 101.40(17)
B65 B610 B612 B68 1.9(2)
B69 B610 B612 B68 -36.36(15)
C62 B611 B612 B610 100.18(17)
B66 B611 B612 B610 37.53(15)
B67 B611 B612 B610 139.42(17)
C62 B611 B612 B69 62.32(19)
B66 B611 B612 B69 -0.3(2)
B610 B611 B612 B69 -37.86(15)
B67 B611 B612 B69 101.56(17)
C62 B611 B612 B67 -39.23(14)
B66 B611 B612 B67 -101.89(17)
B610 B611 B612 B67 -139.42(17)
C62 B611 B612 B68 -1.9(2)
B66 B611 B612 B68 -64.6(2)
B610 B611 B612 B68 -102.08(18)
B67 B611 B612 B68 37.34(15)
B64 B69 B612 B610 -101.45(19)
B65 B69 B612 B610 -37.95(15)
B68 B69 B612 B610 -140.11(17)
B64 B69 B612 B611 -63.8(2)
B65 B69 B612 B611 -0.3(2)
B610 B69 B612 B611 37.69(15)
B68 B69 B612 B611 -102.41(16)
B64 B69 B612 B67 0.6(2)
B65 B69 B612 B67 64.1(2)
B610 B69 B612 B67 102.02(18)
B68 B69 B612 B67 -38.08(15)
B64 B69 B612 B68 38.66(15)
B65 B69 B612 B68 102.16(17)
B610 B69 B612 B68 140.11(17)
C62 B67 B612 B610 3.3(2)
B611 B67 B612 B610 -36.58(16)
B68 B67 B612 B610 102.22(18)
Co3 B67 B612 B610 71.78(19)
C62 B67 B612 B611 39.87(14)
B68 B67 B612 B611 138.80(17)
Co3 B67 B612 B611 108.36(16)
C62 B67 B612 B69 -60.8(2)
B611 B67 B612 B69 -100.66(18)
B68 B67 B612 B69 38.14(16)
Co3 B67 B612 B69 7.7(2)
C62 B67 B612 B68 -98.93(16)
B611 B67 B612 B68 -138.80(17)
Co3 B67 B612 B68 -30.44(14)
C5 B68 B612 B610 147.02(18)
B67 B68 B612 B610 -101.44(18)
B69 B68 B612 B610 36.26(16)
B64 B68 B612 B610 -0.9(2)
Co3 B68 B612 B610 -70.3(2)
C5 B68 B612 B611 -149.04(18)
B67 B68 B612 B611 -37.50(16)
B69 B68 B612 B611 100.20(18)
B64 B68 B612 B611 63.0(2)
Co3 B68 B612 B611 -6.4(2)
C5 B68 B612 B69 110.8(2)
B67 B68 B612 B69 -137.71(17)
B64 B68 B612 B69 -37.18(15)
Co3 B68 B612 B69 -106.58(17)
C5 B68 B612 B67 -111.5(2)
B69 B68 B612 B67 137.71(17)
B64 B68 B612 B67 100.52(16)
Co3 B68 B612 B67 31.13(14)
B37 B38 O2 C4 93.9(2)
B312 B38 O2 C4 23.4(2)
B39 B38 O2 C4 -46.6(2)
B34 B38 O2 C4 -118.31(19)
Co2 B38 O2 C4 167.90(13)
B37 B38 O2 C3 -45.4(2)
B312 B38 O2 C3 -115.94(18)
B39 B38 O2 C3 174.03(15)
B34 B38 O2 C3 102.34(19)
Co2 B38 O2 C3 28.55(18)
C4 O2 C3 B48 -177.15(15)
B38 O2 C3 B48 -34.8(2)
B49 B48 C3 O2 171.76(16)
B412 B48 C3 O2 -117.20(18)
B47 B48 C3 O2 -47.7(2)
B44 B48 C3 O2 98.7(2)
Co2 B48 C3 O2 25.25(19)
B512 B58 O3 C6 -32.1(3)
B57 B58 O3 C6 -103.2(2)
B59 B58 O3 C6 37.3(3)
B54 B58 O3 C6 108.1(2)
Co3 B58 O3 C6 -177.68(15)
B512 B58 O3 C5 124.95(19)
B57 B58 O3 C5 53.9(2)
B59 B58 O3 C5 -165.61(17)
B54 B58 O3 C5 -94.9(2)
Co3 B58 O3 C5 -20.6(2)
C6 O3 C5 B68 -177.43(18)
B58 O3 C5 B68 24.3(2)
B612 B68 C5 O3 127.54(18)
B67 B68 C5 O3 57.4(2)
B69 B68 C5 O3 -162.65(18)
B64 B68 C5 O3 -90.9(2)
Co3 B68 C5 O3 -16.8(2)
